data_7709304
loop_
_publ_author_name
'Peng, Zhiwei'
'Li, Shu'
'Li, Ao'
'Liao, Jiaming'
'Wang, Yiman'
'Li, Xudong'
'Meng, Wei'
'Zhang, Jian'

_publ_section_title
;
 Heterometallic Chiral [Mn13Cu8] Single-Molecule Magnets
;
_journal_name_full 'Dalton Transactions'
_journal_paper_doi 10.1039/D1DT04291B
_journal_year 2022
_chemical_formula_moiety 'C49.7 H30.11 Cu8 K4 Mn13 Na6 O94.21, 1.72(H O), 6.9(H2 O), 1.77(O)'
_chemical_formula_sum 'C49.7 H45.63 Cu8 K4 Mn13 Na6 O104.6'
_chemical_formula_weight 3833.37
_space_group_crystal_system triclinic
_space_group_IT_number 1
_space_group_name_Hall 'P 1'
_space_group_name_H-M_alt 'P 1'
_atom_sites_solution_hydrogens mixed
_atom_sites_solution_primary dual
_audit_creation_date 2022-01-11
_audit_creation_method
;
Olex2 1.5
(compiled 2021.12.09 svn.r5202d8cf for OlexSys, GUI svn.r6439)
;
_audit_update_record
;
2022-01-12 deposited with the CCDC.	2022-01-14 downloaded from the CCDC.
;
_cell_angle_alpha 114.1360(10)
_cell_angle_beta 99.4110(10)
_cell_angle_gamma 102.3010(10)
_cell_formula_units_Z 1
_cell_length_a 13.0061(5)
_cell_length_b 15.9364(6)
_cell_length_c 16.6526(6)
_cell_measurement_reflns_used 9879
_cell_measurement_temperature 293(2)
_cell_measurement_theta_max 27.44
_cell_measurement_theta_min 2.29
_cell_volume 2953.4(2)
_computing_cell_refinement 'Bruker SAINT'
_computing_data_collection 'Bruker APEX2'
_computing_data_reduction 'Bruker SAINT'
_computing_molecular_graphics 'Olex2 1.5 (Dolomanov et al., 2009)'
_computing_publication_material 'Olex2 1.5 (Dolomanov et al., 2009)'
_computing_structure_refinement 'SHELXL 2018/3 (Sheldrick, 2015)'
_computing_structure_solution 'SHELXT 2014/5 (Sheldrick, 2014)'
_diffrn_ambient_temperature 293.04
_diffrn_measured_fraction_theta_full 0.996
_diffrn_measured_fraction_theta_max 0.996
_diffrn_measurement_device_type 'Bruker APEX-II CCD'
_diffrn_measurement_method '\f and \w scans'
_diffrn_radiation_type MoK\a
_diffrn_radiation_wavelength 0.71073
_diffrn_reflns_av_R_equivalents 0.0251
_diffrn_reflns_av_unetI/netI 0.0504
_diffrn_reflns_Laue_measured_fraction_full 0.996
_diffrn_reflns_Laue_measured_fraction_max 0.996
_diffrn_reflns_limit_h_max 15
_diffrn_reflns_limit_h_min -15
_diffrn_reflns_limit_k_max 18
_diffrn_reflns_limit_k_min -18
_diffrn_reflns_limit_l_max 19
_diffrn_reflns_limit_l_min -18
_diffrn_reflns_number 22174
_diffrn_reflns_point_group_measured_fraction_full 0.710
_diffrn_reflns_point_group_measured_fraction_max 0.710
_diffrn_reflns_theta_full 24.998
_diffrn_reflns_theta_max 24.998
_diffrn_reflns_theta_min 2.288
_exptl_absorpt_coefficient_mu 3.034
_exptl_absorpt_correction_T_max 0.4612
_exptl_absorpt_correction_T_min 0.4058
_exptl_absorpt_correction_type multi-scan
_exptl_absorpt_process_details sadabs
_exptl_crystal_colour black
_exptl_crystal_colour_primary black
_exptl_crystal_density_diffrn 2.155
_exptl_crystal_density_meas ?
_exptl_crystal_density_method 'not measured'
_exptl_crystal_description needle
_exptl_crystal_F_000 1880
_exptl_crystal_size_max 0.36
_exptl_crystal_size_mid 0.34
_exptl_crystal_size_min 0.3
_refine_diff_density_max 0.979
_refine_diff_density_min -0.793
_refine_diff_density_rms 0.119
_refine_ls_abs_structure_details
;
 Refined as an inversion twin.
;
_refine_ls_abs_structure_Flack 0.06(2)
_refine_ls_extinction_method none
_refine_ls_goodness_of_fit_ref 1.033
_refine_ls_hydrogen_treatment constr
_refine_ls_matrix_type full
_refine_ls_number_parameters 1983
_refine_ls_number_reflns 14780
_refine_ls_number_restraints 2992
_refine_ls_restrained_S_all 1.000
_refine_ls_R_factor_all 0.0525
_refine_ls_R_factor_gt 0.0491
_refine_ls_shift/su_max 0.006
_refine_ls_shift/su_mean 0.000
_refine_ls_structure_factor_coef Fsqd
_refine_ls_weighting_details 'w=1/[\s^2^(Fo^2^)+(0.0936P)^2^+4.7624P] where P=(Fo^2^+2Fc^2^)/3'
_refine_ls_weighting_scheme calc
_refine_ls_wR_factor_gt 0.1366
_refine_ls_wR_factor_ref 0.1412
_reflns_Friedel_coverage 0.425
_reflns_Friedel_fraction_full 0.424
_reflns_Friedel_fraction_max 0.424
_reflns_number_gt 13797
_reflns_number_total 14780
_reflns_threshold_expression 'I > 2\s(I)'
_cod_data_source_file d1dt04291b2.cif
_cod_data_source_block d-1_sq
_cod_depositor_comments
;
The following automatic conversions were performed:

data item '_exptl_crystal_density_meas' value 'not measured' was
changed to '?' -- the value is perceived as not measured.

Automatic conversion script
Id: cif_fix_values 7556 2019-12-06 15:28:31Z antanas 
;
_cod_original_cell_volume 2953.44(19)
_cod_original_formula_sum 'C49.70 H45.63 Cu8 K4 Mn13 Na6 O104.60'
_cod_database_code 7709304
_shelx_shelxl_version_number 2018/3
_shelx_space_group_comment
;
The symmetry employed for this shelxl refinement is uniquely defined
by the following loop, which should always be used as a source of
symmetry information in preference to the above space-group names.
They are only intended as comments.
;
_shelx_estimated_absorpt_t_max 0.463
_shelx_estimated_absorpt_t_min 0.408
_olex2_refinement_description
;
1. Twinned data refinement
 Scales: 0.94(2)
 0.06(2)
2. Fixed Uiso
 At 1.2 times of:
  All C(H) groups, H93 of O93, {H99A,H99B} of O99, {H49A,H49B} of O49, {H97A,
  H97B} of O97, {H25A,H25B} of O25, {H23A,H23B} of O23, {H47A,H47B} of O47, All
  C(H,H) groups
 At 1.5 times of:
  All C(H,H,H) groups, {H10C,H10D} of O103, {H11E,H11F} of O115, H126 of O126,
   {H13C,H13D} of O132, {H12A,H12B} of O129, {H11I,H11J} of O119, {H11C,H11D}
  of O113, {H13A,H13B} of O130, {H10E,H10F} of O105, {H11G,H11H} of O117, {H10A,
  H10B} of O101, {H43A,H43B} of O43, {H15A,H15B} of O15, H1 of O1, {H11A,H11B}
  of O11, {H3A,H3B} of O3, {H91A,H91B} of O91, {H95A,H95B} of O95
3. Shared sites
{K2, Na4}
4. Restrained distances
 C53-C25
 1.55 with sigma of 0.01
5. Uiso/Uaniso restraints and constraints
O2 \\sim O3 \\sim O4 \\sim O5 \\sim O6 \\sim O7 \\sim O8 \\sim O9 \\sim O10
\\sim O12 \\sim O13 \\sim O14 \\sim O16 \\sim O17 \\sim O18 \\sim O19 \\sim O20
\\sim O21 \\sim O22 \\sim O24 \\sim O26 \\sim O27 \\sim O28 \\sim O29 \\sim O30
\\sim O31 \\sim O32 \\sim O33 \\sim O34 \\sim O35 \\sim O36 \\sim O38 \\sim O39
\\sim O40 \\sim O41 \\sim O42 \\sim O44 \\sim O45 \\sim O46 \\sim O48 \\sim O50
\\sim O51 \\sim O52 \\sim O53 \\sim O54 \\sim O55 \\sim O56 \\sim O57 \\sim O58
\\sim O59 \\sim O60 \\sim O62 \\sim O63 \\sim O64 \\sim O65 \\sim O66 \\sim O67
\\sim O68 \\sim O69 \\sim O70 \\sim O71 \\sim O72 \\sim O73 \\sim O74 \\sim O75
\\sim O76 \\sim O77 \\sim O78 \\sim O79 \\sim O80 \\sim O81 \\sim O82 \\sim O83
\\sim O84 \\sim O85 \\sim O86 \\sim O87 \\sim O88 \\sim O89 \\sim O90 \\sim O91
\\sim O92 \\sim O94 \\sim O95 \\sim O96 \\sim O98 \\sim O100 \\sim O102 \\sim
O104 \\sim O106 \\sim O107 \\sim O108 \\sim O110 \\sim O111 \\sim O112 \\sim
O114 \\sim O116 \\sim O118 \\sim O120 \\sim O121 \\sim O122 \\sim O123 \\sim
O125 \\sim O127 \\sim O128 \\sim O134 \\sim O1 \\sim O11 \\sim O15 \\sim O23
\\sim O25 \\sim O37 \\sim O43 \\sim O47 \\sim O49 \\sim O61 \\sim O93 \\sim O97
\\sim O99 \\sim O101 \\sim O103 \\sim O105 \\sim O109 \\sim O113 \\sim O115
\\sim O117 \\sim O119 \\sim O124 \\sim O126 \\sim O129 \\sim O130 \\sim O131
\\sim O132 \\sim O133: within 3.8A with sigma of 0.01 and sigma for terminal
atoms of 0.02 within 3.8A
Uanis(O101) \\sim Ueq: with sigma of 0 and sigma for terminal atoms of 0
Uanis(O91) \\sim Ueq: with sigma of 0.005 and sigma for terminal atoms of 0.01
Uanis(Na6) \\sim Ueq: with sigma of 0.01 and sigma for terminal atoms of 0.02
Uanis(C21) \\sim Ueq: with sigma of 0.005 and sigma for terminal atoms of 0.01
Uanis(C34) \\sim Ueq: with sigma of 0.005 and sigma for terminal atoms of 0.01
Uanis(C6) \\sim Ueq, Uanis(C4) \\sim Ueq: with sigma of 0.005 and sigma for
terminal atoms of 0.01
Uanis(C17) \\sim Ueq: with sigma of 0.005 and sigma for terminal atoms of 0.01
Uanis(C32) \\sim Ueq: with sigma of 0.005 and sigma for terminal atoms of 0.01
Uanis(C49) \\sim Ueq, Uanis(C34) \\sim Ueq: with sigma of 0.01 and sigma for
terminal atoms of 0.02
Uanis(O52) \\sim Ueq, Uanis(O111) \\sim Ueq: with sigma of 0.01 and sigma for
terminal atoms of 0.02
Uanis(C3) \\sim Ueq: with sigma of 0.005 and sigma for terminal atoms of 0.01
Uanis(C1) \\sim Ueq: with sigma of 0.01 and sigma for terminal atoms of 0.02
Uanis(C37) \\sim Ueq: with sigma of 0.01 and sigma for terminal atoms of 0.02
Uanis(C36) \\sim Ueq: with sigma of 0.01 and sigma for terminal atoms of 0.02
Uanis(C25) \\sim Ueq, Uanis(O51) \\sim Ueq, Uanis(C53) \\sim Ueq: with sigma of
0.01 and sigma for terminal atoms of 0.02
Uanis(O95) \\sim Ueq: with sigma of 0.01 and sigma for terminal atoms of 0.02
Uanis(C24) \\sim Ueq: with sigma of 0.01 and sigma for terminal atoms of 0.02
Uanis(K3) \\sim Ueq: with sigma of 0.01 and sigma for terminal atoms of 0.02
Uanis(K2) = Uanis(Na4)
6. Others
 Fixed Sof: Cu2(0.36) Cu8(0.64) K2(0.5) K3(0.35) K5(0.45) K6(0.7) Na4(0.5)
 Na6(0.8) Na7(0.7) O3(0.6) H3A(0.25) H3B(0.25) O7(0.37) O13(0.56) O27(0.44)
 O29(0.5) O40(0.64) O45(0.5) O51(0.6) O52(0.5) O53(0.8) O54(0.5) O55(0.5)
 O57(0.39) O59(0.38) O83(0.55) O85(0.5) O87(0.5) O89(0.5) O91(0.5) H91A(0.5)
 H91B(0.5) O95(0.5) H95A(0.5) H95B(0.5) O107(0.46) O111(0.5) O125(0.36)
 O127(0.37) O128(0.37) O134(0.29) C3(0.5) C25(0.6) C34(0.5) H36(0.5) H36A(0.5)
 C49(0.5) C53(0.6) H53A(0.6) H53B(0.6) H53C(0.6) O1(0.75) H1(0.75) O11(0.5)
 H11A(0.25) H11B(0.25) O15(0.31) H15A(0.31) H15B(0.31) O23(0.5) H23A(0.5)
 H23B(0.5) O25(0.36) H25A(0.36) H25B(0.36) O37(0.46) O47(0.68) H47A(0.68)
 H47B(0.68) O49(0.5) H49A(0.5) H49B(0.5) O61(0.58) O93(0.47) H93(0.47)
 O97(0.35) H97A(0.35) H97B(0.35) O99(0.5) H99A(0.5) H99B(0.5) O101(0.47)
 H10A(0.47) H10B(0.47) O103(0.28) H10C(0.28) H10D(0.28) O105(0.38) H10E(0.38)
 H10F(0.38) O109(0.25) O113(0.25) H11C(0.25) H11D(0.25) O115(0.25) H11E(0.25)
 H11F(0.25) O117(0.6) H11G(0.6) H11H(0.6) O119(0.26) H11I(0.26) H11J(0.26)
 O124(0.5) O126(0.25) H126(0.25) O129(0.33) H12A(0.33) H12B(0.33) O130(0.28)
 H13A(0.28) H13B(0.28) O131(0.25) O132(0.38) H13C(0.38) H13D(0.38) O133(0.23)
7.a Riding coordinates:
 O3(H3A,H3B), O91(H91A,H91B), O95(H95A,H95B), O1(H1), O11(H11A,H11B), O15(H15A,
 H15B), O23(H23A,H23B), O25(H25A,H25B), O43(H43A,H43B), O47(H47A,H47B),
 O49(H49A,H49B), O93(H93), O97(H97A,H97B), O99(H99A,H99B), O101(H10A,H10B),
 O103(H10C,H10D), O105(H10E,H10F), O113(H11C,H11D), O115(H11E,H11F), O117(H11G,
 H11H), O119(H11I,H11J), O126(H126), O129(H12A,H12B), O130(H13A,H13B),
 O132(H13C,H13D)
7.b Ternary CH refined with riding coordinates:
 C4(H4), C6(H6), C12(H12), C13(H13), C14(H14), C15(H15), C17(H17), C19(H19),
 C20(H20), C21(H21), C22(H22), C23(H23), C28(H28), C29(H29), C30(H30), C33(H33),
  C36(H36), C36(H36A), C37(H37), C38(H38), C41(H41), C44(H44), C45(H45),
 C46(H46), C52(H52)
7.c Idealised Me refined as rotating group:
 C53(H53A,H53B,H53C)
;
_olex2_submission_special_instructions 'No special instructions were received'

loop_
_space_group_symop_operation_xyz
'x, y, z'

loop_
_atom_site_label
_atom_site_type_symbol
_atom_site_fract_x
_atom_site_fract_y
_atom_site_fract_z
_atom_site_U_iso_or_equiv
_atom_site_adp_type
_atom_site_occupancy
_atom_site_site_symmetry_order
_atom_site_calc_flag
_atom_site_refinement_flags_posn
_atom_site_refinement_flags_adp
_atom_site_refinement_flags_occupancy
_atom_site_disorder_assembly
_atom_site_disorder_group
Cu1 Cu -0.71096(15) -0.61761(14) -0.35261(13) 0.0538(4) Uani 1 1 d . . . . .
Cu2 Cu -0.6953(6) -0.2260(6) -0.2756(5) 0.0453(16) Uani 0.36 1 d . . P A 2
Cu3 Cu -0.09565(13) -0.50185(11) -0.69881(11) 0.0413(4) Uani 1 1 d . . . . .
Cu4 Cu -0.79263(14) -0.70632(13) -0.74270(12) 0.0505(4) Uani 1 1 d . . . . .
Cu5 Cu -0.05322(13) -0.09524(11) -0.45943(12) 0.0439(4) Uani 1 1 d . . . . .
Cu6 Cu -0.70482(15) -0.29137(15) -0.65429(13) 0.0570(5) Uani 1 1 d . . . . .
Cu7 Cu -0.08467(14) -0.59992(12) -0.38786(11) 0.0459(4) Uani 1 1 d . . . . .
Cu8 Cu -0.6449(4) -0.1957(3) -0.2482(3) 0.0493(10) Uani 0.64 1 d . . P A 1
Cu9 Cu -0.02915(18) -0.18270(13) -0.13182(12) 0.0587(5) Uani 1 1 d . . . . .
Mn1 Mn -0.38947(14) -0.40423(13) -0.46375(12) 0.0301(3) Uani 1 1 d . . . . .
Mn2 Mn -0.20917(14) -0.34247(12) -0.56248(11) 0.0311(4) Uani 1 1 d . . . . .
Mn3 Mn -0.38514(17) -0.23847(14) -0.53648(13) 0.0411(4) Uani 1 1 d . . . . .
Mn4 Mn -0.60448(14) -0.59213(13) -0.52784(12) 0.0363(4) Uani 1 1 d . . . . .
Mn5 Mn -0.40104(16) -0.57382(14) -0.39271(13) 0.0392(4) Uani 1 1 d . . . . .
Mn6 Mn -0.56128(15) -0.40666(14) -0.34153(12) 0.0370(4) Uani 1 1 d . . . . .
Mn7 Mn -0.22353(13) -0.52712(13) -0.53098(12) 0.0321(4) Uani 1 1 d . . . . .
Mn8 Mn -0.56513(17) -0.28277(17) -0.44813(13) 0.0462(5) Uani 1 1 d . . . . .
Mn9 Mn -0.34812(15) -0.23507(14) -0.24955(12) 0.0369(4) Uani 1 1 d . . . . .
Mn10 Mn -0.60403(14) -0.46705(14) -0.63338(13) 0.0380(4) Uani 1 1 d . . . . .
Mn11 Mn -0.43233(16) -0.57293(14) -0.67736(12) 0.0388(4) Uani 1 1 d . . . . .
Mn12 Mn -0.17110(14) -0.21457(13) -0.34733(12) 0.0326(4) Uani 1 1 d . . . . .
Mn13 Mn -0.18944(14) -0.40145(13) -0.31626(12) 0.0349(4) Uani 1 1 d . . . . .
K1 K -0.0358(3) -0.5131(4) 0.0259(3) 0.0899(15) Uani 1 1 d . . . . .
K2 K -0.8664(5) -0.2110(4) 0.1908(3) 0.0731(14) Uani 0.5 1 d . . P F .
K3 K -0.7502(17) -0.8919(15) -0.3572(12) 0.060(5) Uani 0.35 1 d . U P B 2
K4 K -0.9666(5) -0.7663(4) -0.3287(4) 0.111(2) Uani 1 1 d . . . . .
K5 K -0.7665(12) -0.9119(10) -0.3920(8) 0.047(3) Uani 0.45 1 d . . P B 1
K6 K -0.8008(4) -0.3815(5) -0.0109(3) 0.0646(13) Uani 0.7 1 d . . P F .
Na1 Na -1.0548(6) -0.9624(5) -0.6155(8) 0.108(4) Uani 1 1 d . . . . .
Na2 Na -0.7578(6) -0.9045(5) -0.9187(4) 0.0727(18) Uani 1 1 d . . . . .
Na4 Na -0.8664(5) -0.2110(4) 0.1908(3) 0.0731(14) Uani 0.5 1 d . . P F .
Na5 Na -0.8009(8) -0.0131(8) 0.3823(9) 0.119(4) Uani 1 1 d . . . . .
Na6 Na -0.6827(7) 0.1480(7) -0.1267(6) 0.067(2) Uani 0.8 1 d . U P C 1
Na7 Na -0.4039(9) -0.5110(9) -1.0072(6) 0.074(3) Uani 0.7 1 d . . P D 1
Na8 Na -0.9384(7) 0.2251(5) -0.0733(5) 0.078(2) Uani 1 1 d . . . . .
O2 O -0.5465(9) -0.3171(8) -0.8010(8) 0.061(2) Uani 1 1 d . U . . .
O3 O -0.6429(17) -0.7367(16) -0.9340(13) 0.074(4) Uani 0.6 1 d . U P . .
H3A H -0.688838 -0.743303 -0.998023 0.111 Uiso 0.25 1 d R U P E 2
H3B H -0.638268 -0.662093 -0.893483 0.111 Uiso 0.25 1 d R U P E 2
O4 O -0.7921(9) -0.7508(8) -0.4031(8) 0.063(2) Uani 1 1 d . U . . .
O5 O -0.2555(7) -0.3089(6) -0.3226(6) 0.0376(13) Uani 1 1 d . U . . .
O6 O -0.8603(11) -0.8848(9) -0.5332(9) 0.075(3) Uani 1 1 d . U . . .
O7 O -0.558(3) -0.802(2) -0.339(3) 0.069(5) Uani 0.37 1 d . U P B 2
O8 O -0.8543(9) -0.8395(8) -0.7733(8) 0.063(2) Uani 1 1 d . U . . .
O9 O -0.2781(7) -0.1410(7) -0.2807(6) 0.0429(15) Uani 1 1 d . U . . .
O10 O -0.8643(12) -0.9444(10) -0.7175(10) 0.088(3) Uani 1 1 d . U . . .
O12 O -0.7036(8) -0.6470(7) -0.4739(7) 0.0483(16) Uani 1 1 d . U . . .
O13 O -0.689(2) -0.0172(19) 0.3103(18) 0.089(5) Uani 0.56 1 d . U P F 1
O14 O -0.6997(8) -0.7006(7) -0.6371(7) 0.0500(17) Uani 1 1 d . U . . .
O16 O -0.8654(10) -0.7269(9) -0.8613(7) 0.068(2) Uani 1 1 d . U . . .
O17 O -0.2117(9) 0.0406(8) -0.3668(8) 0.058(2) Uani 1 1 d . U . . .
O18 O -0.9318(10) -0.6424(10) -0.9250(8) 0.077(3) Uani 1 1 d . U . . .
O19 O -0.5281(7) -0.5345(6) -0.5891(6) 0.0365(13) Uani 1 1 d . U . . .
O20 O -0.7879(8) -0.3453(9) -0.7829(7) 0.058(2) Uani 1 1 d . U . . .
O21 O -0.0947(8) -0.3503(8) -0.4195(7) 0.0555(18) Uani 1 1 d . U . . .
O22 O -0.8156(9) -0.4637(9) -0.9196(7) 0.061(2) Uani 1 1 d . U . . .
O24 O -0.7371(8) -0.5741(7) -0.7155(6) 0.0469(16) Uani 1 1 d . U . . .
O26 O -0.6670(8) -0.4061(7) -0.6982(7) 0.0494(16) Uani 1 1 d . U . . .
O27 O -1.056(3) -0.186(3) 0.138(2) 0.097(7) Uani 0.44 1 d . U P F 1
O28 O -0.7390(10) -0.1725(9) -0.6145(8) 0.070(2) Uani 1 1 d . U . . .
O29 O -0.817(2) -0.5028(18) -0.4463(17) 0.072(5) Uani 0.5 1 d . U P . .
O30 O -0.7732(14) -0.0643(11) -0.4986(10) 0.095(3) Uani 1 1 d . U . . .
O31 O -0.3243(9) -0.5021(8) -0.8622(7) 0.0562(18) Uani 1 1 d . U . . .
O32 O -0.7115(11) -0.1007(9) -0.2469(8) 0.071(2) Uani 1 1 d . U . . .
O33 O -0.3352(7) -0.3142(6) -0.6347(6) 0.0395(14) Uani 1 1 d . U . . .
O34 O -0.7058(13) 0.0138(11) -0.2984(10) 0.091(3) Uani 1 1 d . U . . .
O35 O -0.4466(11) 0.0000(9) -0.2025(8) 0.071(3) Uani 1 1 d . U . . .
O36 O -0.6752(8) -0.2622(7) -0.5263(7) 0.0498(16) Uani 1 1 d . U . . .
O38 O -0.6183(8) -0.1996(8) -0.3569(7) 0.0531(16) Uani 1 1 d . U . . .
O39 O -0.4807(7) -0.3138(6) -0.3687(6) 0.0397(13) Uani 1 1 d . U . . .
O40 O -0.6855(17) -0.1999(15) -0.1430(13) 0.064(3) Uani 0.64 1 d . U P A 1
O41 O -0.2977(7) -0.4600(6) -0.5750(6) 0.0370(13) Uani 1 1 d . U . . .
O42 O -0.7639(9) -0.3035(8) -0.0964(7) 0.059(2) Uani 1 1 d . U . . .
O44 O -0.7542(9) -0.5891(8) -0.2419(8) 0.061(2) Uani 1 1 d . U . . .
O45 O -1.0368(19) 0.2943(16) -0.1512(16) 0.064(5) Uani 0.5 1 d . U P C .
O46 O -0.7104(9) -0.4750(9) -0.0982(7) 0.063(2) Uani 1 1 d . U . . .
O48 O -0.6506(8) -0.3324(7) -0.2832(6) 0.0495(16) Uani 1 1 d . U . . .
O50 O -0.6236(8) -0.4855(7) -0.2907(7) 0.0480(15) Uani 1 1 d . U . . .
O51 O 0.0853(17) -0.3360(17) -0.3859(17) 0.082(5) Uani 0.6 1 d . U P G 1
O52 O 0.0572(19) -0.0452(18) -0.0649(17) 0.055(4) Uani 0.5 1 d . U P H 1
O53 O -1.1415(16) -0.8912(16) -0.4829(19) 0.128(10) Uani 0.8 1 d . . P B .
O54 O 0.1321(19) 0.0807(16) -0.0847(15) 0.057(3) Uani 0.5 1 d . U P H 1
O55 O 0.081(2) 0.0923(18) -0.0638(18) 0.071(4) Uani 0.5 1 d . U P H 2
O56 O 0.0346(9) 0.0327(7) -0.3698(8) 0.054(2) Uani 1 1 d . U . . .
O57 O -0.668(4) 0.259(3) -0.221(3) 0.090(6) Uani 0.39 1 d . U P C 1
O58 O 0.0886(11) 0.1320(9) -0.2255(9) 0.076(3) Uani 1 1 d . U . . .
O59 O -0.622(3) 0.060(3) 0.440(3) 0.095(8) Uani 0.38 1 d . U P F 2
O60 O -0.0516(8) -0.1579(7) -0.2357(6) 0.0474(16) Uani 1 1 d . U . . .
O62 O -0.0908(8) -0.1071(7) -0.3577(6) 0.0457(16) Uani 1 1 d . U . . .
O63 O -0.4864(8) -0.2358(7) -0.6473(7) 0.0487(16) Uani 1 1 d . U . . .
O64 O -0.0243(10) -0.0785(8) -0.5613(8) 0.061(2) Uani 1 1 d . U . . .
O65 O -0.4988(7) -0.4984(7) -0.7192(6) 0.0421(14) Uani 1 1 d . U . . .
O66 O 0.0245(10) -0.1507(8) -0.6869(8) 0.067(2) Uani 1 1 d . U . . .
O67 O -0.2776(8) -0.1045(7) -0.4916(7) 0.0513(17) Uani 1 1 d . U . . .
O68 O -0.0482(8) -0.4567(7) -0.7812(7) 0.0501(18) Uani 1 1 d . U . . .
O69 O -0.4221(8) -0.1308(8) -0.1954(6) 0.0508(17) Uani 1 1 d . U . . .
O70 O -0.0630(9) -0.3529(8) -0.8345(7) 0.0539(18) Uani 1 1 d . U . . .
O71 O -0.4350(8) -0.1684(7) -0.4364(6) 0.0454(15) Uani 1 1 d . U . . .
O72 O -0.0923(7) -0.2295(6) -0.5408(6) 0.0432(15) Uani 1 1 d . U . . .
O73 O -0.6758(8) -0.4518(7) -0.4993(7) 0.0505(16) Uani 1 1 d . U . . .
O74 O -0.1635(7) -0.4027(6) -0.6702(6) 0.0399(14) Uani 1 1 d . U . . .
O75 O -0.5021(7) -0.4992(6) -0.4153(6) 0.0386(13) Uani 1 1 d . U . . .
O76 O -0.0410(8) -0.6100(7) -0.7430(7) 0.0505(18) Uani 1 1 d . U . . .
O77 O -0.5034(7) -0.3501(7) -0.5421(6) 0.0387(13) Uani 1 1 d . U . . .
O78 O 0.0449(8) -0.6888(7) -0.6861(7) 0.053(2) Uani 1 1 d . U . . .
O79 O -0.2659(7) -0.2755(6) -0.4668(6) 0.0366(13) Uani 1 1 d . U . . .
O80 O -0.0325(8) -0.7006(7) -0.4610(7) 0.0525(19) Uani 1 1 d . U . . .
O81 O -0.2843(6) -0.4938(6) -0.4313(6) 0.0356(13) Uani 1 1 d . U . . .
O82 O -0.0625(8) -0.8075(7) -0.6067(7) 0.0511(18) Uani 1 1 d . U . . .
O83 O -0.586(2) -0.833(2) -0.407(2) 0.095(6) Uani 0.55 1 d . U P B 1
O84 O -0.1260(7) -0.5420(6) -0.6089(6) 0.0401(14) Uani 1 1 d . U . . .
O85 O -1.126(4) -1.026(3) -0.764(3) 0.145(12) Uani 0.5 1 d . U P B .
O86 O -0.1607(7) -0.6118(6) -0.5018(6) 0.0388(14) Uani 1 1 d . U . . .
O87 O -0.825(2) -0.064(2) 0.1215(18) 0.081(4) Uani 0.5 1 d . U P F 1
O88 O -0.0258(9) -0.6047(8) -0.2778(7) 0.0568(19) Uani 1 1 d . U . . .
O89 O -0.777(2) 0.363(2) -0.037(2) 0.091(7) Uani 0.5 1 d . U P C .
O90 O 0.0400(9) -0.5136(8) -0.1272(7) 0.056(2) Uani 1 1 d . U . . .
O91 O -1.130(2) 0.147(2) -0.0781(18) 0.083(7) Uani 0.5 1 d . U P C .
H91A H -1.131414 0.168650 -0.021248 0.124 Uiso 0.5 1 d R U P . .
H91B H -1.130414 0.087200 -0.094698 0.124 Uiso 0.5 1 d R U P . .
O92 O 0.0378(8) -0.2079(7) -0.0363(7) 0.0538(19) Uani 1 1 d . U . . .
O94 O 0.0459(8) -0.3244(7) 0.0029(6) 0.0465(18) Uani 1 1 d . U . . .
O95 O -0.655(3) -1.008(3) -1.026(3) 0.124(11) Uani 0.5 1 d . U P . .
H95A H -0.663461 -1.005749 -1.078589 0.186 Uiso 0.5 1 d R U P . .
H95B H -0.680971 -1.071029 -1.043269 0.186 Uiso 0.5 1 d R U P . .
O96 O -0.0911(7) -0.4749(7) -0.3082(6) 0.0424(15) Uani 1 1 d . U . . .
O98 O -0.1025(8) -0.3200(7) -0.1937(6) 0.0473(16) Uani 1 1 d . U . . .
O100 O -0.2393(8) -0.2004(8) -0.1258(7) 0.0542(18) Uani 1 1 d . U . . .
O102 O -0.2029(10) -0.2671(10) -0.0343(8) 0.074(3) Uani 1 1 d . U . . .
O104 O -0.4841(9) -0.6085(8) -0.3072(7) 0.0572(18) Uani 1 1 d . U . . .
O106 O -0.4897(9) -0.5419(9) -0.1613(8) 0.063(2) Uani 1 1 d . U . . .
O107 O -1.016(4) -0.112(3) 0.132(3) 0.132(11) Uani 0.46 1 d . U P F 2
O108 O -0.4215(7) -0.3340(7) -0.2238(6) 0.0417(15) Uani 1 1 d . U . . .
O110 O -0.3108(7) -0.4740(7) -0.2767(6) 0.0434(15) Uani 1 1 d . U . . .
O111 O 0.017(2) -0.0465(19) -0.0570(18) 0.057(3) Uani 0.5 1 d . U P H 2
O112 O -0.3205(8) -0.6748(7) -0.4138(6) 0.0467(15) Uani 1 1 d . U . . .
O114 O -0.3048(8) -0.8038(7) -0.5280(7) 0.0521(19) Uani 1 1 d . U . . .
O116 O -0.5413(8) -0.7095(7) -0.7561(7) 0.0509(17) Uani 1 1 d . U . . .
O118 O -0.5948(9) -0.8507(8) -0.7562(8) 0.060(2) Uani 1 1 d . U . . .
O120 O -0.4900(7) -0.6676(7) -0.5104(6) 0.0440(15) Uani 1 1 d . U . . .
O121 O -0.5027(14) -0.4062(13) -0.9666(9) 0.106(4) Uani 1 1 d . U . . .
O122 O -0.3644(7) -0.6412(7) -0.6279(6) 0.0417(14) Uani 1 1 d . U . . .
O123 O -0.3574(8) -0.5779(8) -0.7774(7) 0.0547(18) Uani 1 1 d . U . . .
O125 O -0.739(3) -0.218(3) -0.173(2) 0.060(4) Uani 0.36 1 d . U P A 2
O127 O -0.229(3) -0.415(3) -0.981(2) 0.068(4) Uani 0.37 1 d . U P D 1
O128 O -0.567(3) -0.631(3) -1.004(2) 0.083(7) Uani 0.37 1 d . U P . .
O134 O -0.251(4) -0.566(3) -0.066(3) 0.078(6) Uani 0.29 1 d . U P I 1
C1 C -0.8138(12) -0.7969(11) -0.4906(12) 0.055(3) Uani 1 1 d . U . . .
C2 C -0.2594(12) -0.2696(12) -0.1014(10) 0.054(4) Uani 1 1 d . . . . .
C3 C -0.768(3) -0.470(3) -0.504(3) 0.070(9) Uani 0.5 1 d . U P . .
C4 C -0.7871(11) -0.7367(9) -0.5386(9) 0.044(3) Uani 1 1 d . U . . .
H4 H -0.853171 -0.722027 -0.558768 0.052 Uiso 1 1 calc R U . . .
C5 C -0.3705(11) -0.5175(10) -0.8083(9) 0.043(3) Uani 1 1 d . . . . .
C6 C -0.7428(12) -0.7799(10) -0.6208(10) 0.049(3) Uani 1 1 d . U . . .
H6 H -0.683935 -0.804618 -0.604720 0.058 Uiso 1 1 calc R U . . .
C7 C 0.0000(11) -0.5235(10) -0.2051(10) 0.047(3) Uani 1 1 d . . . . .
C8 C -0.8270(14) -0.8572(13) -0.7074(13) 0.070(4) Uani 1 1 d . . . . .
C9 C -0.3492(11) -0.7417(10) -0.4979(11) 0.046(3) Uani 1 1 d . . . . .
C10 C -0.8717(13) -0.6475(13) -0.8626(10) 0.061(4) Uani 1 1 d . . . . .
C11 C -0.2757(12) -0.0417(10) -0.4102(10) 0.047(3) Uani 1 1 d . . . . .
C12 C -0.8050(10) -0.5547(10) -0.7743(9) 0.044(3) Uani 1 1 d . . . . .
H12 H -0.856533 -0.527350 -0.743174 0.052 Uiso 1 1 calc R U . . .
C13 C -0.1243(10) -0.6694(9) -0.5747(8) 0.037(3) Uani 1 1 d . . . . .
H13 H -0.188426 -0.711682 -0.627618 0.045 Uiso 1 1 calc R U . . .
C14 C -0.7306(11) -0.4759(12) -0.7888(9) 0.049(3) Uani 1 1 d . . . . .
H14 H -0.681270 -0.503861 -0.822492 0.059 Uiso 1 1 calc R U . . .
C15 C -0.0624(11) -0.3693(9) -0.1493(8) 0.041(3) Uani 1 1 d . . . . .
H15 H -0.125202 -0.408852 -0.141738 0.049 Uiso 1 1 calc R U . . .
C16 C -0.7818(10) -0.4244(13) -0.8352(10) 0.054(4) Uani 1 1 d . . . . .
C17 C -0.3479(11) -0.4543(10) -0.1982(9) 0.047(3) Uani 1 1 d . U . . .
H17 H -0.290346 -0.453885 -0.151910 0.056 Uiso 1 1 calc R U . . .
C18 C -0.7447(15) -0.1354(11) -0.5328(12) 0.062(4) Uani 1 1 d . . . . .
C19 C -0.4264(10) -0.7372(9) -0.6469(9) 0.039(3) Uani 1 1 d . . . . .
H19 H -0.382714 -0.780139 -0.669675 0.047 Uiso 1 1 calc R U . . .
C20 C -0.7221(11) -0.1894(10) -0.4781(11) 0.049(3) Uani 1 1 d . . . . .
H20 H -0.793192 -0.223174 -0.475914 0.058 Uiso 1 1 calc R U . . .
C21 C -0.4018(10) -0.3518(9) -0.7251(8) 0.039(3) Uani 1 1 d . U . . .
H21 H -0.353996 -0.336130 -0.760148 0.047 Uiso 1 1 calc R U . . .
C22 C -0.6513(14) -0.1310(13) -0.3818(11) 0.060(4) Uani 1 1 d . . . . .
H22 H -0.586034 -0.085899 -0.380602 0.072 Uiso 1 1 calc R U . . .
C23 C -0.3196(12) -0.0655(10) -0.2741(10) 0.049(3) Uani 1 1 d . . . . .
H23 H -0.258858 -0.004859 -0.239106 0.059 Uiso 1 1 calc R U . . .
C24 C -0.7040(19) -0.0732(16) -0.3078(15) 0.086(6) Uani 1 1 d . U . . .
C25 C 0.010(3) -0.328(2) -0.4166(17) 0.082(8) Uani 0.6 1 d D U P G 1
C26 C -0.7270(12) -0.2858(11) -0.1530(10) 0.052(4) Uani 1 1 d . . . . .
C27 C -0.0692(10) -0.7321(10) -0.5478(8) 0.039(3) Uani 1 1 d . . . . .
C28 C -0.7114(11) -0.3705(11) -0.2349(9) 0.047(3) Uani 1 1 d . . . . .
H28 H -0.784036 -0.412634 -0.276813 0.057 Uiso 1 1 calc R U . . .
C29 C -0.0159(10) -0.4390(10) -0.2187(9) 0.042(3) Uani 1 1 d . . . . .
H29 H 0.054999 -0.401218 -0.217484 0.050 Uiso 1 1 calc R U . . .
C30 C -0.6502(12) -0.4336(12) -0.2098(10) 0.051(4) Uani 1 1 d . . . . .
H30 H -0.581990 -0.390769 -0.161414 0.061 Uiso 1 1 calc R U . . .
C31 C 0.0140(11) -0.2955(11) -0.0523(10) 0.048(3) Uani 1 1 d . . . . .
C32 C -0.7102(12) -0.5041(11) -0.1804(10) 0.052(3) Uani 1 1 d . U . . .
C33 C -0.3630(12) -0.3509(11) -0.1567(10) 0.049(3) Uani 1 1 d . . . . .
H33 H -0.408024 -0.350233 -0.114756 0.059 Uiso 1 1 calc R U . . .
C34 C 0.081(3) -0.003(2) -0.118(2) 0.044(8) Uani 0.5 1 d . U P H 1
C35 C -0.4493(13) -0.5393(13) -0.2218(12) 0.059(4) Uani 1 1 d . . . . .
C36 C 0.0237(14) -0.0696(11) -0.2178(12) 0.060(4) Uani 1 1 d . U . . .
H36 H 0.081354 -0.087481 -0.245976 0.071 Uiso 0.5 1 calc R U P H 1
H36A H 0.092265 -0.077665 -0.231974 0.071 Uiso 0.5 1 calc R U P H 2
C37 C -0.4492(10) -0.7420(8) -0.5632(9) 0.037(2) Uani 1 1 d . U . . .
H37 H -0.506410 -0.803592 -0.584642 0.044 Uiso 1 1 calc R U . . .
C38 C -0.0354(12) -0.0281(9) -0.2740(9) 0.047(3) Uani 1 1 d . . . . .
H38 H -0.088716 -0.002133 -0.244442 0.056 Uiso 1 1 calc R U . . .
C39 C -0.5301(10) -0.7699(9) -0.7252(9) 0.041(3) Uani 1 1 d . . . . .
C40 C 0.0393(13) 0.0502(10) -0.2887(12) 0.060(4) Uani 1 1 d . . . . .
C41 C -0.4505(10) -0.4629(9) -0.7722(8) 0.039(3) Uani 1 1 d . . . . .
H41 H -0.509772 -0.479964 -0.826177 0.047 Uiso 1 1 calc R U . . .
C42 C -0.0121(13) -0.1534(10) -0.6246(10) 0.050(4) Uani 1 1 d . . . . .
C43 C -0.4864(10) -0.3010(10) -0.7267(9) 0.041(3) Uani 1 1 d . . . . .
C44 C -0.0437(10) -0.2468(9) -0.6157(9) 0.038(3) Uani 1 1 d . . . . .
H44 H 0.023378 -0.262421 -0.600422 0.045 Uiso 1 1 calc R U . . .
C45 C -0.3673(12) -0.0736(10) -0.3715(9) 0.047(3) Uani 1 1 d . . . . .
H45 H -0.412136 -0.030217 -0.364255 0.056 Uiso 1 1 calc R U . . .
C46 C -0.1230(10) -0.3341(9) -0.7011(8) 0.035(2) Uani 1 1 d . . . . .
H46 H -0.183815 -0.315663 -0.724886 0.042 Uiso 1 1 calc R U . . .
C47 C -0.4037(14) -0.0626(12) -0.2197(9) 0.056(4) Uani 1 1 d . . . . .
C48 C -0.0735(10) -0.3830(10) -0.7780(9) 0.043(3) Uani 1 1 d . . . . .
C49 C 0.042(3) -0.001(2) -0.107(2) 0.051(8) Uani 0.5 1 d . U P H 2
C50 C -0.0147(11) -0.6375(10) -0.6817(9) 0.041(3) Uani 1 1 d . . . . .
C52 C -0.0565(9) -0.5967(9) -0.5968(9) 0.038(3) Uani 1 1 d . . . . .
H52 H 0.006703 -0.553406 -0.543443 0.045 Uiso 1 1 calc R U . . .
C53 C 0.0301(17) -0.3564(16) -0.5129(14) 0.042(5) Uani 0.6 1 d D U P G 1
H53A H -0.014689 -0.421655 -0.554666 0.062 Uiso 0.6 1 calc R U P G 1
H53B H 0.105930 -0.351546 -0.508049 0.062 Uiso 0.6 1 calc R U P G 1
H53C H 0.011156 -0.313337 -0.535218 0.062 Uiso 0.6 1 calc R U P G 1
O1 O -0.0819(10) -0.8827(9) -0.7931(9) 0.049(2) Uani 0.75 1 d . U P J 2
H1 H -0.029247 -0.828832 -0.763374 0.074 Uiso 0.75 1 d R U P J 2
O11 O -0.509(2) 0.098(2) -0.0492(17) 0.084(5) Uani 0.5 1 d . U P K 1
H11A H -0.543959 0.044650 -0.050445 0.126 Uiso 0.25 1 d R U P K 1
H11B H -0.558299 0.112220 -0.076555 0.126 Uiso 0.25 1 d R U P K 1
O15 O -0.493(4) -1.048(3) -0.593(3) 0.076(6) Uani 0.31 1 d . U P L 2
H15A H -0.467215 -1.003721 -0.538091 0.114 Uiso 0.31 1 d R U P L 2
H15B H -0.560125 -1.052561 -0.607402 0.114 Uiso 0.31 1 d R U P L 2
O23 O -0.3556(19) -0.9616(17) -0.6941(17) 0.068(4) Uani 0.5 1 d . U P . .
H23A H -0.330078 -0.905043 -0.647542 0.081 Uiso 0.5 1 d R U P . .
H23B H -0.402068 -0.998013 -0.681872 0.081 Uiso 0.5 1 d R U P M 1
O25 O -0.456(3) -0.925(2) -0.454(2) 0.064(4) Uani 0.36 1 d . U P N 1
H25A H -0.394021 -0.882836 -0.418870 0.076 Uiso 0.36 1 d R U P N 1
H25B H -0.450841 -0.954046 -0.507930 0.076 Uiso 0.36 1 d R U P N 1
O37 O 0.0951(19) -0.4163(17) -0.5881(16) 0.052(3) Uani 0.46 1 d . U P O 2
O43 O -0.6771(11) -0.2402(10) 0.1152(9) 0.077(3) Uani 1 1 d . U . . .
H43A H -0.621066 -0.190619 0.150997 0.116 Uiso 1 1 d R U . . .
H43B H -0.657176 -0.270859 0.068307 0.116 Uiso 1 1 d R U . . .
O47 O -0.3264(15) -0.7610(13) -0.8746(13) 0.076(3) Uani 0.68 1 d . U P . .
H47A H -0.331626 -0.703890 -0.848460 0.091 Uiso 0.68 1 d R U P . .
H47B H -0.265626 -0.756000 -0.887370 0.091 Uiso 0.68 1 d R U P . .
O49 O -0.507(2) -0.066(2) -0.6502(19) 0.078(5) Uani 0.5 1 d . U P P 1
H49A H -0.488467 -0.112297 -0.646937 0.093 Uiso 0.5 1 d R U P P 1
H49B H -0.453777 -0.013507 -0.623057 0.093 Uiso 0.5 1 d R U P P 1
O61 O -0.2871(17) -0.3907(16) -0.9552(13) 0.065(3) Uani 0.58 1 d . U P Q 2
O93 O -0.1354(19) -0.7271(18) -0.9072(17) 0.057(3) Uani 0.47 1 d . U P R 1
H93 H -0.108202 -0.678680 -0.853543 0.069 Uiso 0.47 1 d R U P R 1
O97 O -0.259(3) -0.777(2) -0.303(2) 0.065(4) Uani 0.35 1 d . U P S 1
H97A H -0.270383 -0.756113 -0.341908 0.078 Uiso 0.35 1 d R U P S 1
H97B H -0.234793 -0.825273 -0.325758 0.078 Uiso 0.35 1 d R U P S 1
O99 O -0.437(2) -0.8314(18) -0.2223(18) 0.078(4) Uani 0.5 1 d . U P . .
H99A H -0.436403 -0.881922 -0.215734 0.094 Uiso 0.5 1 d R U P . .
H99B H -0.388933 -0.820132 -0.248344 0.094 Uiso 0.5 1 d R U P . .
O101 O -0.028(2) -0.8952(19) -0.9134(18) 0.062(4) Uani 0.47 1 d . U P T 1
H10A H -0.069851 -0.928246 -0.895366 0.093 Uiso 0.47 1 d R U P T 1
H10B H 0.008429 -0.931346 -0.939217 0.093 Uiso 0.47 1 d R U P T 1
O103 O -0.723(4) -0.084(3) -0.015(3) 0.075(4) Uani 0.28 1 d . U P U 2
H10C H -0.746823 -0.064049 0.031800 0.113 Uiso 0.28 1 d R U P U 2
H10D H -0.705184 -0.034859 -0.024840 0.113 Uiso 0.28 1 d R U P U 2
O105 O -0.197(3) -0.263(3) -0.884(2) 0.080(5) Uani 0.38 1 d . U P V 2
H10E H -0.228045 -0.324452 -0.919793 0.119 Uiso 0.38 1 d R U P V 2
H10F H -0.130415 -0.253222 -0.883633 0.119 Uiso 0.38 1 d R U P V 2
O109 O -0.268(4) -0.873(3) -0.799(3) 0.064(4) Uani 0.25 1 d . U P W 2
O113 O -0.684(5) 0.100(4) -0.102(4) 0.082(5) Uani 0.25 1 d . U P X 2
H11C H -0.621240 0.124892 -0.104954 0.123 Uiso 0.25 1 d R U P X 2
H11D H -0.678620 0.052132 -0.091674 0.123 Uiso 0.25 1 d R U P X 2
O115 O -0.661(5) 0.300(4) -0.166(4) 0.071(8) Uani 0.25 1 d . U P Y 2
H11E H -0.698213 0.350384 -0.156179 0.107 Uiso 0.25 1 d R U P Y 2
H11F H -0.586993 0.340614 -0.158539 0.107 Uiso 0.25 1 d R U P Y 2
O117 O -0.6002(17) -0.0184(14) 0.2336(13) 0.067(3) Uani 0.6 1 d . U P Z 2
H11G H -0.660490 -0.052705 0.191397 0.101 Uiso 0.6 1 d R U P Z 2
H11H H -0.617360 -0.006405 0.283357 0.101 Uiso 0.6 1 d R U P Z 2
O119 O -0.155(4) -0.707(3) -0.944(3) 0.069(7) Uani 0.26 1 d . U P A 2
H11I H -0.107103 -0.713583 -0.898048 0.104 Uiso 0.26 1 d R U P A 2
H11J H -0.214573 -0.698333 -0.917199 0.104 Uiso 0.26 1 d R U P A 2
O124 O -0.211(2) -0.6259(19) -0.9559(17) 0.075(5) Uani 0.5 1 d . U P B 1
O126 O 0.147(4) -0.431(4) -0.575(3) 0.068(7) Uani 0.25 1 d . U P C 1
H126 H 0.175468 -0.427545 -0.614659 0.101 Uiso 0.25 1 d R U P C 1
O129 O -0.251(3) -0.651(3) -0.235(2) 0.064(3) Uani 0.33 1 d . U P D 2
H12A H -0.276591 -0.652540 -0.285891 0.096 Uiso 0.33 1 d R U P D 2
H12B H -0.217971 -0.591810 -0.198481 0.096 Uiso 0.33 1 d R U P D 2
O130 O -0.234(4) -0.813(3) -0.223(3) 0.074(6) Uani 0.28 1 d . U P E 2
H13A H -0.169240 -0.780643 -0.187234 0.110 Uiso 0.28 1 d R U P E 2
H13B H -0.243710 -0.784673 -0.256054 0.110 Uiso 0.28 1 d R U P E 2
O131 O -0.724(4) -0.109(4) 0.037(3) 0.074(4) Uani 0.25 1 d . U P F 1
O132 O -0.057(2) -0.857(2) -0.896(2) 0.058(4) Uani 0.38 1 d . U P G 2
H13C H -0.071004 -0.875863 -0.856745 0.088 Uiso 0.38 1 d R U P G 2
H13D H -0.090614 -0.816093 -0.891285 0.088 Uiso 0.38 1 d R U P G 2
O133 O -0.128(4) -0.994(4) -0.991(4) 0.066(6) Uani 0.23 1 d . U P H 2

loop_
_atom_site_aniso_label
_atom_site_aniso_U_11
_atom_site_aniso_U_22
_atom_site_aniso_U_33
_atom_site_aniso_U_23
_atom_site_aniso_U_13
_atom_site_aniso_U_12
Cu1 0.0535(10) 0.0679(11) 0.0644(11) 0.0466(10) 0.0325(9) 0.0205(9)
Cu2 0.057(4) 0.063(5) 0.044(4) 0.036(4) 0.033(3) 0.037(4)
Cu3 0.0511(9) 0.0556(9) 0.0430(8) 0.0329(8) 0.0314(7) 0.0307(7)
Cu4 0.0516(10) 0.0570(10) 0.0398(9) 0.0190(8) 0.0112(7) 0.0186(8)
Cu5 0.0508(9) 0.0419(8) 0.0508(9) 0.0282(8) 0.0239(7) 0.0154(7)
Cu6 0.0559(10) 0.0805(13) 0.0541(10) 0.0455(10) 0.0083(8) 0.0338(9)
Cu7 0.0597(10) 0.0614(10) 0.0413(8) 0.0332(8) 0.0210(7) 0.0412(8)
Cu8 0.065(3) 0.062(3) 0.037(2) 0.0262(19) 0.0320(19) 0.032(2)
Cu9 0.0851(13) 0.0472(9) 0.0369(9) 0.0211(8) -0.0033(8) 0.0191(9)
Mn1 0.0292(8) 0.0445(9) 0.0304(8) 0.0235(8) 0.0148(7) 0.0198(7)
Mn2 0.0337(9) 0.0409(9) 0.0320(9) 0.0230(8) 0.0177(7) 0.0176(7)
Mn3 0.0577(12) 0.0522(11) 0.0339(10) 0.0289(9) 0.0212(8) 0.0313(10)
Mn4 0.0331(9) 0.0471(10) 0.0364(10) 0.0233(9) 0.0165(7) 0.0139(8)
Mn5 0.0464(11) 0.0529(11) 0.0409(10) 0.0325(9) 0.0247(9) 0.0265(9)
Mn6 0.0396(10) 0.0546(11) 0.0377(10) 0.0300(9) 0.0246(8) 0.0260(9)
Mn7 0.0327(9) 0.0494(10) 0.0347(9) 0.0284(8) 0.0204(7) 0.0247(8)
Mn8 0.0544(12) 0.0841(15) 0.0400(10) 0.0442(11) 0.0312(9) 0.0521(11)
Mn9 0.0448(10) 0.0492(10) 0.0313(9) 0.0228(8) 0.0187(8) 0.0276(9)
Mn10 0.0302(9) 0.0588(11) 0.0390(10) 0.0326(9) 0.0113(7) 0.0184(8)
Mn11 0.0462(10) 0.0471(10) 0.0299(9) 0.0214(8) 0.0145(8) 0.0176(9)
Mn12 0.0335(9) 0.0414(9) 0.0323(9) 0.0224(8) 0.0121(7) 0.0162(7)
Mn13 0.0382(9) 0.0441(10) 0.0305(9) 0.0213(8) 0.0077(7) 0.0216(8)
K1 0.060(2) 0.149(4) 0.059(2) 0.036(3) 0.0251(19) 0.046(3)
K2 0.096(4) 0.102(4) 0.059(3) 0.048(3) 0.044(3) 0.063(3)
K3 0.053(7) 0.067(9) 0.077(11) 0.049(8) 0.022(8) 0.014(6)
K4 0.171(5) 0.141(4) 0.159(5) 0.127(4) 0.128(5) 0.127(4)
K5 0.046(6) 0.052(6) 0.058(7) 0.031(5) 0.022(5) 0.027(5)
K6 0.061(3) 0.102(4) 0.049(3) 0.043(3) 0.022(2) 0.038(3)
Na1 0.060(4) 0.067(4) 0.210(10) 0.104(6) -0.012(5) 0.001(3)
Na2 0.083(5) 0.081(5) 0.039(3) 0.022(3) -0.002(3) 0.023(4)
Na4 0.096(4) 0.102(4) 0.059(3) 0.048(3) 0.044(3) 0.063(3)
Na5 0.089(6) 0.150(9) 0.188(11) 0.137(9) 0.040(7) 0.045(6)
Na6 0.071(5) 0.080(5) 0.051(4) 0.031(4) 0.017(4) 0.021(4)
Na7 0.085(6) 0.124(8) 0.045(5) 0.053(6) 0.029(4) 0.062(6)
Na8 0.130(6) 0.050(3) 0.068(4) 0.030(3) 0.038(4) 0.041(4)
O2 0.059(5) 0.079(5) 0.068(5) 0.050(4) 0.020(4) 0.031(4)
O3 0.069(6) 0.085(6) 0.048(5) 0.017(5) 0.004(5) 0.024(5)
O4 0.062(5) 0.065(4) 0.073(5) 0.047(4) 0.020(4) 0.012(4)
O5 0.041(3) 0.053(3) 0.040(3) 0.033(2) 0.018(2) 0.027(2)
O6 0.076(5) 0.061(5) 0.086(6) 0.044(4) 0.008(5) 0.010(4)
O7 0.073(9) 0.070(9) 0.080(9) 0.048(8) 0.019(8) 0.026(8)
O8 0.059(5) 0.060(5) 0.061(5) 0.021(4) 0.005(4) 0.026(4)
O9 0.050(3) 0.053(3) 0.045(3) 0.032(2) 0.021(3) 0.028(3)
O10 0.085(6) 0.070(5) 0.084(5) 0.034(4) -0.004(5) 0.001(5)
O12 0.047(3) 0.059(3) 0.058(3) 0.038(3) 0.028(3) 0.021(3)
O13 0.093(8) 0.089(7) 0.077(7) 0.035(7) 0.015(7) 0.031(7)
O14 0.047(3) 0.061(3) 0.050(3) 0.032(3) 0.016(3) 0.020(3)
O16 0.073(5) 0.080(5) 0.041(4) 0.026(4) 0.011(4) 0.013(4)
O17 0.068(6) 0.060(6) 0.068(6) 0.042(5) 0.030(5) 0.030(5)
O18 0.071(5) 0.091(6) 0.050(5) 0.035(4) -0.009(4) 0.006(5)
O19 0.038(3) 0.056(3) 0.039(3) 0.033(2) 0.021(2) 0.028(2)
O20 0.053(5) 0.085(5) 0.054(4) 0.045(4) 0.011(4) 0.032(4)
O21 0.047(3) 0.063(3) 0.060(3) 0.026(3) 0.019(3) 0.023(3)
O22 0.056(5) 0.093(5) 0.046(4) 0.043(4) 0.008(4) 0.026(4)
O24 0.047(3) 0.066(3) 0.043(3) 0.037(3) 0.014(3) 0.021(3)
O26 0.052(3) 0.070(3) 0.048(3) 0.043(3) 0.016(3) 0.028(3)
O27 0.109(12) 0.105(12) 0.058(10) 0.025(10) 0.014(10) 0.027(11)
O28 0.082(5) 0.080(4) 0.063(4) 0.044(4) 0.012(4) 0.040(4)
O29 0.069(9) 0.081(10) 0.068(9) 0.033(8) 0.030(8) 0.019(8)
O30 0.119(7) 0.095(6) 0.074(6) 0.042(5) 0.004(5) 0.049(6)
O31 0.061(4) 0.075(4) 0.050(3) 0.033(3) 0.032(3) 0.033(3)
O32 0.094(4) 0.087(4) 0.059(4) 0.039(3) 0.043(3) 0.054(4)
O33 0.048(3) 0.059(3) 0.039(3) 0.035(2) 0.027(2) 0.031(3)
O34 0.112(6) 0.100(5) 0.072(5) 0.037(4) 0.033(5) 0.054(5)
O35 0.099(6) 0.089(6) 0.054(5) 0.035(5) 0.040(5) 0.068(5)
O36 0.055(4) 0.075(4) 0.052(3) 0.044(3) 0.025(3) 0.043(3)
O38 0.067(4) 0.079(4) 0.047(3) 0.040(3) 0.034(3) 0.052(3)
O39 0.046(3) 0.060(3) 0.041(3) 0.037(2) 0.024(2) 0.031(2)
O40 0.081(5) 0.082(5) 0.048(5) 0.033(4) 0.038(4) 0.037(5)
O41 0.040(3) 0.054(3) 0.042(3) 0.034(2) 0.024(2) 0.026(2)
O42 0.073(4) 0.082(4) 0.046(4) 0.037(3) 0.038(3) 0.039(4)
O44 0.063(4) 0.077(4) 0.065(4) 0.043(4) 0.037(4) 0.028(4)
O45 0.076(12) 0.071(11) 0.072(11) 0.053(9) 0.021(9) 0.032(9)
O46 0.073(5) 0.092(5) 0.055(4) 0.045(4) 0.042(4) 0.043(4)
O48 0.061(3) 0.073(3) 0.043(3) 0.038(3) 0.030(3) 0.038(3)
O50 0.052(3) 0.069(3) 0.050(3) 0.040(3) 0.033(3) 0.031(3)
O51 0.060(8) 0.086(9) 0.097(9) 0.050(8) -0.006(8) 0.018(7)
O52 0.061(6) 0.056(5) 0.048(5) 0.029(4) 0.007(5) 0.015(5)
O53 0.110(14) 0.171(19) 0.26(3) 0.19(2) 0.131(18) 0.094(14)
O54 0.062(6) 0.058(6) 0.049(5) 0.029(5) 0.011(5) 0.011(6)
O55 0.077(6) 0.061(6) 0.060(6) 0.026(5) -0.003(6) 0.014(6)
O56 0.065(5) 0.044(4) 0.068(5) 0.036(3) 0.022(4) 0.021(3)
O57 0.120(11) 0.091(11) 0.079(11) 0.049(9) 0.033(10) 0.048(10)
O58 0.087(6) 0.064(5) 0.062(5) 0.029(4) 0.005(4) 0.004(5)
O59 0.081(15) 0.083(14) 0.113(16) 0.049(13) 0.016(14) 0.010(13)
O60 0.052(3) 0.050(3) 0.046(3) 0.028(3) 0.010(3) 0.021(3)
O62 0.054(3) 0.049(3) 0.048(3) 0.031(3) 0.019(3) 0.022(3)
O63 0.058(4) 0.068(4) 0.050(3) 0.040(3) 0.030(3) 0.038(3)
O64 0.080(5) 0.055(4) 0.068(5) 0.039(4) 0.038(4) 0.020(4)
O65 0.046(3) 0.063(3) 0.037(3) 0.035(2) 0.019(2) 0.025(3)
O66 0.083(5) 0.067(5) 0.070(5) 0.040(4) 0.044(4) 0.022(4)
O67 0.064(4) 0.060(3) 0.052(3) 0.034(3) 0.025(3) 0.035(3)
O68 0.055(4) 0.067(4) 0.052(4) 0.035(3) 0.039(3) 0.030(3)
O69 0.060(4) 0.073(4) 0.043(3) 0.036(3) 0.026(3) 0.037(3)
O70 0.065(4) 0.075(4) 0.051(4) 0.044(3) 0.034(3) 0.034(3)
O71 0.056(3) 0.060(3) 0.044(3) 0.033(3) 0.024(3) 0.036(3)
O72 0.051(3) 0.054(3) 0.048(3) 0.035(3) 0.032(3) 0.024(3)
O73 0.052(3) 0.064(3) 0.052(3) 0.036(3) 0.018(3) 0.028(3)
O74 0.043(3) 0.057(3) 0.047(3) 0.037(3) 0.031(2) 0.026(3)
O75 0.038(3) 0.059(3) 0.041(3) 0.033(2) 0.023(2) 0.030(2)
O76 0.053(4) 0.067(4) 0.054(4) 0.032(3) 0.034(3) 0.037(3)
O77 0.039(3) 0.063(3) 0.038(3) 0.035(2) 0.024(2) 0.029(2)
O78 0.057(5) 0.067(5) 0.066(5) 0.043(4) 0.040(4) 0.040(4)
O79 0.044(3) 0.053(3) 0.039(3) 0.034(2) 0.022(2) 0.029(2)
O80 0.062(4) 0.064(4) 0.051(4) 0.032(3) 0.022(3) 0.042(4)
O81 0.040(3) 0.053(3) 0.037(3) 0.033(2) 0.020(2) 0.027(2)
O82 0.055(4) 0.056(4) 0.062(4) 0.034(3) 0.027(3) 0.033(3)
O83 0.065(9) 0.082(9) 0.106(10) 0.017(9) 0.032(8) 0.005(8)
O84 0.046(3) 0.058(3) 0.045(3) 0.038(3) 0.026(3) 0.031(3)
O85 0.16(2) 0.116(19) 0.097(19) 0.018(16) -0.016(18) 0.036(18)
O86 0.040(3) 0.056(3) 0.044(3) 0.034(2) 0.023(2) 0.031(3)
O87 0.092(6) 0.086(6) 0.064(6) 0.033(5) 0.019(6) 0.032(6)
O88 0.071(4) 0.065(4) 0.051(4) 0.033(3) 0.014(3) 0.039(3)
O89 0.082(12) 0.081(12) 0.104(13) 0.021(11) 0.063(10) 0.031(10)
O90 0.065(5) 0.067(4) 0.048(4) 0.035(4) 0.007(4) 0.029(4)
O91 0.091(11) 0.083(11) 0.065(10) 0.037(8) 0.019(8) 0.005(8)
O92 0.060(4) 0.060(4) 0.042(4) 0.029(3) 0.000(3) 0.020(3)
O94 0.050(4) 0.064(4) 0.037(4) 0.031(3) 0.011(3) 0.026(4)
O95 0.105(14) 0.119(15) 0.134(16) 0.024(10) 0.060(12) 0.061(11)
O96 0.047(3) 0.058(3) 0.043(3) 0.032(3) 0.016(3) 0.032(3)
O98 0.053(3) 0.057(3) 0.042(3) 0.027(3) 0.007(3) 0.032(3)
O100 0.052(4) 0.068(4) 0.046(3) 0.023(3) 0.014(3) 0.029(3)
O102 0.068(6) 0.090(7) 0.053(5) 0.022(5) 0.001(5) 0.040(5)
O104 0.059(4) 0.073(4) 0.056(4) 0.039(3) 0.020(3) 0.030(3)
O106 0.065(4) 0.084(4) 0.061(4) 0.047(3) 0.029(3) 0.026(4)
O107 0.123(17) 0.123(17) 0.080(15) 0.001(15) 0.014(14) 0.009(16)
O108 0.047(3) 0.064(3) 0.039(3) 0.038(3) 0.020(3) 0.030(3)
O110 0.048(3) 0.063(3) 0.041(3) 0.036(2) 0.022(2) 0.028(3)
O111 0.059(5) 0.059(5) 0.051(5) 0.025(4) 0.007(5) 0.020(5)
O112 0.052(3) 0.062(3) 0.047(3) 0.037(3) 0.021(3) 0.025(3)
O114 0.055(5) 0.057(4) 0.071(5) 0.042(4) 0.028(4) 0.033(4)
O116 0.053(3) 0.060(3) 0.046(3) 0.025(3) 0.016(3) 0.026(3)
O118 0.054(4) 0.058(4) 0.062(4) 0.021(3) 0.011(3) 0.022(4)
O120 0.046(3) 0.057(3) 0.048(3) 0.032(3) 0.021(2) 0.028(3)
O121 0.109(8) 0.128(9) 0.054(6) 0.018(7) 0.015(6) 0.037(7)
O122 0.044(3) 0.054(3) 0.043(3) 0.031(2) 0.018(2) 0.024(3)
O123 0.057(3) 0.065(4) 0.048(3) 0.024(3) 0.020(3) 0.031(3)
O125 0.077(5) 0.081(5) 0.050(5) 0.037(5) 0.036(5) 0.045(5)
O127 0.074(7) 0.090(7) 0.055(6) 0.039(6) 0.030(6) 0.035(6)
O128 0.088(13) 0.097(13) 0.054(11) 0.025(11) 0.011(11) 0.035(12)
O134 0.070(9) 0.088(9) 0.071(9) 0.030(9) 0.014(9) 0.031(9)
C1 0.041(6) 0.058(8) 0.071(8) 0.039(7) 0.011(6) 0.009(6)
C2 0.056(9) 0.088(11) 0.043(8) 0.038(8) 0.021(7) 0.050(8)
C3 0.070(11) 0.073(10) 0.068(10) 0.032(7) 0.017(6) 0.024(6)
C4 0.037(5) 0.043(5) 0.053(5) 0.026(4) 0.011(4) 0.009(4)
C5 0.045(7) 0.049(7) 0.034(6) 0.018(6) 0.012(5) 0.018(6)
C6 0.045(5) 0.047(5) 0.052(6) 0.022(4) 0.010(4) 0.017(4)
C7 0.038(7) 0.056(8) 0.054(8) 0.031(7) 0.010(6) 0.018(6)
C8 0.057(10) 0.060(10) 0.068(11) 0.015(9) 0.000(8) 0.011(8)
C9 0.038(7) 0.058(8) 0.070(9) 0.046(8) 0.029(7) 0.024(6)
C10 0.053(9) 0.089(12) 0.030(7) 0.027(8) 0.001(6) 0.011(8)
C11 0.064(9) 0.048(8) 0.056(8) 0.036(7) 0.031(7) 0.033(7)
C12 0.028(6) 0.071(9) 0.037(7) 0.030(7) 0.008(5) 0.018(6)
C13 0.035(6) 0.044(7) 0.036(6) 0.015(6) 0.015(5) 0.019(5)
C14 0.043(7) 0.083(10) 0.039(7) 0.037(7) 0.019(6) 0.027(7)
C15 0.044(7) 0.051(7) 0.037(7) 0.030(6) 0.005(5) 0.018(6)
C16 0.029(6) 0.090(12) 0.055(9) 0.044(9) 0.009(6) 0.019(7)
C17 0.047(5) 0.057(5) 0.042(5) 0.025(4) 0.014(4) 0.022(4)
C18 0.078(11) 0.047(8) 0.064(10) 0.028(8) 0.000(8) 0.033(8)
C19 0.036(6) 0.041(7) 0.040(7) 0.013(6) 0.019(5) 0.015(5)
C20 0.038(7) 0.054(8) 0.076(10) 0.038(8) 0.028(7) 0.030(6)
C21 0.038(5) 0.050(5) 0.038(5) 0.027(4) 0.013(4) 0.017(4)
C22 0.081(11) 0.096(12) 0.060(9) 0.057(9) 0.047(8) 0.071(10)
C23 0.061(9) 0.050(8) 0.049(8) 0.026(7) 0.025(7) 0.030(7)
C24 0.105(11) 0.098(10) 0.085(10) 0.043(8) 0.040(8) 0.073(9)
C25 0.056(12) 0.068(12) 0.126(15) 0.041(10) 0.019(10) 0.038(10)
C26 0.064(9) 0.075(10) 0.052(8) 0.042(8) 0.038(7) 0.045(8)
C27 0.037(6) 0.056(7) 0.036(6) 0.027(6) 0.015(5) 0.023(6)
C28 0.050(8) 0.079(10) 0.047(7) 0.041(8) 0.036(6) 0.042(7)
C29 0.031(6) 0.067(8) 0.047(7) 0.045(7) 0.006(5) 0.016(6)
C30 0.051(8) 0.093(11) 0.053(8) 0.054(8) 0.041(7) 0.047(8)
C31 0.037(7) 0.071(9) 0.056(8) 0.040(8) 0.014(6) 0.029(7)
C32 0.050(5) 0.064(6) 0.051(5) 0.030(5) 0.019(4) 0.025(4)
C33 0.051(8) 0.068(9) 0.054(8) 0.040(8) 0.035(7) 0.031(7)
C34 0.043(10) 0.043(10) 0.046(10) 0.021(6) 0.008(6) 0.014(6)
C35 0.058(9) 0.092(12) 0.065(10) 0.059(10) 0.032(8) 0.039(8)
C36 0.068(8) 0.054(7) 0.064(8) 0.035(6) 0.010(6) 0.024(6)
C37 0.034(6) 0.028(5) 0.045(6) 0.015(5) 0.010(5) 0.008(4)
C38 0.066(9) 0.036(7) 0.039(7) 0.017(6) 0.013(6) 0.018(6)
C39 0.039(7) 0.039(7) 0.041(7) 0.010(6) 0.011(5) 0.018(6)
C40 0.060(9) 0.039(8) 0.068(10) 0.022(8) 0.015(8) 0.001(7)
C41 0.039(6) 0.060(8) 0.029(6) 0.027(6) 0.012(5) 0.021(6)
C42 0.073(10) 0.050(8) 0.058(9) 0.040(7) 0.043(8) 0.028(7)
C43 0.031(6) 0.073(9) 0.041(7) 0.038(7) 0.020(5) 0.027(6)
C44 0.037(6) 0.049(7) 0.053(7) 0.037(6) 0.028(6) 0.024(5)
C45 0.060(8) 0.056(8) 0.044(7) 0.028(7) 0.025(6) 0.042(7)
C46 0.038(6) 0.048(7) 0.037(6) 0.030(6) 0.018(5) 0.019(5)
C47 0.077(10) 0.073(10) 0.033(7) 0.024(7) 0.022(7) 0.047(9)
C48 0.042(7) 0.065(8) 0.045(7) 0.038(7) 0.026(6) 0.024(6)
C49 0.061(13) 0.044(11) 0.048(12) 0.025(9) 0.004(10) 0.020(10)
C50 0.044(7) 0.054(7) 0.045(7) 0.030(6) 0.029(6) 0.023(6)
C52 0.030(6) 0.048(7) 0.041(7) 0.022(6) 0.012(5) 0.020(5)
C53 0.034(10) 0.054(11) 0.040(10) 0.022(9) 0.017(8) 0.016(9)
O1 0.044(4) 0.057(5) 0.068(5) 0.040(4) 0.025(4) 0.024(4)
O11 0.099(8) 0.097(8) 0.064(8) 0.026(7) 0.042(7) 0.054(7)
O15 0.073(9) 0.065(9) 0.083(9) 0.025(8) 0.018(9) 0.028(8)
O23 0.064(7) 0.059(7) 0.076(7) 0.020(6) 0.023(6) 0.029(6)
O25 0.066(6) 0.063(6) 0.074(6) 0.040(6) 0.018(6) 0.027(6)
O37 0.045(6) 0.068(6) 0.056(6) 0.031(5) 0.030(5) 0.029(5)
O43 0.084(5) 0.087(5) 0.065(5) 0.039(4) 0.011(4) 0.034(5)
O47 0.068(5) 0.070(5) 0.072(5) 0.010(5) 0.029(5) 0.028(5)
O49 0.085(8) 0.080(8) 0.069(8) 0.031(7) 0.013(7) 0.039(7)
O61 0.081(6) 0.092(6) 0.049(5) 0.041(5) 0.028(5) 0.054(5)
O93 0.054(5) 0.067(5) 0.060(5) 0.028(4) 0.030(4) 0.026(5)
O97 0.069(6) 0.068(6) 0.066(6) 0.037(5) 0.016(5) 0.029(5)
O99 0.077(7) 0.071(6) 0.081(7) 0.031(6) 0.016(6) 0.025(6)
O101 0.051(6) 0.069(7) 0.068(7) 0.032(6) 0.025(6) 0.015(6)
O103 0.089(6) 0.085(5) 0.061(5) 0.031(5) 0.032(5) 0.040(5)
O105 0.084(7) 0.092(7) 0.067(7) 0.032(6) 0.030(6) 0.037(7)
O109 0.057(6) 0.063(6) 0.070(6) 0.023(6) 0.026(6) 0.024(6)
O113 0.099(7) 0.093(7) 0.066(7) 0.034(7) 0.037(7) 0.047(7)
O115 0.108(15) 0.070(13) 0.076(14) 0.058(11) 0.038(13) 0.047(12)
O117 0.089(6) 0.069(6) 0.063(6) 0.042(5) 0.031(5) 0.031(5)
O119 0.057(10) 0.073(10) 0.067(10) 0.015(10) 0.030(9) 0.026(9)
O124 0.064(8) 0.079(8) 0.065(8) 0.012(7) 0.024(7) 0.026(7)
O126 0.059(10) 0.075(10) 0.069(10) 0.028(9) 0.024(10) 0.029(10)
O129 0.065(5) 0.074(5) 0.060(5) 0.033(5) 0.017(5) 0.030(5)
O130 0.073(8) 0.072(8) 0.073(8) 0.029(8) 0.018(8) 0.029(8)
O131 0.087(6) 0.084(6) 0.059(6) 0.033(5) 0.028(5) 0.033(6)
O132 0.052(6) 0.065(6) 0.064(6) 0.032(5) 0.026(5) 0.019(5)
O133 0.052(8) 0.070(8) 0.071(8) 0.027(8) 0.025(8) 0.017(8)

loop_
_atom_type_symbol
_atom_type_description
_atom_type_scat_dispersion_real
_atom_type_scat_dispersion_imag
_atom_type_scat_source
C C 0.0033 0.0016 'International Tables Vol C Tables 4.2.6.8 and 6.1.1.4'
H H 0.0000 0.0000 'International Tables Vol C Tables 4.2.6.8 and 6.1.1.4'
Cu Cu 0.3201 1.2651 'International Tables Vol C Tables 4.2.6.8 and 6.1.1.4'
K K 0.2009 0.2494 'International Tables Vol C Tables 4.2.6.8 and 6.1.1.4'
Mn Mn 0.3368 0.7283 'International Tables Vol C Tables 4.2.6.8 and 6.1.1.4'
Na Na 0.0362 0.0249 'International Tables Vol C Tables 4.2.6.8 and 6.1.1.4'
O O 0.0106 0.0060 'International Tables Vol C Tables 4.2.6.8 and 6.1.1.4'

loop_
_geom_angle_atom_site_label_1
_geom_angle_atom_site_label_2
_geom_angle_atom_site_label_3
_geom_angle
_geom_angle_site_symmetry_1
_geom_angle_site_symmetry_3
_geom_angle_publ_flag
O4 Cu1 O44 91.2(5) . . ?
O12 Cu1 O4 85.6(5) . . ?
O12 Cu1 O44 166.0(5) . . ?
O50 Cu1 O4 173.8(5) . . ?
O50 Cu1 O12 99.5(4) . . ?
O50 Cu1 O44 84.7(4) . . ?
O32 Cu2 O38 82.7(5) . . ?
O48 Cu2 O32 167.4(7) . . ?
O48 Cu2 O38 96.6(5) . . ?
O125 Cu2 O32 88.2(12) . . ?
O125 Cu2 O38 163.5(14) . . ?
O125 Cu2 O48 89.3(11) . . ?
O68 Cu3 O76 93.0(4) . . ?
O68 Cu3 O84 173.5(4) . . ?
O74 Cu3 O68 84.3(3) . . ?
O74 Cu3 O76 172.6(4) . . ?
O74 Cu3 O84 98.4(3) . . ?
O76 Cu3 O84 85.1(4) . . ?
O8 Cu4 O14 84.1(4) . . ?
O16 Cu4 O8 92.2(5) . . ?
O16 Cu4 O14 167.5(5) . . ?
O16 Cu4 O24 85.7(5) . . ?
O24 Cu4 O8 177.5(5) . . ?
O24 Cu4 O14 98.2(4) . . ?
K5 Cu5 K3 6.6(3) 1_665 1_665 ?
O56 Cu5 K3 34.2(4) . 1_665 ?
O56 Cu5 K5 39.3(4) . 1_665 ?
O62 Cu5 K3 106.6(4) . 1_665 ?
O62 Cu5 K5 113.1(4) . 1_665 ?
O62 Cu5 O56 84.5(4) . . ?
O64 Cu5 K3 74.9(5) . 1_665 ?
O64 Cu5 K5 68.5(4) . 1_665 ?
O64 Cu5 O56 94.9(4) . . ?
O64 Cu5 O62 175.5(4) . . ?
O72 Cu5 K3 128.0(4) . 1_665 ?
O72 Cu5 K5 124.1(3) . 1_665 ?
O72 Cu5 O56 159.9(4) . . ?
O72 Cu5 O62 97.5(4) . . ?
O72 Cu5 O64 84.6(4) . . ?
O20 Cu6 K2 41.6(3) . 1_554 ?
O26 Cu6 K2 123.9(3) . 1_554 ?
O26 Cu6 O20 82.8(4) . . ?
O26 Cu6 O28 176.4(5) . . ?
O26 Cu6 O36 98.1(4) . . ?
O28 Cu6 K2 54.1(4) . 1_554 ?
O28 Cu6 O20 95.5(5) . . ?
O28 Cu6 O36 84.6(4) . . ?
O36 Cu6 K2 135.8(3) . 1_554 ?
O36 Cu6 O20 158.8(4) . . ?
O80 Cu7 K4 50.3(3) . 1_655 ?
O80 Cu7 O96 161.9(4) . . ?
O86 Cu7 K4 132.1(3) . 1_655 ?
O86 Cu7 O80 85.2(4) . . ?
O86 Cu7 O88 171.4(5) . . ?
O86 Cu7 O96 98.8(3) . . ?
O88 Cu7 K4 44.1(3) . 1_655 ?
O88 Cu7 O80 93.2(4) . . ?
O88 Cu7 O96 85.3(4) . . ?
O96 Cu7 K4 129.1(3) . 1_655 ?
O32 Cu8 O40 94.4(7) . . ?
O32 Cu8 O48 151.9(6) . . ?
O38 Cu8 O32 85.0(4) . . ?
O38 Cu8 O40 174.7(8) . . ?
O38 Cu8 O48 94.5(4) . . ?
O40 Cu8 O48 83.6(7) . . ?
O60 Cu9 O52 84.0(8) . . ?
O60 Cu9 O98 98.7(4) . . ?
O92 Cu9 O52 92.0(8) . . ?
O92 Cu9 O60 161.5(4) . . ?
O92 Cu9 O98 84.1(4) . . ?
O98 Cu9 O52 175.0(8) . . ?
O111 Cu9 O60 87.2(9) . . ?
O111 Cu9 O92 94.1(9) . . ?
O111 Cu9 O98 166.7(8) . . ?
O5 Mn1 O79 69.0(3) . . ?
O39 Mn1 O5 76.0(3) . . ?
O39 Mn1 O41 162.6(3) . . ?
O39 Mn1 O77 69.1(3) . . ?
O39 Mn1 O79 97.6(3) . . ?
O41 Mn1 O5 107.0(3) . . ?
O41 Mn1 O79 68.6(3) . . ?
O77 Mn1 O5 126.5(3) . . ?
O77 Mn1 O41 96.7(3) . . ?
O77 Mn1 O79 76.8(3) . . ?
O81 Mn1 O5 69.3(3) . . ?
O81 Mn1 O39 126.6(3) . . ?
O81 Mn1 O41 69.1(3) . . ?
O81 Mn1 O77 162.5(3) . . ?
O81 Mn1 O79 105.7(3) . . ?
O33 Mn2 Mn3 37.3(2) . . ?
O41 Mn2 Mn3 95.8(2) . . ?
O41 Mn2 O33 96.0(3) . . ?
O41 Mn2 O72 167.9(4) . . ?
O41 Mn2 O74 94.5(4) . . ?
O72 Mn2 Mn3 95.1(3) . . ?
O72 Mn2 O33 95.8(4) . . ?
O74 Mn2 Mn3 129.1(3) . . ?
O74 Mn2 O33 92.1(3) . . ?
O74 Mn2 O72 82.6(4) . . ?
O79 Mn2 Mn3 42.2(2) . . ?
O79 Mn2 O33 79.4(3) . . ?
O79 Mn2 O41 88.8(3) . . ?
O79 Mn2 O72 95.8(4) . . ?
O79 Mn2 O74 171.2(3) . . ?
O33 Mn3 O63 79.5(3) . . ?
O33 Mn3 O67 100.9(4) . . ?
O33 Mn3 O77 97.2(4) . . ?
O33 Mn3 O79 78.9(3) . . ?
O63 Mn3 O79 158.4(3) . . ?
O67 Mn3 O63 94.8(4) . . ?
O67 Mn3 O77 161.4(3) . . ?
O67 Mn3 O79 90.6(4) . . ?
O71 Mn3 O33 176.8(3) . . ?
O71 Mn3 O63 102.7(4) . . ?
O71 Mn3 O67 81.2(4) . . ?
O71 Mn3 O77 80.5(4) . . ?
O71 Mn3 O79 98.8(3) . . ?
O77 Mn3 O63 92.5(4) . . ?
O77 Mn3 O79 88.8(3) . . ?
O12 Mn4 O73 93.6(3) . . ?
O12 Mn4 O120 93.7(4) . . ?
O14 Mn4 O12 81.4(4) . . ?
O14 Mn4 O73 108.6(4) . . ?
O14 Mn4 O120 93.5(4) . . ?
O19 Mn4 O12 170.5(4) . . ?
O19 Mn4 O14 94.8(4) . . ?
O19 Mn4 O73 79.3(3) . . ?
O19 Mn4 O120 95.2(3) . . ?
O75 Mn4 O12 95.4(4) . . ?
O75 Mn4 O14 170.8(4) . . ?
O75 Mn4 O19 89.6(4) . . ?
O75 Mn4 O73 80.1(3) . . ?
O75 Mn4 O120 78.0(4) . . ?
O120 Mn4 O73 157.5(4) . . ?
O75 Mn5 O81 87.3(3) . . ?
O75 Mn5 O104 92.6(3) . . ?
O75 Mn5 O112 161.8(4) . . ?
O104 Mn5 O81 158.6(4) . . ?
O110 Mn5 O75 96.5(4) . . ?
O110 Mn5 O81 78.7(3) . . ?
O110 Mn5 O104 80.0(4) . . ?
O110 Mn5 O112 100.8(4) . . ?
O112 Mn5 O81 90.6(3) . . ?
O112 Mn5 O104 95.9(4) . . ?
O120 Mn5 O75 81.2(4) . . ?
O120 Mn5 O81 98.8(3) . . ?
O120 Mn5 O104 102.4(4) . . ?
O120 Mn5 O110 176.7(4) . . ?
O120 Mn5 O112 81.3(4) . . ?
O39 Mn6 O48 96.7(4) . . ?
O39 Mn6 O50 168.8(4) . . ?
O39 Mn6 O73 78.0(4) . . ?
O39 Mn6 O75 89.9(3) . . ?
O39 Mn6 O108 79.6(3) . . ?
O48 Mn6 O73 92.1(4) . . ?
O48 Mn6 O108 94.7(4) . . ?
O50 Mn6 O48 81.4(4) . . ?
O50 Mn6 O73 113.1(4) . . ?
O50 Mn6 O108 89.5(4) . . ?
O75 Mn6 O48 168.0(4) . . ?
O75 Mn6 O50 94.0(4) . . ?
O75 Mn6 O73 79.4(3) . . ?
O75 Mn6 O108 96.4(4) . . ?
O108 Mn6 O73 157.2(3) . . ?
O41 Mn7 Mn11 42.1(3) . . ?
O41 Mn7 O81 89.9(3) . . ?
O41 Mn7 O84 96.7(3) . . ?
O41 Mn7 O86 171.7(4) . . ?
O41 Mn7 O122 79.2(4) . . ?
O81 Mn7 Mn11 96.5(3) . . ?
O81 Mn7 O84 165.3(4) . . ?
O81 Mn7 O86 93.6(3) . . ?
O81 Mn7 O122 96.1(3) . . ?
O84 Mn7 Mn11 97.2(3) . . ?
O84 Mn7 O122 98.1(4) . . ?
O86 Mn7 Mn11 129.9(3) . . ?
O86 Mn7 O84 81.7(3) . . ?
O86 Mn7 O122 93.0(4) . . ?
O122 Mn7 Mn11 37.3(2) . . ?
O36 Mn8 O71 94.0(4) . . ?
O36 Mn8 O73 93.1(4) . . ?
O38 Mn8 O36 80.5(4) . . ?
O38 Mn8 O71 94.3(4) . . ?
O38 Mn8 O73 108.1(4) . . ?
O38 Mn8 O77 171.6(4) . . ?
O39 Mn8 O36 169.8(4) . . ?
O39 Mn8 O38 95.2(4) . . ?
O39 Mn8 O71 95.5(4) . . ?
O39 Mn8 O73 79.4(4) . . ?
O39 Mn8 O77 89.2(3) . . ?
O71 Mn8 O73 157.3(3) . . ?
O77 Mn8 O36 96.3(4) . . ?
O77 Mn8 O71 78.2(4) . . ?
O77 Mn8 O73 79.7(4) . . ?
O5 Mn9 O39 87.7(3) . . ?
O5 Mn9 O69 160.4(3) . . ?
O5 Mn9 O100 91.3(4) . . ?
O9 Mn9 O5 81.3(3) . . ?
O9 Mn9 O39 97.7(4) . . ?
O9 Mn9 O69 79.4(4) . . ?
O9 Mn9 O100 102.4(4) . . ?
O9 Mn9 O108 177.4(4) . . ?
O69 Mn9 O39 91.4(4) . . ?
O69 Mn9 O100 96.1(4) . . ?
O100 Mn9 O39 159.5(4) . . ?
O108 Mn9 O5 97.4(3) . . ?
O108 Mn9 O39 80.1(3) . . ?
O108 Mn9 O69 101.8(4) . . ?
O108 Mn9 O100 79.8(4) . . ?
O19 Mn10 O24 99.0(4) . . ?
O19 Mn10 O26 168.2(4) . . ?
O19 Mn10 O65 77.9(3) . . ?
O19 Mn10 O73 79.5(3) . . ?
O24 Mn10 O65 98.6(4) . . ?
O24 Mn10 O73 89.8(4) . . ?
O26 Mn10 O24 80.8(4) . . ?
O26 Mn10 O65 90.5(3) . . ?
O26 Mn10 O73 112.3(3) . . ?
O65 Mn10 O73 156.8(3) . . ?
O77 Mn10 O19 89.7(4) . . ?
O77 Mn10 O24 165.0(4) . . ?
O77 Mn10 O26 93.1(4) . . ?
O77 Mn10 O65 95.1(3) . . ?
O77 Mn10 O73 79.8(3) . . ?
O19 Mn11 O41 88.8(3) . . ?
O65 Mn11 O19 79.2(3) . . ?
O65 Mn11 O41 98.0(4) . . ?
O65 Mn11 O116 102.2(4) . . ?
O65 Mn11 O123 80.7(4) . . ?
O116 Mn11 O19 92.4(4) . . ?
O116 Mn11 O41 159.6(3) . . ?
O122 Mn11 O19 98.2(3) . . ?
O122 Mn11 O41 79.3(4) . . ?
O122 Mn11 O65 176.3(4) . . ?
O122 Mn11 O116 80.3(4) . . ?
O122 Mn11 O123 101.8(4) . . ?
O123 Mn11 O19 159.7(4) . . ?
O123 Mn11 O41 91.8(4) . . ?
O123 Mn11 O116 94.1(4) . . ?
O5 Mn12 O9 78.3(3) . . ?
O5 Mn12 O21 80.1(3) . . ?
O5 Mn12 O60 95.8(4) . . ?
O5 Mn12 O62 171.9(4) . . ?
O9 Mn12 O21 158.3(3) . . ?
O60 Mn12 O9 94.4(4) . . ?
O60 Mn12 O21 90.3(4) . . ?
O62 Mn12 O9 94.3(4) . . ?
O62 Mn12 O21 107.4(4) . . ?
O62 Mn12 O60 81.1(4) . . ?
O79 Mn12 O5 89.4(4) . . ?
O79 Mn12 O9 96.3(3) . . ?
O79 Mn12 O21 80.9(3) . . ?
O79 Mn12 O60 168.9(4) . . ?
O79 Mn12 O62 95.0(4) . . ?
O5 Mn13 Mn5 97.6(3) . . ?
O5 Mn13 O96 166.5(4) . . ?
O5 Mn13 O98 94.1(4) . . ?
O5 Mn13 O110 97.4(3) . . ?
O81 Mn13 Mn5 42.6(2) . . ?
O81 Mn13 O5 89.8(4) . . ?
O81 Mn13 O96 96.8(4) . . ?
O81 Mn13 O98 171.9(4) . . ?
O81 Mn13 O110 79.6(3) . . ?
O96 Mn13 Mn5 95.2(3) . . ?
O96 Mn13 O110 95.4(3) . . ?
O98 Mn13 Mn5 129.7(3) . . ?
O98 Mn13 O96 80.8(4) . . ?
O98 Mn13 O110 93.0(4) . . ?
O110 Mn13 Mn5 37.1(3) . . ?
O18 K1 O45 66.0(4) 1_656 1_645 ?
O18 K1 O68 77.5(3) 1_656 1_556 ?
O18 K1 O94 136.4(3) 1_656 . ?
O18 K1 O127 151.6(6) 1_656 1_556 ?
O18 K1 C16 59.8(4) 1_656 1_656 ?
O18 K1 C48 99.9(4) 1_656 1_556 ?
O22 K1 O18 60.7(3) 1_656 1_656 ?
O22 K1 O45 88.6(5) 1_656 1_645 ?
O22 K1 O68 91.5(3) 1_656 1_556 ?
O22 K1 O70 98.6(4) 1_656 1_556 ?
O22 K1 O90 73.4(3) 1_656 . ?
O22 K1 O94 75.9(3) 1_656 . ?
O22 K1 O127 140.4(7) 1_656 1_556 ?
O22 K1 O134 166.9(10) 1_656 . ?
O22 K1 C16 20.3(3) 1_656 1_656 ?
O22 K1 C48 98.3(4) 1_656 1_556 ?
O22 K1 O124 137.5(6) 1_656 1_556 ?
O45 K1 C16 105.1(5) 1_645 1_656 ?
O68 K1 O45 137.9(4) 1_556 1_645 ?
O68 K1 O94 109.5(3) 1_556 . ?
O68 K1 O127 82.5(5) 1_556 1_556 ?
O68 K1 C16 71.3(3) 1_556 1_656 ?
O68 K1 C48 22.9(3) 1_556 1_556 ?
O70 K1 O18 119.2(3) 1_556 1_656 ?
O70 K1 O45 172.6(5) 1_556 1_645 ?
O70 K1 O68 44.4(3) 1_556 1_556 ?
O70 K1 O90 125.5(3) 1_556 . ?
O70 K1 O94 69.0(3) 1_556 . ?
O70 K1 O127 51.3(6) 1_556 1_556 ?
O70 K1 C16 82.3(4) 1_556 1_656 ?
O70 K1 C48 21.8(3) 1_556 1_556 ?
O90 K1 O18 103.5(3) . 1_656 ?
O90 K1 O45 54.7(4) . 1_645 ?
O90 K1 O68 161.2(4) . 1_556 ?
O90 K1 O94 56.7(3) . . ?
O90 K1 O127 101.9(5) . 1_556 ?
O90 K1 C16 92.7(3) . 1_656 ?
O90 K1 C48 146.5(4) . 1_556 ?
O94 K1 O45 111.3(4) . 1_645 ?
O94 K1 O127 69.6(6) . 1_556 ?
O94 K1 C16 81.2(3) . 1_656 ?
O94 K1 C48 89.9(3) . 1_556 ?
O127 K1 O45 121.5(7) 1_556 1_645 ?
O127 K1 C16 131.2(7) 1_556 1_656 ?
O127 K1 C48 63.6(6) 1_556 1_556 ?
O134 K1 O18 124.3(10) . 1_656 ?
O134 K1 O45 83.5(10) . 1_645 ?
O134 K1 O68 101.4(9) . 1_556 ?
O134 K1 O70 89.1(10) . 1_556 ?
O134 K1 O90 93.5(10) . . ?
O134 K1 O94 97.3(10) . . ?
O134 K1 O127 41.2(11) . 1_556 ?
O134 K1 C16 171.3(10) . 1_656 ?
O134 K1 C48 92.7(10) . 1_556 ?
O134 K1 O124 52.9(11) . 1_556 ?
C48 K1 O45 158.8(4) 1_556 1_645 ?
C48 K1 C16 78.7(4) 1_556 1_656 ?
O124 K1 O18 79.5(6) 1_556 1_656 ?
O124 K1 O45 88.2(6) 1_556 1_645 ?
O124 K1 O68 64.3(6) 1_556 1_556 ?
O124 K1 O70 87.8(5) 1_556 1_556 ?
O124 K1 O90 134.5(6) 1_556 . ?
O124 K1 O94 143.4(6) 1_556 . ?
O124 K1 O127 73.8(8) 1_556 1_556 ?
O124 K1 C16 124.8(6) 1_556 1_656 ?
O124 K1 C48 73.2(5) 1_556 1_556 ?
K6 K2 Cu6 90.15(13) . 1_556 ?
Na5 K2 Cu6 82.26(18) . 1_556 ?
Na5 K2 K6 152.4(3) . . ?
O13 K2 Cu6 83.1(5) . 1_556 ?
O13 K2 K6 115.5(5) . . ?
O13 K2 Na5 37.4(5) . . ?
O13 K2 O28 62.3(5) . 1_556 ?
O20 K2 Cu6 28.7(2) 1_556 1_556 ?
O20 K2 K6 65.1(3) 1_556 . ?
O20 K2 Na5 110.9(3) 1_556 . ?
O20 K2 O13 106.2(6) 1_556 . ?
O20 K2 O28 58.1(3) 1_556 1_556 ?
O20 K2 O70 77.7(3) 1_556 1_456 ?
O20 K2 O87 143.1(6) 1_556 . ?
O20 K2 O94 94.6(3) 1_556 1_455 ?
O20 K2 O107 162.9(9) 1_556 . ?
O27 K2 Cu6 145.3(8) . 1_556 ?
O27 K2 K6 110.1(7) . . ?
O27 K2 Na5 90.3(8) . . ?
O27 K2 O13 110.8(10) . . ?
O27 K2 O20 139.9(9) . 1_556 ?
O27 K2 O28 129.6(7) . 1_556 ?
O27 K2 O70 62.6(9) . 1_456 ?
O27 K2 O87 71.9(10) . . ?
O27 K2 O94 70.7(7) . 1_455 ?
O28 K2 Cu6 29.6(2) 1_556 1_556 ?
O28 K2 K6 117.5(3) 1_556 . ?
O28 K2 Na5 52.8(3) 1_556 . ?
O66 K2 Cu6 89.0(3) 1_456 1_556 ?
O66 K2 K6 158.0(3) 1_456 . ?
O66 K2 Na5 48.8(3) 1_456 . ?
O66 K2 O13 86.2(6) 1_456 . ?
O66 K2 O20 107.0(4) 1_456 1_556 ?
O66 K2 O27 61.6(8) 1_456 . ?
O66 K2 O28 68.0(4) 1_456 1_556 ?
O66 K2 O70 64.8(3) 1_456 1_456 ?
O66 K2 O87 106.2(6) 1_456 . ?
O66 K2 O94 127.0(4) 1_456 1_455 ?
O66 K2 O107 70.8(8) 1_456 . ?
O70 K2 Cu6 89.3(2) 1_456 1_556 ?
O70 K2 K6 93.3(3) 1_456 . ?
O70 K2 Na5 113.0(3) 1_456 . ?
O70 K2 O13 150.1(6) 1_456 . ?
O70 K2 O28 98.2(3) 1_456 1_556 ?
O70 K2 O87 132.1(6) 1_456 . ?
O70 K2 O107 86.3(9) 1_456 . ?
O87 K2 Cu6 138.6(6) . 1_556 ?
O87 K2 K6 88.7(5) . . ?
O87 K2 Na5 80.0(5) . . ?
O87 K2 O13 60.5(7) . . ?
O87 K2 O28 122.8(6) . 1_556 ?
O94 K2 Cu6 123.1(2) 1_455 1_556 ?
O94 K2 K6 39.5(2) 1_455 . ?
O94 K2 Na5 154.4(3) 1_455 . ?
O94 K2 O13 133.7(5) 1_455 . ?
O94 K2 O28 152.7(3) 1_455 1_556 ?
O94 K2 O70 74.0(3) 1_455 1_456 ?
O94 K2 O87 77.9(6) 1_455 . ?
O94 K2 O107 74.9(7) 1_455 . ?
O107 K2 K6 110.3(7) . . ?
O107 K2 Na5 80.9(7) . . ?
Na5 K3 Cu5 74.9(4) 1_544 1_445 ?
O4 K3 Cu5 102.3(6) . 1_445 ?
O4 K3 Na5 77.3(5) . 1_544 ?
O4 K3 O6 43.4(5) . . ?
O4 K3 O58 93.8(7) . 1_445 ?
O4 K3 C24 178.0(8) . 1_545 ?
O4 K3 C40 101.7(8) . 1_445 ?
O4 K3 O115 76.3(9) . 1_545 ?
O6 K3 Cu5 75.0(4) . 1_445 ?
O6 K3 Na5 37.5(3) . 1_544 ?
O6 K3 O58 109.5(7) . 1_445 ?
O6 K3 C24 134.6(8) . 1_545 ?
O6 K3 C40 101.2(7) . 1_445 ?
O6 K3 O115 119.7(10) . 1_545 ?
O7 K3 O4 81.0(9) . . ?
O7 K3 O6 97.3(10) . . ?
O30 K3 Cu5 63.5(5) 1_545 1_445 ?
O30 K3 Na5 39.3(4) 1_545 1_544 ?
O30 K3 O4 116.4(7) 1_545 . ?
O30 K3 O6 74.1(5) 1_545 . ?
O30 K3 O56 86.6(7) 1_545 1_445 ?
O30 K3 O58 122.0(8) 1_545 1_445 ?
O30 K3 C24 61.8(6) 1_545 1_545 ?
O30 K3 C40 100.5(8) 1_545 1_445 ?
O30 K3 O115 163.3(13) 1_545 1_545 ?
O34 K3 Cu5 83.0(7) 1_545 1_445 ?
O34 K3 Na5 111.2(8) 1_545 1_544 ?
O34 K3 O4 171.1(10) 1_545 . ?
O34 K3 O6 145.5(9) 1_545 . ?
O34 K3 O7 96.1(11) 1_545 . ?
O34 K3 O30 72.4(8) 1_545 1_545 ?
O34 K3 O56 89.4(8) 1_545 1_445 ?
O34 K3 O58 82.2(7) 1_545 1_445 ?
O34 K3 C24 10.9(6) 1_545 1_545 ?
O34 K3 C40 77.4(7) 1_545 1_445 ?
O34 K3 O115 94.7(10) 1_545 1_545 ?
O56 K3 Cu5 23.1(3) 1_445 1_445 ?
O56 K3 Na5 93.0(5) 1_445 1_544 ?
O56 K3 O4 92.8(7) 1_445 . ?
O56 K3 O6 80.7(6) 1_445 . ?
O56 K3 O58 41.1(4) 1_445 1_445 ?
O56 K3 C24 86.3(7) 1_445 1_545 ?
O56 K3 C40 22.2(4) 1_445 1_445 ?
O56 K3 O115 104.3(12) 1_445 1_545 ?
O58 K3 Cu5 62.3(4) 1_445 1_445 ?
O58 K3 Na5 133.4(7) 1_445 1_544 ?
O58 K3 C24 86.7(6) 1_445 1_545 ?
O58 K3 O115 64.7(10) 1_445 1_545 ?
C24 K3 Cu5 76.2(6) 1_545 1_445 ?
C24 K3 Na5 100.9(6) 1_545 1_544 ?
C40 K3 Cu5 40.9(4) 1_445 1_445 ?
C40 K3 Na5 114.7(6) 1_445 1_544 ?
C40 K3 O58 21.9(4) 1_445 1_445 ?
C40 K3 C24 78.1(6) 1_445 1_545 ?
C40 K3 O115 86.5(11) 1_445 1_545 ?
Cu7 K4 Na8 124.26(14) 1_455 1_545 ?
O4 K4 Cu7 97.3(2) . 1_455 ?
O4 K4 Na8 122.9(3) . 1_545 ?
O4 K4 O44 54.8(3) . . ?
O4 K4 O45 145.4(6) . 1_545 ?
O4 K4 O53 102.4(5) . . ?
O4 K4 O56 87.6(3) . 1_445 ?
O4 K4 O58 101.7(4) . 1_445 ?
O4 K4 O80 75.7(3) . 1_455 ?
O4 K4 C40 101.1(4) . 1_445 ?
O44 K4 Cu7 82.2(2) . 1_455 ?
O44 K4 Na8 90.9(3) . 1_545 ?
O44 K4 C40 117.9(4) . 1_445 ?
O45 K4 Cu7 91.7(4) 1_545 1_455 ?
O45 K4 Na8 33.4(4) 1_545 1_545 ?
O45 K4 O44 93.9(5) 1_545 . ?
O45 K4 C40 79.5(5) 1_545 1_445 ?
O53 K4 Cu7 76.8(3) . 1_455 ?
O53 K4 Na8 122.3(3) . 1_545 ?
O53 K4 O44 146.7(3) . . ?
O53 K4 O45 112.2(6) . 1_545 ?
O53 K4 O56 73.3(4) . 1_445 ?
O53 K4 O58 109.2(4) . 1_445 ?
O53 K4 O80 61.8(4) . 1_455 ?
O53 K4 C40 88.1(4) . 1_445 ?
O56 K4 Cu7 150.1(3) 1_445 1_455 ?
O56 K4 Na8 74.8(2) 1_445 1_545 ?
O56 K4 O44 123.3(3) 1_445 . ?
O56 K4 O45 100.8(4) 1_445 1_545 ?
O56 K4 C40 22.5(3) 1_445 1_445 ?
O58 K4 Cu7 158.0(3) 1_445 1_455 ?
O58 K4 Na8 34.4(3) 1_445 1_545 ?
O58 K4 O44 99.9(4) 1_445 . ?
O58 K4 O45 66.3(5) 1_445 1_545 ?
O58 K4 O56 42.8(3) 1_445 1_445 ?
O58 K4 C40 22.1(4) 1_445 1_445 ?
O80 K4 Cu7 30.61(19) 1_455 1_455 ?
O80 K4 Na8 154.8(2) 1_455 1_545 ?
O80 K4 O44 87.3(3) 1_455 . ?
O80 K4 O45 121.6(4) 1_455 1_545 ?
O80 K4 O56 126.4(4) 1_455 1_445 ?
O80 K4 O58 169.2(4) 1_455 1_445 ?
O80 K4 C40 147.4(4) 1_455 1_445 ?
O88 K4 Cu7 29.6(2) 1_455 1_455 ?
O88 K4 Na8 96.0(3) 1_455 1_545 ?
O88 K4 O4 110.6(3) 1_455 . ?
O88 K4 O44 71.8(3) 1_455 . ?
O88 K4 O45 65.6(4) 1_455 1_545 ?
O88 K4 O53 99.6(4) 1_455 . ?
O88 K4 O56 161.7(4) 1_455 1_445 ?
O88 K4 O58 130.4(4) 1_455 1_445 ?
O88 K4 O80 59.6(3) 1_455 1_455 ?
O88 K4 C40 144.7(4) 1_455 1_445 ?
C40 K4 Cu7 158.3(3) 1_445 1_455 ?
C40 K4 Na8 52.3(3) 1_445 1_545 ?
Cu5 K5 Na6 96.5(3) 1_445 1_545 ?
Na5 K5 Cu5 83.6(3) 1_544 1_445 ?
Na5 K5 Na6 162.7(5) 1_544 1_545 ?
Na5 K5 C18 51.8(3) 1_544 1_545 ?
Na5 K5 C40 125.5(6) 1_544 1_445 ?
O4 K5 Cu5 108.9(5) . 1_445 ?
O4 K5 Na5 87.2(5) . 1_544 ?
O4 K5 Na6 108.9(5) . 1_545 ?
O4 K5 O6 47.6(5) . . ?
O4 K5 O57 67.7(8) . 1_545 ?
O4 K5 C18 138.7(6) . 1_545 ?
O4 K5 C40 99.5(5) . 1_445 ?
O6 K5 Cu5 83.2(4) . 1_445 ?
O6 K5 Na5 43.9(4) . 1_544 ?
O6 K5 Na6 153.4(6) . 1_545 ?
O6 K5 O57 115.3(9) . 1_545 ?
O6 K5 C18 94.2(5) . 1_545 ?
O6 K5 C40 107.0(6) . 1_445 ?
O30 K5 Cu5 69.9(6) 1_545 1_445 ?
O30 K5 Na5 47.0(4) 1_545 1_544 ?
O30 K5 Na6 116.8(6) 1_545 1_545 ?
O30 K5 O4 134.2(7) 1_545 . ?
O30 K5 O6 88.2(6) 1_545 . ?
O30 K5 O34 76.0(6) 1_545 1_545 ?
O30 K5 O56 96.1(7) 1_545 1_445 ?
O30 K5 O57 152.0(10) 1_545 1_545 ?
O30 K5 O83 92.2(9) 1_545 . ?
O30 K5 C18 7.4(5) 1_545 1_545 ?
O30 K5 C40 105.8(7) 1_545 1_445 ?
O34 K5 Cu5 85.6(6) 1_545 1_445 ?
O34 K5 Na5 122.2(6) 1_545 1_544 ?
O34 K5 Na6 40.9(4) 1_545 1_545 ?
O34 K5 O4 149.1(7) 1_545 . ?
O34 K5 O6 163.1(8) 1_545 . ?
O34 K5 O56 86.3(6) 1_545 1_445 ?
O34 K5 O57 81.6(9) 1_545 1_545 ?
O34 K5 O83 100.5(10) 1_545 . ?
O34 K5 C18 70.6(5) 1_545 1_545 ?
O34 K5 C40 72.2(6) 1_545 1_445 ?
O56 K5 Cu5 26.8(3) 1_445 1_445 ?
O56 K5 Na5 105.9(5) 1_445 1_544 ?
O56 K5 Na6 79.6(4) 1_445 1_545 ?
O56 K5 O4 95.0(5) 1_445 . ?
O56 K5 O6 89.4(5) 1_445 . ?
O56 K5 O57 99.0(10) 1_445 1_545 ?
O56 K5 C18 100.4(6) 1_445 1_545 ?
O56 K5 C40 20.1(4) 1_445 1_445 ?
O57 K5 Cu5 125.2(9) 1_545 1_445 ?
O57 K5 Na5 146.1(10) 1_545 1_544 ?
O57 K5 Na6 44.4(8) 1_545 1_545 ?
O57 K5 C18 144.7(10) 1_545 1_545 ?
O57 K5 C40 82.7(9) 1_545 1_445 ?
O83 K5 Cu5 159.3(8) . 1_445 ?
O83 K5 Na5 76.4(8) . 1_544 ?
O83 K5 Na6 101.0(9) . 1_545 ?
O83 K5 O4 75.7(8) . . ?
O83 K5 O6 86.0(9) . . ?
O83 K5 O56 170.4(9) . 1_445 ?
O83 K5 O57 75.5(11) . 1_545 ?
O83 K5 C18 88.4(8) . 1_545 ?
O83 K5 C40 157.8(9) . 1_445 ?
C18 K5 Cu5 74.9(4) 1_545 1_445 ?
C18 K5 Na6 111.5(5) 1_545 1_545 ?
C40 K5 Cu5 42.8(3) 1_445 1_445 ?
C40 K5 Na6 59.5(4) 1_445 1_545 ?
C40 K5 C18 107.9(6) 1_445 1_545 ?
K1 K6 K2 71.26(14) 1_455 . ?
K1 K6 H43B 137.3 1_455 . ?
K2 K6 H43B 73.8 . . ?
O22 K6 K1 48.2(3) 1_556 1_455 ?
O22 K6 K2 76.9(3) 1_556 . ?
O22 K6 O90 87.3(4) 1_556 1_455 ?
O22 K6 C7 105.0(4) 1_556 1_455 ?
O22 K6 C16 18.2(4) 1_556 1_556 ?
O22 K6 C31 119.2(4) 1_556 1_455 ?
O22 K6 H43B 100.4 1_556 . ?
O42 K6 K1 138.8(3) . 1_455 ?
O42 K6 K2 106.8(3) . . ?
O42 K6 O22 172.6(4) . 1_556 ?
O42 K6 O46 80.3(4) . . ?
O42 K6 O90 96.8(4) . 1_455 ?
O42 K6 O94 87.8(4) . 1_455 ?
O42 K6 C7 79.1(4) . 1_455 ?
O42 K6 C16 159.4(5) . 1_556 ?
O42 K6 C31 68.1(4) . 1_455 ?
O42 K6 H43B 74.9 . . ?
O46 K6 K1 115.2(4) . 1_455 ?
O46 K6 K2 161.2(4) . . ?
O46 K6 O22 94.3(4) . 1_556 ?
O46 K6 O90 81.4(4) . 1_455 ?
O46 K6 O94 150.7(5) . 1_455 ?
O46 K6 C7 78.9(4) . 1_455 ?
O46 K6 C16 104.2(4) . 1_556 ?
O46 K6 C31 134.5(4) . 1_455 ?
O46 K6 H43B 91.9 . . ?
O90 K6 K1 52.5(3) 1_455 1_455 ?
O90 K6 K2 114.2(3) 1_455 . ?
O90 K6 C7 17.7(3) 1_455 1_455 ?
O90 K6 C16 103.7(4) 1_455 1_556 ?
O90 K6 C31 71.2(4) 1_455 1_455 ?
O90 K6 H43B 170.2 1_455 . ?
O94 K6 K1 59.7(3) 1_455 1_455 ?
O94 K6 K2 48.1(3) 1_455 . ?
O94 K6 O22 99.3(4) 1_455 1_556 ?
O94 K6 O90 73.5(4) 1_455 1_455 ?
O94 K6 C7 72.5(4) 1_455 1_455 ?
O94 K6 C16 96.4(3) 1_455 1_556 ?
O94 K6 C31 20.7(3) 1_455 1_455 ?
O94 K6 H43B 110.8 1_455 . ?
C7 K6 K1 68.0(3) 1_455 1_455 ?
C7 K6 K2 119.2(3) 1_455 . ?
C7 K6 H43B 153.5 1_455 . ?
C16 K6 K1 57.8(3) 1_556 1_455 ?
C16 K6 K2 63.2(3) 1_556 . ?
C16 K6 C7 121.4(4) 1_556 1_455 ?
C16 K6 H43B 84.8 1_556 . ?
C31 K6 K1 75.4(3) 1_455 1_455 ?
C31 K6 K2 63.4(3) 1_455 . ?
C31 K6 C7 63.9(4) 1_455 1_455 ?
C31 K6 C16 117.0(4) 1_455 1_556 ?
C31 K6 H43B 109.5 1_455 . ?
Na5 Na1 K5 47.1(3) 1_544 . ?
O6 Na1 K5 30.7(4) . . ?
O6 Na1 Na5 40.5(4) . 1_544 ?
O6 Na1 O53 100.5(8) . . ?
O6 Na1 O64 80.7(4) . 1_445 ?
O53 Na1 K5 84.7(6) . . ?
O53 Na1 Na5 131.7(6) . 1_544 ?
O64 Na1 K5 53.8(4) 1_445 . ?
O64 Na1 Na5 63.2(3) 1_445 1_544 ?
O64 Na1 O53 88.4(5) 1_445 . ?
O82 Na1 K5 109.3(4) 1_455 . ?
O82 Na1 Na5 118.0(4) 1_455 1_544 ?
O82 Na1 O6 88.1(4) 1_455 . ?
O82 Na1 O53 75.2(5) 1_455 . ?
O82 Na1 O64 158.1(7) 1_455 1_445 ?
O85 Na1 K5 145.1(14) . . ?
O85 Na1 Na5 98.1(14) . 1_544 ?
O85 Na1 O6 126.1(15) . . ?
O85 Na1 O53 129.8(15) . . ?
O85 Na1 O64 114.3(12) . 1_445 ?
O85 Na1 O82 87.5(12) . 1_455 ?
Na6 Na2 H10D 68.2(11) 1_544 1_544 ?
O3 Na2 Na6 44.2(4) . 1_544 ?
O3 Na2 O55 78.3(7) . 1_444 ?
O3 Na2 H10D 103.4(12) . 1_544 ?
O8 Na2 Na6 142.5(3) . 1_544 ?
O8 Na2 O3 107.9(5) . . ?
O8 Na2 O52 101.2(6) . 1_444 ?
O8 Na2 O55 100.0(7) . 1_444 ?
O8 Na2 O87 73.5(6) . 1_544 ?
O8 Na2 O103 131.2(10) . 1_544 ?
O8 Na2 H10D 147.9(11) . 1_544 ?
O52 Na2 Na6 81.2(5) 1_444 1_544 ?
O52 Na2 O3 118.7(7) 1_444 . ?
O52 Na2 O55 43.7(7) 1_444 1_444 ?
O52 Na2 O87 72.6(8) 1_444 1_544 ?
O52 Na2 H10D 69.1(13) 1_444 1_544 ?
O54 Na2 Na6 41.7(5) 1_444 1_544 ?
O54 Na2 O3 72.5(6) 1_444 . ?
O54 Na2 O8 116.2(6) 1_444 . ?
O54 Na2 O52 46.3(7) 1_444 1_444 ?
O54 Na2 O55 16.3(6) 1_444 1_444 ?
O54 Na2 O87 118.8(8) 1_444 1_544 ?
O54 Na2 O118 162.6(6) 1_444 . ?
O54 Na2 O103 89.6(11) 1_444 1_544 ?
O54 Na2 H10D 80.0(12) 1_444 1_544 ?
O87 Na2 Na6 140.0(6) 1_544 1_544 ?
O87 Na2 O3 167.2(7) 1_544 . ?
O87 Na2 O55 114.2(8) 1_544 1_444 ?
O87 Na2 H10D 74.3(12) 1_544 1_544 ?
O95 Na2 Na6 59.2(10) . 1_544 ?
O95 Na2 O3 89.4(10) . . ?
O95 Na2 O8 158.2(10) . . ?
O95 Na2 O52 81.0(10) . 1_444 ?
O95 Na2 O54 81.1(11) . 1_444 ?
O95 Na2 O55 96.4(11) . 1_444 ?
O95 Na2 O87 86.7(11) . 1_544 ?
O95 Na2 O118 93.4(9) . . ?
O95 Na2 O103 30.2(12) . 1_544 ?
O95 Na2 H10D 15.3(13) . 1_544 ?
O118 Na2 Na6 121.7(3) . 1_544 ?
O118 Na2 O3 91.1(5) . . ?
O118 Na2 O8 73.6(3) . . ?
O118 Na2 O52 149.4(6) . 1_444 ?
O118 Na2 O55 165.5(6) . 1_444 ?
O118 Na2 O87 77.1(6) . 1_544 ?
O118 Na2 O103 93.9(10) . 1_544 ?
O118 Na2 H10D 99.0(11) . 1_544 ?
O103 Na2 O3 119.6(10) 1_544 . ?
K2 Na5 K5 147.6(4) . 1_566 ?
O6 Na5 K2 144.2(5) 1_566 . ?
O6 Na5 K5 53.6(5) 1_566 1_566 ?
O6 Na5 O10 71.6(5) 1_566 1_566 ?
O6 Na5 O28 142.8(6) 1_566 1_556 ?
O6 Na5 O30 94.7(6) 1_566 1_556 ?
O6 Na5 O66 101.1(5) 1_566 1_456 ?
O6 Na5 C18 117.9(6) 1_566 1_556 ?
O6 Na5 C42 88.3(5) 1_566 1_456 ?
O10 Na5 K2 84.1(5) 1_566 . ?
O10 Na5 K5 124.3(6) 1_566 1_566 ?
O10 Na5 O28 144.4(7) 1_566 1_556 ?
O10 Na5 O66 92.0(5) 1_566 1_456 ?
O10 Na5 C18 168.0(7) 1_566 1_556 ?
O10 Na5 C42 105.0(5) 1_566 1_456 ?
O13 Na5 K2 65.7(9) . . ?
O13 Na5 K5 130.2(9) . 1_566 ?
O13 Na5 O6 130.0(9) . 1_566 ?
O13 Na5 O10 77.4(8) . 1_566 ?
O13 Na5 O28 80.2(8) . 1_556 ?
O13 Na5 O30 117.5(9) . 1_556 ?
O13 Na5 O66 118.4(10) . 1_456 ?
O13 Na5 C18 99.5(9) . 1_556 ?
O13 Na5 C42 138.0(10) . 1_456 ?
O28 Na5 K2 61.4(4) 1_556 . ?
O28 Na5 K5 91.2(4) 1_556 1_566 ?
O28 Na5 C18 25.0(4) 1_556 1_556 ?
O28 Na5 C42 74.7(4) 1_556 1_456 ?
O30 Na5 K2 104.6(5) 1_556 . ?
O30 Na5 K5 44.1(5) 1_556 1_566 ?
O30 Na5 O10 164.7(7) 1_556 1_566 ?
O30 Na5 O28 48.2(5) 1_556 1_556 ?
O30 Na5 O66 83.8(5) 1_556 1_456 ?
O30 Na5 C18 23.2(5) 1_556 1_556 ?
O30 Na5 C42 66.8(5) 1_556 1_456 ?
O59 Na5 K2 113.2(12) . . ?
O66 Na5 K2 52.8(4) 1_456 . ?
O66 Na5 K5 105.9(5) 1_456 1_566 ?
O66 Na5 O28 74.9(5) 1_456 1_556 ?
O66 Na5 C18 79.2(5) 1_456 1_556 ?
O66 Na5 C42 22.0(4) 1_456 1_456 ?
C18 Na5 K2 84.0(4) 1_556 . ?
C18 Na5 K5 66.6(5) 1_556 1_566 ?
C18 Na5 C42 69.4(5) 1_556 1_456 ?
C42 Na5 K2 72.7(4) 1_456 . ?
C42 Na5 K5 83.9(5) 1_456 1_566 ?
K5 Na6 Na2 148.8(3) 1_565 1_566 ?
K5 Na6 H11B 120.7 1_565 . ?
Na2 Na6 H11B 73.9 1_566 . ?
Na8 Na6 K5 95.7(3) . 1_565 ?
Na8 Na6 Na2 69.64(19) . 1_566 ?
Na8 Na6 H11B 142.4 . . ?
O3 Na6 K5 155.4(6) 1_566 1_565 ?
O3 Na6 Na2 45.1(5) 1_566 1_566 ?
O3 Na6 Na8 69.3(5) 1_566 . ?
O3 Na6 H11B 78.9 1_566 . ?
O34 Na6 K5 36.3(4) . 1_565 ?
O34 Na6 Na2 126.4(4) . 1_566 ?
O34 Na6 Na8 117.8(4) . . ?
O34 Na6 O3 168.3(6) . 1_566 ?
O34 Na6 O54 104.7(7) . 1_455 ?
O34 Na6 O57 78.1(10) . . ?
O34 Na6 H11B 91.0 . . ?
O54 Na6 K5 108.3(6) 1_455 1_565 ?
O54 Na6 Na2 42.7(5) 1_455 1_566 ?
O54 Na6 Na8 41.8(5) 1_455 . ?
O54 Na6 O3 73.9(7) 1_455 1_566 ?
O54 Na6 O57 124.5(10) 1_455 . ?
O54 Na6 H11B 110.9 1_455 . ?
O57 Na6 K5 45.2(9) . 1_565 ?
O57 Na6 Na2 151.7(9) . 1_566 ?
O57 Na6 Na8 86.9(9) . . ?
O57 Na6 O3 112.6(10) . 1_566 ?
O57 Na6 H11B 124.6 . . ?
O31 Na7 O106 172.8(7) . 1_554 ?
O31 Na7 O128 82.0(9) . . ?
O31 Na7 O134 89.9(11) . 1_554 ?
O106 Na7 O128 93.5(9) 1_554 . ?
O106 Na7 O134 87.6(11) 1_554 1_554 ?
O121 Na7 O31 101.5(5) . . ?
O121 Na7 O106 83.6(5) . 1_554 ?
O121 Na7 O127 104.8(11) . . ?
O121 Na7 O128 84.8(10) . . ?
O121 Na7 O134 153.7(13) . 1_554 ?
O127 Na7 O31 82.7(8) . . ?
O127 Na7 O106 101.1(8) . 1_554 ?
O127 Na7 O128 163.3(12) . . ?
O127 Na7 O134 52.7(13) . 1_554 ?
O134 Na7 O128 120.6(14) 1_554 . ?
K4 Na8 K1 87.68(14) 1_565 1_465 ?
Na6 Na8 K1 139.0(3) . 1_465 ?
Na6 Na8 K4 81.80(18) . 1_565 ?
O18 Na8 K1 41.4(3) 1_566 1_465 ?
O18 Na8 K4 126.8(3) 1_566 1_565 ?
O18 Na8 Na6 123.3(4) 1_566 . ?
O18 Na8 O54 122.8(6) 1_566 1_455 ?
O18 Na8 O58 163.4(5) 1_566 1_455 ?
O18 Na8 O91 85.9(7) 1_566 . ?
O18 Na8 C10 22.2(4) 1_566 1_566 ?
O45 Na8 K1 47.6(6) . 1_465 ?
O45 Na8 K4 44.7(6) . 1_565 ?
O45 Na8 Na6 124.6(6) . . ?
O45 Na8 O18 88.9(7) . 1_566 ?
O45 Na8 O54 147.8(8) . 1_455 ?
O45 Na8 O58 84.1(7) . 1_455 ?
O45 Na8 O89 85.0(10) . . ?
O45 Na8 O91 80.4(8) . . ?
O45 Na8 C10 110.9(7) . 1_566 ?
O54 Na8 K1 164.1(5) 1_455 1_465 ?
O54 Na8 K4 107.9(5) 1_455 1_565 ?
O54 Na8 Na6 44.6(5) 1_455 . ?
O54 Na8 C10 101.1(6) 1_455 1_566 ?
O55 Na8 O45 148.6(9) 1_455 . ?
O55 Na8 O89 121.2(11) 1_455 . ?
O55 Na8 O91 79.8(10) 1_455 . ?
O58 Na8 K1 129.0(4) 1_455 1_465 ?
O58 Na8 K4 41.3(3) 1_455 1_565 ?
O58 Na8 Na6 51.7(4) 1_455 . ?
O58 Na8 O54 66.6(6) 1_455 1_455 ?
O58 Na8 O91 107.6(8) 1_455 . ?
O58 Na8 C10 156.8(6) 1_455 1_566 ?
O89 Na8 K1 72.3(6) . 1_465 ?
O89 Na8 K4 77.2(8) . 1_565 ?
O89 Na8 Na6 66.8(6) . . ?
O89 Na8 O18 73.6(7) . 1_566 ?
O89 Na8 O54 107.5(9) . 1_455 ?
O89 Na8 O58 90.8(7) . 1_455 ?
O89 Na8 O91 155.0(9) . . ?
O89 Na8 C10 73.7(7) . 1_566 ?
O91 Na8 K1 82.9(7) . 1_465 ?
O91 Na8 K4 105.3(6) . 1_565 ?
O91 Na8 Na6 138.1(7) . . ?
O91 Na8 O54 95.5(8) . 1_455 ?
O91 Na8 C10 92.7(7) . 1_566 ?
C10 Na8 K1 63.3(4) 1_566 1_465 ?
C10 Na8 K4 143.8(4) 1_566 1_565 ?
C10 Na8 Na6 105.5(4) 1_566 . ?
Na2 O3 H3A 105.9 . . ?
Na2 O3 H3B 127.4 . . ?
Na6 O3 Na2 90.6(6) 1_544 . ?
H3A O3 H3B 95.1 . . ?
Cu1 O4 K3 129.9(7) . . ?
Cu1 O4 K4 108.7(5) . . ?
Cu1 O4 K5 138.1(6) . . ?
K4 O4 K3 85.6(5) . . ?
K5 O4 K4 88.4(4) . . ?
C1 O4 Cu1 113.7(9) . . ?
C1 O4 K3 99.8(10) . . ?
C1 O4 K4 117.0(9) . . ?
C1 O4 K5 89.4(9) . . ?
Mn9 O5 Mn1 98.7(3) . . ?
Mn12 O5 Mn1 100.7(3) . . ?
Mn12 O5 Mn9 101.8(4) . . ?
Mn13 O5 Mn1 100.0(4) . . ?
Mn13 O5 Mn9 134.1(4) . . ?
Mn13 O5 Mn12 115.2(4) . . ?
Na1 O6 K3 124.0(6) . . ?
Na1 O6 K5 121.9(6) . . ?
Na5 O6 K3 88.4(6) 1_544 . ?
Na5 O6 K5 82.5(5) 1_544 . ?
Na5 O6 Na1 96.7(6) 1_544 . ?
C1 O6 K3 85.9(10) . . ?
C1 O6 K5 91.7(10) . . ?
C1 O6 Na1 125.6(11) . . ?
C1 O6 Na5 131.8(11) . 1_544 ?
Cu4 O8 Na2 93.0(5) . . ?
C8 O8 Cu4 112.8(11) . . ?
C8 O8 Na2 118.0(11) . . ?
Mn9 O9 Mn12 98.2(4) . . ?
C23 O9 Mn9 120.2(8) . . ?
C23 O9 Mn12 139.8(7) . . ?
C8 O10 Na5 128.6(12) . 1_544 ?
Cu1 O12 Mn4 135.4(6) . . ?
C4 O12 Cu1 109.9(7) . . ?
C4 O12 Mn4 114.4(7) . . ?
Na5 O13 K2 76.9(9) . . ?
Mn4 O14 Cu4 130.3(5) . . ?
C6 O14 Cu4 112.1(8) . . ?
C6 O14 Mn4 111.4(8) . . ?
C10 O16 Cu4 112.5(10) . . ?
Na8 O18 K1 105.4(4) 1_544 1_454 ?
C10 O18 K1 144.4(13) . 1_454 ?
C10 O18 Na8 108.4(12) . 1_544 ?
Mn4 O19 Mn1 100.6(3) . . ?
Mn4 O19 Mn11 135.8(4) . . ?
Mn10 O19 Mn1 100.4(4) . . ?
Mn10 O19 Mn4 113.2(4) . . ?
Mn10 O19 Mn11 102.5(3) . . ?
Mn11 O19 Mn1 97.4(3) . . ?
Cu6 O20 K2 109.7(5) . 1_554 ?
C16 O20 Cu6 115.8(9) . . ?
C16 O20 K2 133.7(9) . 1_554 ?
C25 O21 Mn12 118.4(14) . . ?
K6 O22 K1 90.5(4) 1_554 1_454 ?
C16 O22 K1 110.5(9) . 1_454 ?
C16 O22 K6 124.9(11) . 1_554 ?
Cu4 O24 Mn10 135.0(5) . . ?
C12 O24 Cu4 109.6(8) . . ?
C12 O24 Mn10 115.1(8) . . ?
Cu6 O26 Mn10 130.4(5) . . ?
C14 O26 Cu6 114.0(8) . . ?
C14 O26 Mn10 110.6(8) . . ?
Cu6 O28 K2 96.3(5) . 1_554 ?
Cu6 O28 Na5 161.1(6) . 1_554 ?
Na5 O28 K2 65.8(3) 1_554 1_554 ?
C18 O28 Cu6 115.3(9) . . ?
C18 O28 K2 139.1(10) . 1_554 ?
C18 O28 Na5 83.5(9) . 1_554 ?
K5 O30 K3 7.8(7) 1_565 1_565 ?
K5 O30 Na5 88.9(7) 1_565 1_554 ?
Na5 O30 K3 96.0(7) 1_554 1_565 ?
C18 O30 K3 151.4(13) . 1_565 ?
C18 O30 K5 158.4(14) . 1_565 ?
C18 O30 Na5 104.2(12) . 1_554 ?
C5 O31 Na7 128.9(9) . . ?
C24 O32 Cu2 115.5(11) . . ?
C24 O32 Cu8 116.9(10) . . ?
Mn3 O33 Mn2 100.5(4) . . ?
C21 O33 Mn2 138.9(7) . . ?
C21 O33 Mn3 118.2(7) . . ?
K5 O34 Na6 102.8(6) 1_565 . ?
C24 O34 K3 150.8(15) . 1_565 ?
C24 O34 K5 139.4(14) . 1_565 ?
C24 O34 Na6 115.8(12) . . ?
Cu6 O36 Mn8 131.8(5) . . ?
C20 O36 Cu6 110.6(7) . . ?
C20 O36 Mn8 114.8(8) . . ?
Cu8 O38 Mn8 133.1(5) . . ?
Mn8 O38 Cu2 129.4(6) . . ?
C22 O38 Cu2 112.1(7) . . ?
C22 O38 Cu8 115.2(7) . . ?
C22 O38 Mn8 111.5(7) . . ?
Mn6 O39 Mn1 100.8(4) . . ?
Mn6 O39 Mn9 101.1(3) . . ?
Mn8 O39 Mn1 101.5(3) . . ?
Mn8 O39 Mn6 114.4(5) . . ?
Mn8 O39 Mn9 135.1(5) . . ?
Mn9 O39 Mn1 97.6(3) . . ?
C26 O40 Cu8 114.6(13) . . ?
Mn2 O41 Mn1 101.3(4) . . ?
Mn2 O41 Mn11 134.4(4) . . ?
Mn7 O41 Mn1 100.6(3) . . ?
Mn7 O41 Mn2 115.4(4) . . ?
Mn7 O41 Mn11 101.4(4) . . ?
Mn11 O41 Mn1 97.2(3) . . ?
C26 O42 K6 157.8(9) . . ?
Cu1 O44 K4 96.1(5) . . ?
C32 O44 Cu1 114.7(9) . . ?
C32 O44 K4 144.4(9) . . ?
K4 O45 K1 141.2(7) 1_565 1_465 ?
Na8 O45 K1 99.5(8) . 1_465 ?
Na8 O45 K4 101.9(8) . 1_565 ?
C32 O46 K6 132.9(10) . . ?
Cu2 O48 Mn6 139.9(5) . . ?
Mn6 O48 Cu8 131.3(5) . . ?
C28 O48 Cu2 104.9(7) . . ?
C28 O48 Cu8 111.4(7) . . ?
C28 O48 Mn6 114.9(7) . . ?
Cu1 O50 Mn6 128.5(5) . . ?
C30 O50 Cu1 111.8(8) . . ?
C30 O50 Mn6 113.4(8) . . ?
Cu9 O52 Na2 145.3(12) . 1_666 ?
C34 O52 Cu9 115(2) . . ?
C34 O52 Na2 90.3(18) . 1_666 ?
Na1 O53 K4 105.8(6) . . ?
Na6 O54 Na2 95.6(8) 1_655 1_666 ?
Na8 O54 Na2 115.7(9) 1_655 1_666 ?
Na8 O54 Na6 93.6(7) 1_655 1_655 ?
C34 O54 Na2 96(2) . 1_666 ?
C34 O54 Na6 124(2) . 1_655 ?
C34 O54 Na8 129(2) . 1_655 ?
Na8 O55 Na2 124.4(10) 1_655 1_666 ?
Cu5 O56 K3 122.7(6) . 1_665 ?
Cu5 O56 K4 136.0(5) . 1_665 ?
Cu5 O56 K5 113.8(5) . 1_665 ?
K5 O56 K4 84.9(4) 1_665 1_665 ?
C40 O56 Cu5 114.6(8) . . ?
C40 O56 K3 101.8(10) . 1_665 ?
C40 O56 K4 91.1(8) . 1_665 ?
C40 O56 K5 112.3(10) . 1_665 ?
K5 O57 Na6 90.4(12) 1_565 . ?
K4 O58 K3 75.4(5) 1_665 1_665 ?
Na8 O58 K3 147.7(6) 1_655 1_665 ?
Na8 O58 K4 104.3(5) 1_655 1_665 ?
C40 O58 K3 78.7(10) . 1_665 ?
C40 O58 K4 95.5(10) . 1_665 ?
C40 O58 Na8 132.6(11) . 1_655 ?
Cu9 O60 Mn12 132.6(5) . . ?
C36 O60 Cu9 111.6(9) . . ?
C36 O60 Mn12 114.5(8) . . ?
Mn12 O62 Cu5 131.8(5) . . ?
C38 O62 Cu5 114.3(7) . . ?
C38 O62 Mn12 112.9(7) . . ?
C43 O63 Mn3 112.6(7) . . ?
Cu5 O64 Na1 131.4(6) . 1_665 ?
C42 O64 Cu5 114.3(8) . . ?
C42 O64 Na1 111.8(9) . 1_665 ?
Mn11 O65 Mn10 100.2(3) . . ?
C41 O65 Mn10 139.2(7) . . ?
C41 O65 Mn11 117.9(7) . . ?
Na5 O66 K2 78.3(4) 1_654 1_654 ?
C42 O66 K2 152.0(10) . 1_654 ?
C42 O66 Na5 108.0(11) . 1_654 ?
C11 O67 Mn3 113.7(8) . . ?
Cu3 O68 K1 145.6(5) . 1_554 ?
C48 O68 Cu3 115.1(7) . . ?
C48 O68 K1 89.9(7) . 1_554 ?
C47 O69 Mn9 114.8(8) . . ?
K1 O70 K2 97.8(3) 1_554 1_654 ?
C48 O70 K1 100.5(9) . 1_554 ?
C48 O70 K2 122.1(9) . 1_654 ?
Mn3 O71 Mn8 99.4(4) . . ?
C45 O71 Mn3 118.2(7) . . ?
C45 O71 Mn8 140.2(7) . . ?
Cu5 O72 Mn2 133.4(4) . . ?
C44 O72 Cu5 111.6(7) . . ?
C44 O72 Mn2 112.8(8) . . ?
Mn4 O73 Mn6 77.6(3) . . ?
Mn4 O73 Mn10 78.1(3) . . ?
Mn8 O73 Mn4 126.2(4) . . ?
Mn8 O73 Mn6 78.2(3) . . ?
Mn8 O73 Mn10 78.2(3) . . ?
Mn10 O73 Mn6 125.4(4) . . ?
C3 O73 Mn4 113.3(19) . . ?
C3 O73 Mn6 110.9(19) . . ?
C3 O73 Mn8 120.1(19) . . ?
C3 O73 Mn10 123.5(19) . . ?
Cu3 O74 Mn2 127.9(4) . . ?
C46 O74 Cu3 112.7(6) . . ?
C46 O74 Mn2 110.5(7) . . ?
Mn4 O75 Mn1 101.0(3) . . ?
Mn4 O75 Mn5 102.2(4) . . ?
Mn4 O75 Mn6 112.8(4) . . ?
Mn5 O75 Mn1 99.3(3) . . ?
Mn6 O75 Mn1 100.0(4) . . ?
Mn6 O75 Mn5 135.6(4) . . ?
C50 O76 Cu3 112.6(8) . . ?
Mn3 O77 Mn1 98.1(3) . . ?
Mn8 O77 Mn1 100.2(3) . . ?
Mn8 O77 Mn3 101.6(4) . . ?
Mn10 O77 Mn1 101.4(4) . . ?
Mn10 O77 Mn3 136.7(4) . . ?
Mn10 O77 Mn8 112.3(4) . . ?
Mn2 O79 Mn1 101.2(4) . . ?
Mn2 O79 Mn3 101.0(3) . . ?
Mn3 O79 Mn1 96.2(3) . . ?
Mn12 O79 Mn1 101.0(3) . . ?
Mn12 O79 Mn2 116.6(4) . . ?
Mn12 O79 Mn3 134.1(4) . . ?
Cu7 O80 K4 99.1(4) . 1_655 ?
C27 O80 Cu7 114.5(8) . . ?
C27 O80 K4 140.9(8) . 1_655 ?
Mn5 O81 Mn1 97.5(3) . . ?
Mn7 O81 Mn1 100.4(3) . . ?
Mn7 O81 Mn5 133.8(5) . . ?
Mn13 O81 Mn1 100.9(4) . . ?
Mn13 O81 Mn5 100.8(3) . . ?
Mn13 O81 Mn7 116.8(4) . . ?
C27 O82 Na1 135.5(9) . 1_655 ?
Cu3 O84 Mn7 137.2(4) . . ?
C52 O84 Cu3 109.8(6) . . ?
C52 O84 Mn7 113.0(6) . . ?
Mn7 O86 Cu7 131.7(5) . . ?
C13 O86 Cu7 111.3(7) . . ?
C13 O86 Mn7 111.1(7) . . ?
Na2 O87 K2 171.1(11) 1_566 . ?
Cu7 O88 K4 106.4(5) . 1_655 ?
C7 O88 Cu7 113.8(8) . . ?
C7 O88 K4 136.6(9) . 1_655 ?
K6 O90 K1 85.1(3) 1_655 . ?
C7 O90 K1 137.6(9) . . ?
C7 O90 K6 125.6(9) . 1_655 ?
Na8 O91 H91A 106.0 . . ?
Na8 O91 H91B 101.3 . . ?
H91A O91 H91B 103.9 . . ?
C31 O92 Cu9 116.5(9) . . ?
K2 O94 K1 91.8(3) 1_655 . ?
K6 O94 K1 80.1(3) 1_655 . ?
K6 O94 K2 92.5(3) 1_655 1_655 ?
C31 O94 K1 135.4(9) . . ?
C31 O94 K2 125.5(10) . 1_655 ?
C31 O94 K6 116.9(8) . 1_655 ?
Na2 O95 H95A 113.0 . . ?
Na2 O95 H95B 113.0 . . ?
Na2 O95 H10D 65(4) . 1_544 ?
H95A O95 H95B 103.3 . . ?
H95A O95 H10D 110.3 . 1_544 ?
H95B O95 H10D 50.3 . 1_544 ?
O103 O95 Na2 82(2) 1_544 . ?
O103 O95 H95A 123.1 1_544 . ?
O103 O95 H95B 31.7 1_544 . ?
Cu7 O96 Mn13 134.0(5) . . ?
C29 O96 Cu7 109.2(7) . . ?
C29 O96 Mn13 115.9(8) . . ?
Mn13 O98 Cu9 130.2(5) . . ?
C15 O98 Cu9 113.6(8) . . ?
C15 O98 Mn13 113.9(8) . . ?
C2 O100 Mn9 112.6(10) . . ?
C35 O104 Mn5 112.6(9) . . ?
C35 O106 Na7 130.5(11) . 1_556 ?
Mn9 O108 Mn6 98.9(3) . . ?
C33 O108 Mn6 140.0(8) . . ?
C33 O108 Mn9 118.4(8) . . ?
Mn5 O110 Mn13 100.6(4) . . ?
C17 O110 Mn5 120.4(8) . . ?
C17 O110 Mn13 137.0(9) . . ?
C49 O111 Cu9 110(2) . . ?
C9 O112 Mn5 113.8(8) . . ?
C39 O116 Mn11 114.3(9) . . ?
C39 O118 Na2 113.8(9) . . ?
Mn5 O120 Mn4 98.1(4) . . ?
C37 O120 Mn4 140.4(8) . . ?
C37 O120 Mn5 118.4(7) . . ?
Mn11 O122 Mn7 99.8(4) . . ?
C19 O122 Mn7 139.0(8) . . ?
C19 O122 Mn11 119.0(8) . . ?
C5 O123 Mn11 114.3(8) . . ?
C26 O125 Cu2 113(2) . . ?
Na7 O127 K1 116.1(12) . 1_554 ?
Na7 O134 K1 129.3(18) 1_556 . ?
O4 C1 C4 116.2(13) . . ?
O6 C1 O4 121.7(13) . . ?
O6 C1 C4 121.9(15) . . ?
O100 C2 C33 116.4(11) . . ?
O102 C2 O100 123.9(17) . . ?
O102 C2 C33 119.5(14) . . ?
O29 C3 O126 118(3) . 1_455 ?
O73 C3 O29 125(3) . . ?
O73 C3 O126 116(3) . 1_455 ?
O12 C4 C1 108.4(11) . . ?
O12 C4 H4 108.5 . . ?
O12 C4 C6 105.9(10) . . ?
C1 C4 H4 108.5 . . ?
C1 C4 C6 116.7(12) . . ?
C6 C4 H4 108.5 . . ?
O31 C5 O123 125.0(12) . . ?
O31 C5 C41 120.4(11) . . ?
O123 C5 C41 114.6(10) . . ?
O14 C6 C4 104.2(11) . . ?
O14 C6 H6 109.9 . . ?
O14 C6 C8 107.6(13) . . ?
C4 C6 H6 109.9 . . ?
C8 C6 C4 115.2(13) . . ?
C8 C6 H6 109.9 . . ?
O88 C7 K6 140.8(9) . 1_655 ?
O88 C7 C29 116.6(12) . . ?
O90 C7 K6 36.7(7) . 1_655 ?
O90 C7 O88 122.3(12) . . ?
O90 C7 C29 121.1(13) . . ?
C29 C7 K6 92.7(8) . 1_655 ?
O8 C8 O10 119.8(16) . . ?
O8 C8 C6 119.6(15) . . ?
O10 C8 C6 120.3(16) . . ?
O112 C9 C37 115.9(10) . . ?
O114 C9 O112 125.1(13) . . ?
O114 C9 C37 119.0(13) . . ?
O16 C10 Na8 83.2(9) . 1_544 ?
O16 C10 C12 114.9(12) . . ?
O18 C10 Na8 49.4(9) . 1_544 ?
O18 C10 O16 125.2(16) . . ?
O18 C10 C12 119.7(16) . . ?
C12 C10 Na8 152.2(10) . 1_544 ?
O17 C11 O67 125.0(12) . . ?
O17 C11 C45 119.1(12) . . ?
O67 C11 C45 115.8(13) . . ?
O24 C12 C10 111.2(12) . . ?
O24 C12 H12 108.1 . . ?
O24 C12 C14 106.2(10) . . ?
C10 C12 H12 108.1 . . ?
C10 C12 C14 114.9(11) . . ?
C14 C12 H12 108.1 . . ?
O86 C13 H13 108.4 . . ?
O86 C13 C27 110.0(9) . . ?
O86 C13 C52 103.5(10) . . ?
C27 C13 H13 108.4 . . ?
C52 C13 H13 108.4 . . ?
C52 C13 C27 117.9(10) . . ?
O26 C14 C12 103.5(9) . . ?
O26 C14 H14 108.3 . . ?
O26 C14 C16 108.3(12) . . ?
C12 C14 H14 108.3 . . ?
C16 C14 C12 119.6(11) . . ?
C16 C14 H14 108.3 . . ?
O98 C15 H15 107.6 . . ?
O98 C15 C29 104.7(9) . . ?
O98 C15 C31 109.6(10) . . ?
C29 C15 H15 107.6 . . ?
C29 C15 C31 119.2(10) . . ?
C31 C15 H15 107.6 . . ?
K6 C16 K1 66.6(3) 1_554 1_454 ?
O20 C16 K1 97.5(8) . 1_454 ?
O20 C16 K6 94.7(9) . 1_554 ?
O20 C16 O22 125.2(14) . . ?
O20 C16 C14 115.3(13) . . ?
O22 C16 K1 49.2(7) . 1_454 ?
O22 C16 K6 37.0(7) . 1_554 ?
O22 C16 C14 119.5(15) . . ?
C14 C16 K1 124.6(10) . 1_454 ?
C14 C16 K6 143.8(9) . 1_554 ?
O110 C17 H17 106.8 . . ?
O110 C17 C33 111.9(10) . . ?
O110 C17 C35 108.1(12) . . ?
C33 C17 H17 106.8 . . ?
C35 C17 H17 106.8 . . ?
C35 C17 C33 115.8(11) . . ?
Na5 C18 K5 61.6(4) 1_554 1_565 ?
O28 C18 K5 132.1(10) . 1_565 ?
O28 C18 Na5 71.5(8) . 1_554 ?
O28 C18 C20 116.6(13) . . ?
O30 C18 K5 14.3(9) . 1_565 ?
O30 C18 Na5 52.6(9) . 1_554 ?
O30 C18 O28 124.0(14) . . ?
O30 C18 C20 119.2(16) . . ?
C20 C18 K5 110.6(10) . 1_565 ?
C20 C18 Na5 171.7(12) . 1_554 ?
O122 C19 H19 107.7 . . ?
O122 C19 C37 112.7(10) . . ?
O122 C19 C39 106.9(10) . . ?
C37 C19 H19 107.7 . . ?
C37 C19 C39 113.9(10) . . ?
C39 C19 H19 107.7 . . ?
O36 C20 C18 109.5(11) . . ?
O36 C20 H20 107.1 . . ?
O36 C20 C22 108.3(10) . . ?
C18 C20 H20 107.1 . . ?
C22 C20 C18 117.4(13) . . ?
C22 C20 H20 107.1 . . ?
O33 C21 H21 106.7 . . ?
O33 C21 C41 112.5(9) . . ?
O33 C21 C43 110.3(10) . . ?
C41 C21 H21 106.7 . . ?
C43 C21 H21 106.7 . . ?
C43 C21 C41 113.5(11) . . ?
O38 C22 C20 105.1(13) . . ?
O38 C22 H22 108.8 . . ?
O38 C22 C24 107.6(11) . . ?
C20 C22 H22 108.8 . . ?
C20 C22 C24 117.5(14) . . ?
C24 C22 H22 108.8 . . ?
O9 C23 H23 107.7 . . ?
O9 C23 C45 111.8(11) . . ?
O9 C23 C47 108.7(11) . . ?
C45 C23 H23 107.7 . . ?
C47 C23 H23 107.7 . . ?
C47 C23 C45 113.0(12) . . ?
O32 C24 K3 138.9(12) . 1_565 ?
O32 C24 O34 124.5(17) . . ?
O32 C24 C22 115.0(14) . . ?
O34 C24 K3 18.3(10) . 1_565 ?
O34 C24 C22 117.3(17) . . ?
C22 C24 K3 105.9(11) . 1_565 ?
O21 C25 C53 113(2) . . ?
O51 C25 O21 139(3) . . ?
O51 C25 C53 96(2) . . ?
O40 C26 C28 116.7(12) . . ?
O42 C26 O40 124.4(15) . . ?
O42 C26 O125 124.8(17) . . ?
O42 C26 C28 118.2(12) . . ?
O125 C26 C28 111.5(17) . . ?
O80 C27 C13 114.7(11) . . ?
O82 C27 O80 124.5(11) . . ?
O82 C27 C13 120.8(11) . . ?
O48 C28 C26 109.3(11) . . ?
O48 C28 H28 108.2 . . ?
O48 C28 C30 106.6(9) . . ?
C26 C28 H28 108.2 . . ?
C30 C28 C26 116.0(11) . . ?
C30 C28 H28 108.2 . . ?
O96 C29 C7 109.0(11) . . ?
O96 C29 C15 106.1(9) . . ?
O96 C29 H29 108.1 . . ?
C7 C29 C15 117.2(10) . . ?
C7 C29 H29 108.1 . . ?
C15 C29 H29 108.1 . . ?
O50 C30 C28 103.3(10) . . ?
O50 C30 H30 108.5 . . ?
O50 C30 C32 109.3(12) . . ?
C28 C30 H30 108.5 . . ?
C32 C30 C28 118.4(10) . . ?
C32 C30 H30 108.5 . . ?
O92 C31 K6 120.3(9) . 1_655 ?
O92 C31 C15 115.1(11) . . ?
O94 C31 K6 42.5(6) . 1_655 ?
O94 C31 O92 125.2(14) . . ?
O94 C31 C15 119.8(12) . . ?
C15 C31 K6 106.9(8) . 1_655 ?
O44 C32 O46 124.9(14) . . ?
O44 C32 C30 115.7(12) . . ?
O46 C32 C30 119.4(14) . . ?
O108 C33 C2 110.2(10) . . ?
O108 C33 C17 112.0(12) . . ?
O108 C33 H33 106.5 . . ?
C2 C33 C17 114.7(11) . . ?
C2 C33 H33 106.5 . . ?
C17 C33 H33 106.5 . . ?
O52 C34 C36 112(3) . . ?
O54 C34 O52 121(3) . . ?
O54 C34 C36 126(3) . . ?
O104 C35 C17 116.5(11) . . ?
O106 C35 O104 123.8(16) . . ?
O106 C35 C17 119.6(16) . . ?
O60 C36 C34 114.3(17) . . ?
O60 C36 H36 105.5 . . ?
O60 C36 H36A 112.4 . . ?
O60 C36 C38 106.9(12) . . ?
O60 C36 C49 102.7(17) . . ?
C34 C36 H36 105.5 . . ?
C34 C36 C38 118.1(18) . . ?
C38 C36 H36 105.5 . . ?
C38 C36 H36A 112.4 . . ?
C38 C36 C49 109.7(16) . . ?
C49 C36 H36A 112.4 . . ?
O120 C37 C9 107.8(10) . . ?
O120 C37 C19 114.1(9) . . ?
O120 C37 H37 106.8 . . ?
C9 C37 H37 106.8 . . ?
C19 C37 C9 113.9(10) . . ?
C19 C37 H37 106.8 . . ?
O62 C38 C36 104.5(11) . . ?
O62 C38 H38 109.0 . . ?
O62 C38 C40 109.2(11) . . ?
C36 C38 H38 109.0 . . ?
C40 C38 C36 115.8(13) . . ?
C40 C38 H38 109.0 . . ?
O116 C39 C19 116.6(11) . . ?
O118 C39 O116 123.7(13) . . ?
O118 C39 C19 119.6(12) . . ?
K4 C40 K5 70.7(4) 1_665 1_665 ?
O56 C40 K3 55.9(8) . 1_665 ?
O56 C40 K4 66.4(7) . 1_665 ?
O56 C40 K5 47.6(8) . 1_665 ?
O56 C40 C38 116.9(13) . . ?
O58 C40 K3 79.4(10) . 1_665 ?
O58 C40 K4 62.4(9) . 1_665 ?
O58 C40 K5 87.0(10) . 1_665 ?
O58 C40 O56 120.3(13) . . ?
O58 C40 C38 121.9(14) . . ?
C38 C40 K3 146.2(11) . 1_665 ?
C38 C40 K4 140.6(10) . 1_665 ?
C38 C40 K5 143.1(10) . 1_665 ?
O65 C41 C5 109.7(10) . . ?
O65 C41 C21 113.8(10) . . ?
O65 C41 H41 106.0 . . ?
C5 C41 C21 114.5(10) . . ?
C5 C41 H41 106.0 . . ?
C21 C41 H41 106.0 . . ?
O64 C42 Na5 86.6(8) . 1_654 ?
O64 C42 C44 115.6(10) . . ?
O66 C42 Na5 50.0(9) . 1_654 ?
O66 C42 O64 122.9(11) . . ?
O66 C42 C44 121.4(12) . . ?
C44 C42 Na5 137.4(9) . 1_654 ?
O2 C43 O63 123.5(12) . . ?
O2 C43 C21 120.3(12) . . ?
O63 C43 C21 116.1(11) . . ?
O72 C44 C42 108.5(10) . . ?
O72 C44 H44 108.2 . . ?
O72 C44 C46 108.6(9) . . ?
C42 C44 H44 108.2 . . ?
C46 C44 C42 115.0(11) . . ?
C46 C44 H44 108.2 . . ?
O71 C45 C11 108.7(10) . . ?
O71 C45 C23 112.9(10) . . ?
O71 C45 H45 107.8 . . ?
C11 C45 C23 111.6(12) . . ?
C11 C45 H45 107.8 . . ?
C23 C45 H45 107.8 . . ?
O74 C46 C44 104.9(9) . . ?
O74 C46 H46 109.4 . . ?
O74 C46 C48 107.5(9) . . ?
C44 C46 H46 109.4 . . ?
C44 C46 C48 115.9(10) . . ?
C48 C46 H46 109.4 . . ?
O35 C47 O69 125.4(13) . . ?
O35 C47 C23 119.7(14) . . ?
O69 C47 C23 114.9(12) . . ?
O68 C48 K1 67.2(7) . 1_554 ?
O68 C48 C46 116.1(9) . . ?
O70 C48 K1 57.7(7) . 1_554 ?
O70 C48 O68 123.4(12) . . ?
O70 C48 C46 120.5(12) . . ?
C46 C48 K1 164.8(9) . 1_554 ?
O55 C49 O111 117(3) . . ?
O55 C49 C36 126(3) . . ?
O111 C49 C36 118(3) . . ?
O76 C50 C52 115.8(10) . . ?
O78 C50 O76 123.8(11) . . ?
O78 C50 C52 120.2(11) . . ?
O84 C52 C13 104.8(9) . . ?
O84 C52 C50 109.8(9) . . ?
O84 C52 H52 108.4 . . ?
C13 C52 C50 116.7(10) . . ?
C13 C52 H52 108.4 . . ?
C50 C52 H52 108.4 . . ?
C25 C53 H53A 109.5 . . ?
C25 C53 H53B 109.5 . . ?
C25 C53 H53C 109.5 . . ?
H53A C53 H53B 109.5 . . ?
H53A C53 H53C 109.5 . . ?
H53B C53 H53C 109.5 . . ?
H1 O1 H13C 85.3 . . ?
H11A O11 H11B 104.6 . . ?
H15A O15 H15B 104.5 . . ?
H23A O23 H23B 108.6 . . ?
H25A O25 H25B 109.2 . . ?
H43A O43 H43B 105.1 . . ?
H47A O47 H47B 107.5 . . ?
H49A O49 H49B 112.1 . . ?
H97A O97 H97B 108.9 . . ?
H99A O99 H99B 109.0 . . ?
H10A O101 H10B 104.5 . . ?
Na2 O103 H95B 102(4) 1_566 1_566 ?
Na2 O103 H10C 50.1 1_566 . ?
Na2 O103 H10D 54.3 1_566 . ?
O95 O103 Na2 68(2) 1_566 1_566 ?
O95 O103 H95B 35(2) 1_566 1_566 ?
O95 O103 H10C 113.8 1_566 . ?
O95 O103 H10D 21.0 1_566 . ?
H10C O103 H10D 104.2 . . ?
H10E O105 H10F 105.0 . . ?
H11C O113 H11D 105.4 . . ?
K3 O115 H11E 118.6 1_565 . ?
K3 O115 H11F 111.9 1_565 . ?
H11E O115 H11F 97.8 . . ?
H11G O117 H11H 104.8 . . ?
K1 O119 H11I 112.2 1_554 . ?
K1 O119 H11J 112.3 1_554 . ?
H11I O119 H11J 100.8 . . ?
C3 O126 H126 109.9 1_655 . ?
H12A O129 H12B 104.5 . . ?
H13A O130 H13B 104.5 . . ?
H13C O132 H13D 104.5 . . ?

loop_
_geom_bond_atom_site_label_1
_geom_bond_atom_site_label_2
_geom_bond_distance
_geom_bond_site_symmetry_2
_geom_bond_publ_flag
Cu1 O4 1.903(11) . ?
Cu1 O12 1.902(9) . ?
Cu1 O44 1.920(9) . ?
Cu1 O50 1.900(10) . ?
Cu2 O32 1.921(14) . ?
Cu2 O38 1.935(11) . ?
Cu2 O48 1.871(12) . ?
Cu2 O125 1.86(3) . ?
Cu3 O68 1.917(8) . ?
Cu3 O74 1.902(8) . ?
Cu3 O76 1.917(9) . ?
Cu3 O84 1.918(7) . ?
Cu4 O8 1.915(11) . ?
Cu4 O14 1.920(10) . ?
Cu4 O16 1.905(11) . ?
Cu4 O24 1.906(10) . ?
Cu5 K3 4.10(2) 1_665 ?
Cu5 K5 3.874(15) 1_665 ?
Cu5 O56 1.910(10) . ?
Cu5 O62 1.907(8) . ?
Cu5 O64 1.904(9) . ?
Cu5 O72 1.901(9) . ?
Cu6 K2 3.846(5) 1_554 ?
Cu6 O20 1.959(11) . ?
Cu6 O26 1.877(10) . ?
Cu6 O28 1.911(12) . ?
Cu6 O36 1.937(9) . ?
Cu7 K4 3.707(4) 1_655 ?
Cu7 O80 1.912(9) . ?
Cu7 O86 1.904(8) . ?
Cu7 O88 1.906(10) . ?
Cu7 O96 1.919(9) . ?
Cu8 O32 1.894(12) . ?
Cu8 O38 1.878(9) . ?
Cu8 O40 1.933(17) . ?
Cu8 O48 1.991(11) . ?
Cu9 O52 1.96(3) . ?
Cu9 O60 1.918(9) . ?
Cu9 O92 1.915(9) . ?
Cu9 O98 1.924(10) . ?
Cu9 O111 1.90(3) . ?
Mn1 O5 2.342(9) . ?
Mn1 O39 2.339(8) . ?
Mn1 O41 2.340(7) . ?
Mn1 O77 2.339(8) . ?
Mn1 O79 2.345(8) . ?
Mn1 O81 2.328(7) . ?
Mn2 Mn3 3.086(2) . ?
Mn2 O33 2.109(8) . ?
Mn2 O41 1.887(8) . ?
Mn2 O72 1.950(9) . ?
Mn2 O74 1.917(8) . ?
Mn2 O79 1.885(8) . ?
Mn3 O33 1.903(8) . ?
Mn3 O63 2.106(9) . ?
Mn3 O67 2.038(10) . ?
Mn3 O71 1.893(8) . ?
Mn3 O77 2.048(9) . ?
Mn3 O79 2.112(8) . ?
Mn4 O12 1.943(8) . ?
Mn4 O14 1.900(11) . ?
Mn4 O19 1.892(7) . ?
Mn4 O73 2.499(9) . ?
Mn4 O75 1.885(9) . ?
Mn4 O120 2.157(8) . ?
Mn5 O75 2.039(8) . ?
Mn5 O81 2.124(7) . ?
Mn5 O104 2.096(10) . ?
Mn5 O110 1.895(10) . ?
Mn5 O112 2.046(9) . ?
Mn5 O120 1.881(10) . ?
Mn6 O39 1.880(8) . ?
Mn6 O48 1.925(9) . ?
Mn6 O50 1.901(8) . ?
Mn6 O73 2.521(10) . ?
Mn6 O75 1.894(8) . ?
Mn6 O108 2.138(9) . ?
Mn7 Mn11 3.063(3) . ?
Mn7 O41 1.861(8) . ?
Mn7 O81 1.884(7) . ?
Mn7 O84 1.940(7) . ?
Mn7 O86 1.898(8) . ?
Mn7 O122 2.117(10) . ?
Mn8 O36 1.947(9) . ?
Mn8 O38 1.906(9) . ?
Mn8 O39 1.869(8) . ?
Mn8 O71 2.125(10) . ?
Mn8 O73 2.475(10) . ?
Mn8 O77 1.910(8) . ?
Mn9 O5 2.056(8) . ?
Mn9 O9 1.886(8) . ?
Mn9 O39 2.099(9) . ?
Mn9 O69 2.060(9) . ?
Mn9 O100 2.082(10) . ?
Mn9 O108 1.905(8) . ?
Mn10 O19 1.881(8) . ?
Mn10 O24 1.958(10) . ?
Mn10 O26 1.921(8) . ?
Mn10 O65 2.124(8) . ?
Mn10 O73 2.501(9) . ?
Mn10 O77 1.868(10) . ?
Mn11 O19 2.067(7) . ?
Mn11 O41 2.094(9) . ?
Mn11 O65 1.888(8) . ?
Mn11 O116 2.052(11) . ?
Mn11 O122 1.883(8) . ?
Mn11 O123 2.047(10) . ?
Mn12 O5 1.893(8) . ?
Mn12 O9 2.163(8) . ?
Mn12 O21 2.508(10) . ?
Mn12 O60 1.942(10) . ?
Mn12 O62 1.896(8) . ?
Mn12 O79 1.879(9) . ?
Mn13 O5 1.887(8) . ?
Mn13 O81 1.872(9) . ?
Mn13 O96 1.932(8) . ?
Mn13 O98 1.893(10) . ?
Mn13 O110 2.109(8) . ?
K1 O18 2.992(14) 1_656 ?
K1 O22 2.693(11) 1_656 ?
K1 O45 3.27(2) 1_645 ?
K1 O68 3.005(9) 1_556 ?
K1 O70 2.801(11) 1_556 ?
K1 O90 2.877(11) . ?
K1 O94 3.167(11) . ?
K1 O127 3.24(3) 1_556 ?
K1 O134 2.72(4) . ?
K1 C16 3.332(14) 1_656 ?
K1 C48 3.259(13) 1_556 ?
K1 O124 2.72(3) 1_556 ?
K2 K6 3.723(7) . ?
K2 Na5 3.253(15) . ?
K2 O13 3.04(3) . ?
K2 O20 2.714(11) 1_556 ?
K2 O27 2.66(4) . ?
K2 O28 3.133(12) 1_556 ?
K2 O66 2.647(11) 1_456 ?
K2 O70 2.870(12) 1_456 ?
K2 O87 3.00(3) . ?
K2 O94 2.773(10) 1_455 ?
K2 O107 3.04(5) . ?
K3 Na5 3.83(2) 1_544 ?
K3 O4 2.78(2) . ?
K3 O6 3.10(2) . ?
K3 O7 2.50(4) . ?
K3 O30 2.70(3) 1_545 ?
K3 O34 2.22(3) 1_545 ?
K3 O56 2.74(2) 1_445 ?
K3 O58 3.24(2) 1_445 ?
K3 C24 3.45(3) 1_545 ?
K3 C40 3.23(3) 1_445 ?
K3 O115 3.19(6) 1_545 ?
K4 Na8 4.269(8) 1_545 ?
K4 O4 2.771(11) . ?
K4 O44 3.119(13) . ?
K4 O45 3.07(2) 1_545 ?
K4 O53 2.78(3) . ?
K4 O56 2.993(10) 1_445 ?
K4 O58 2.909(13) 1_445 ?
K4 O80 2.888(10) 1_455 ?
K4 O88 2.687(10) 1_455 ?
K4 C40 3.266(15) 1_445 ?
K5 Na5 3.334(18) 1_544 ?
K5 Na6 4.019(15) 1_545 ?
K5 O4 2.733(18) . ?
K5 O6 2.707(18) . ?
K5 O30 2.32(2) 1_545 ?
K5 O34 2.44(2) 1_545 ?
K5 O56 2.686(18) 1_445 ?
K5 O57 2.85(5) 1_545 ?
K5 O83 2.51(3) . ?
K5 C18 3.48(2) 1_545 ?
K5 C40 3.37(2) 1_445 ?
K6 O22 2.383(11) 1_556 ?
K6 O42 2.284(10) . ?
K6 O46 2.291(11) . ?
K6 O90 2.444(13) 1_455 ?
K6 O94 2.368(10) 1_455 ?
K6 C7 3.327(16) 1_455 ?
K6 C16 3.250(14) 1_556 ?
K6 C31 3.129(13) 1_455 ?
K6 H43B 2.0556 . ?
Na1 Na5 3.566(13) 1_544 ?
Na1 O6 2.440(15) . ?
Na1 O53 2.60(2) . ?
Na1 O64 2.441(11) 1_445 ?
Na1 O82 2.436(11) 1_455 ?
Na1 O85 2.19(4) . ?
Na2 Na6 4.096(10) 1_544 ?
Na2 O3 2.90(2) . ?
Na2 O8 2.830(14) . ?
Na2 O52 2.84(3) 1_444 ?
Na2 O54 2.79(2) 1_444 ?
Na2 O55 2.90(3) 1_444 ?
Na2 O87 2.88(3) 1_544 ?
Na2 O95 2.65(3) . ?
Na2 O118 2.829(13) . ?
Na2 O103 2.83(4) 1_544 ?
Na2 H10D 2.43(4) 1_544 ?
Na5 O6 2.331(18) 1_566 ?
Na5 O10 2.463(16) 1_566 ?
Na5 O13 2.03(3) . ?
Na5 O28 2.841(14) 1_556 ?
Na5 O30 2.439(16) 1_556 ?
Na5 O59 2.21(4) . ?
Na5 O66 2.500(16) 1_456 ?
Na5 C18 2.976(16) 1_556 ?
Na5 C42 3.103(16) 1_456 ?
Na6 Na8 3.896(12) . ?
Na6 O3 2.86(2) 1_566 ?
Na6 O34 2.699(16) . ?
Na6 O54 2.74(2) 1_455 ?
Na6 O57 2.81(4) . ?
Na6 H11B 1.9949 . ?
Na7 O31 2.400(13) . ?
Na7 O106 2.422(14) 1_554 ?
Na7 O121 2.27(2) . ?
Na7 O127 2.31(3) . ?
Na7 O128 2.57(4) . ?
Na7 O134 2.52(4) 1_554 ?
Na8 O18 2.480(15) 1_566 ?
Na8 O45 2.40(2) . ?
Na8 O54 2.60(2) 1_455 ?
Na8 O55 2.25(3) 1_455 ?
Na8 O58 2.488(15) 1_455 ?
Na8 O89 2.48(3) . ?
Na8 O91 2.51(3) . ?
Na8 C10 3.101(16) 1_566 ?
O2 C43 1.244(16) . ?
O3 H3A 1.0853 . ?
O3 H3B 1.0832 . ?
O4 C1 1.28(2) . ?
O6 C1 1.231(19) . ?
O8 C8 1.26(2) . ?
O9 C23 1.393(15) . ?
O10 C8 1.30(2) . ?
O12 C4 1.443(17) . ?
O14 C6 1.420(16) . ?
O16 C10 1.29(2) . ?
O17 C11 1.224(18) . ?
O18 C10 1.236(18) . ?
O20 C16 1.23(2) . ?
O21 C25 1.32(3) . ?
O22 C16 1.234(18) . ?
O24 C12 1.384(15) . ?
O26 C14 1.422(18) . ?
O28 C18 1.27(2) . ?
O29 C3 1.43(4) . ?
O30 C18 1.21(2) . ?
O31 C5 1.234(15) . ?
O32 C24 1.27(2) . ?
O33 C21 1.411(15) . ?
O34 C24 1.34(2) . ?
O35 C47 1.203(17) . ?
O36 C20 1.435(15) . ?
O38 C22 1.436(15) . ?
O40 C26 1.29(2) . ?
O42 C26 1.228(15) . ?
O44 C32 1.247(19) . ?
O46 C32 1.254(17) . ?
O48 C28 1.431(14) . ?
O50 C30 1.408(15) . ?
O51 C25 1.08(3) . ?
O52 C34 1.34(4) . ?
O54 C34 1.20(4) . ?
O55 C49 1.30(4) . ?
O56 C40 1.251(19) . ?
O58 C40 1.232(19) . ?
O60 C36 1.415(18) . ?
O62 C38 1.377(16) . ?
O63 C43 1.306(16) . ?
O64 C42 1.291(17) . ?
O65 C41 1.389(13) . ?
O66 C42 1.223(15) . ?
O67 C11 1.308(17) . ?
O68 C48 1.268(16) . ?
O69 C47 1.297(18) . ?
O70 C48 1.232(14) . ?
O71 C45 1.418(18) . ?
O72 C44 1.443(13) . ?
O73 C3 1.16(4) . ?
O74 C46 1.430(12) . ?
O76 C50 1.291(16) . ?
O78 C50 1.231(15) . ?
O80 C27 1.283(16) . ?
O82 C27 1.235(16) . ?
O84 C52 1.426(13) . ?
O86 C13 1.415(13) . ?
O88 C7 1.286(18) . ?
O90 C7 1.246(17) . ?
O91 H91A 0.8702 . ?
O91 H91B 0.8783 . ?
O92 C31 1.265(17) . ?
O94 C31 1.238(15) . ?
O95 H95A 0.8780 . ?
O95 H95B 0.8909 . ?
O95 O103 1.44(6) 1_544 ?
O95 H10D 0.71(6) 1_544 ?
O96 C29 1.446(15) . ?
O98 C15 1.400(13) . ?
O100 C2 1.314(18) . ?
O102 C2 1.214(17) . ?
O104 C35 1.32(2) . ?
O106 C35 1.220(16) . ?
O108 C33 1.398(16) . ?
O110 C17 1.404(15) . ?
O111 C49 1.34(5) . ?
O112 C9 1.295(18) . ?
O114 C9 1.223(16) . ?
O116 C39 1.284(16) . ?
O118 C39 1.219(17) . ?
O120 C37 1.425(14) . ?
O122 C19 1.444(15) . ?
O123 C5 1.290(16) . ?
O125 C26 1.28(4) . ?
C1 C4 1.502(18) . ?
C2 C33 1.49(2) . ?
C3 O126 1.87(6) 1_455 ?
C4 H4 0.9800 . ?
C4 C6 1.528(19) . ?
C5 C41 1.538(17) . ?
C6 H6 0.9800 . ?
C6 C8 1.50(2) . ?
C7 C29 1.504(17) . ?
C9 C37 1.552(18) . ?
C10 C12 1.54(2) . ?
C11 C45 1.534(18) . ?
C12 H12 0.9800 . ?
C12 C14 1.542(19) . ?
C13 H13 0.9800 . ?
C13 C27 1.510(16) . ?
C13 C52 1.509(16) . ?
C14 H14 0.9800 . ?
C14 C16 1.516(19) . ?
C15 H15 0.9800 . ?
C15 C29 1.549(19) . ?
C15 C31 1.551(19) . ?
C17 H17 0.9800 . ?
C17 C33 1.575(19) . ?
C17 C35 1.54(2) . ?
C18 C20 1.521(18) . ?
C19 H19 0.9800 . ?
C19 C37 1.500(16) . ?
C19 C39 1.535(18) . ?
C20 H20 0.9800 . ?
C20 C22 1.49(2) . ?
C21 H21 0.9800 . ?
C21 C41 1.542(18) . ?
C21 C43 1.500(17) . ?
C22 H22 0.9800 . ?
C22 C24 1.57(2) . ?
C23 H23 0.9800 . ?
C23 C45 1.580(19) . ?
C23 C47 1.528(18) . ?
C25 C53 1.560(13) . ?
C26 C28 1.557(18) . ?
C28 H28 0.9800 . ?
C28 C30 1.547(17) . ?
C29 H29 0.9800 . ?
C30 H30 0.9800 . ?
C30 C32 1.521(19) . ?
C33 H33 0.9800 . ?
C34 C36 1.51(4) . ?
C36 H36 0.9800 . ?
C36 H36A 0.9800 . ?
C36 C38 1.545(19) . ?
C36 C49 1.65(4) . ?
C37 H37 0.9800 . ?
C38 H38 0.9800 . ?
C38 C40 1.541(18) . ?
C41 H41 0.9800 . ?
C42 C44 1.532(15) . ?
C44 H44 0.9800 . ?
C44 C46 1.520(18) . ?
C45 H45 0.9800 . ?
C46 H46 0.9800 . ?
C46 C48 1.528(16) . ?
C50 C52 1.539(15) . ?
C52 H52 0.9800 . ?
C53 H53A 0.9600 . ?
C53 H53B 0.9600 . ?
C53 H53C 0.9600 . ?
O1 H1 0.8613 . ?
O1 H13C 1.1364 . ?
O11 H11A 0.8606 . ?
O11 H11B 0.8471 . ?
O15 H15A 0.8498 . ?
O15 H15B 0.8499 . ?
O23 H23A 0.8601 . ?
O23 H23B 0.8546 . ?
O25 H25A 0.8570 . ?
O25 H25B 0.8519 . ?
O43 H43A 0.8599 . ?
O43 H43B 0.8505 . ?
O47 H47A 0.8567 . ?
O47 H47B 0.8483 . ?
O49 H49A 0.8417 . ?
O49 H49B 0.8489 . ?
O61 H10E 1.0250 . ?
O93 H93 0.8580 . ?
O97 H97A 0.8512 . ?
O97 H97B 0.8525 . ?
O99 H99A 0.8585 . ?
O99 H99B 0.8496 . ?
O101 H10A 0.8501 . ?
O101 H10B 0.8501 . ?
O103 H10C 0.8499 . ?
O103 H10D 0.8590 . ?
O105 H10E 0.8629 . ?
O105 H10F 0.8472 . ?
O113 H11C 0.8517 . ?
O113 H11D 0.8563 . ?
O115 H11E 0.9876 . ?
O115 H11F 0.9927 . ?
O117 H11G 0.8544 . ?
O117 H11H 0.8497 . ?
O119 H11I 0.9584 . ?
O119 H11J 0.9558 . ?
O126 H126 0.8194 . ?
O129 H12A 0.8500 . ?
O129 H12B 0.8501 . ?
O130 H13A 0.8499 . ?
O130 H13B 0.8498 . ?
O132 H13C 0.8500 . ?
O132 H13D 0.8500 . ?

loop_
_geom_hbond_atom_site_label_D
_geom_hbond_atom_site_label_H
_geom_hbond_atom_site_label_A
_geom_hbond_distance_DH
_geom_hbond_distance_HA
_geom_hbond_distance_DA
_geom_hbond_angle_DHA
_geom_hbond_site_symmetry_A
_geom_hbond_publ_flag
C14 H14 O65 0.98 2.65 3.196(16) 115.1 . yes
C15 H15 O110 0.98 2.68 3.208(16) 113.8 . yes
C30 H30 O108 0.98 2.63 3.152(15) 113.4 . yes
O23 H23A O114 0.86 1.90 2.72(3) 159.8 . yes
O25 H25A O97 0.86 2.15 2.98(5) 164.6 . yes
O47 H47A O123 0.86 2.00 2.85(2) 171.4 . yes
O47 H47B O93 0.85 1.78 2.62(3) 171.7 . yes
O49 H49A O63 0.84 1.97 2.79(3) 165.4 . yes
O93 H93 O76 0.86 1.66 2.49(3) 162.0 . yes
O97 H97A O112 0.85 2.22 3.04(3) 163.6 . yes
O99 H99B O97 0.85 2.16 3.01(4) 174.4 . yes

loop_
_geom_torsion_atom_site_label_1
_geom_torsion_atom_site_label_2
_geom_torsion_atom_site_label_3
_geom_torsion_atom_site_label_4
_geom_torsion
_geom_torsion_site_symmetry_1
_geom_torsion_site_symmetry_2
_geom_torsion_site_symmetry_3
_geom_torsion_site_symmetry_4
_geom_torsion_publ_flag
Cu1 O4 C1 O6 175.9(12) . . . . ?
Cu1 O4 C1 C4 -8.7(16) . . . . ?
Cu1 O12 C4 C1 -26.2(12) . . . . ?
Cu1 O12 C4 C6 -152.1(8) . . . . ?
Cu1 O44 C32 O46 -165.9(12) . . . . ?
Cu1 O44 C32 C30 12.4(16) . . . . ?
Cu1 O50 C30 C28 -107.3(10) . . . . ?
Cu1 O50 C30 C32 19.5(13) . . . . ?
Cu2 O32 C24 K3 169.2(15) . . . 1_565 ?
Cu2 O32 C24 O34 -175.5(17) . . . . ?
Cu2 O32 C24 C22 -16(2) . . . . ?
Cu2 O38 C22 C20 -105.2(10) . . . . ?
Cu2 O38 C22 C24 20.8(18) . . . . ?
Cu2 O48 C28 C26 -34.6(12) . . . . ?
Cu2 O48 C28 C30 -160.6(10) . . . . ?
Cu2 O125 C26 O42 -169.4(16) . . . . ?
Cu2 O125 C26 C28 -16(3) . . . . ?
Cu3 O68 C48 K1 -155.6(8) . . . 1_554 ?
Cu3 O68 C48 O70 -169.6(11) . . . . ?
Cu3 O68 C48 C46 8.1(16) . . . . ?
Cu3 O74 C46 C44 -101.8(8) . . . . ?
Cu3 O74 C46 C48 22.1(11) . . . . ?
Cu3 O76 C50 O78 -162.2(12) . . . . ?
Cu3 O76 C50 C52 14.0(14) . . . . ?
Cu3 O84 C52 C13 -147.5(8) . . . . ?
Cu3 O84 C52 C50 -21.4(12) . . . . ?
Cu4 O8 C8 O10 178.8(14) . . . . ?
Cu4 O8 C8 C6 -7(2) . . . . ?
Cu4 O14 C6 C4 -105.0(10) . . . . ?
Cu4 O14 C6 C8 17.7(14) . . . . ?
Cu4 O16 C10 Na8 167.1(7) . . . 1_544 ?
Cu4 O16 C10 O18 -165.5(13) . . . . ?
Cu4 O16 C10 C12 9.1(16) . . . . ?
Cu4 O24 C12 C10 -22.7(11) . . . . ?
Cu4 O24 C12 C14 -148.4(9) . . . . ?
Cu5 O56 C40 K3 134.7(10) . . . 1_665 ?
Cu5 O56 C40 K4 -143.1(8) . . . 1_665 ?
Cu5 O56 C40 K5 132.0(11) . . . 1_665 ?
Cu5 O56 C40 O58 -176.0(13) . . . . ?
Cu5 O56 C40 C38 -6.7(18) . . . . ?
Cu5 O62 C38 C36 -122.1(9) . . . . ?
Cu5 O62 C38 C40 2.4(14) . . . . ?
Cu5 O64 C42 Na5 -131.2(7) . . . 1_654 ?
Cu5 O64 C42 O66 -167.5(13) . . . . ?
Cu5 O64 C42 C44 11.0(18) . . . . ?
Cu5 O72 C44 C42 -20.2(12) . . . . ?
Cu5 O72 C44 C46 -145.8(7) . . . . ?
Cu6 O20 C16 K1 145.9(6) . . . 1_454 ?
Cu6 O20 C16 K6 -147.2(6) . . . 1_554 ?
Cu6 O20 C16 O22 -169.7(11) . . . . ?
Cu6 O20 C16 C14 11.9(15) . . . . ?
Cu6 O26 C14 C12 -107.9(9) . . . . ?
Cu6 O26 C14 C16 20.0(12) . . . . ?
Cu6 O28 C18 K5 170.6(8) . . . 1_565 ?
Cu6 O28 C18 Na5 -177.3(10) . . . 1_554 ?
Cu6 O28 C18 O30 -174.4(16) . . . . ?
Cu6 O28 C18 C20 1(2) . . . . ?
Cu6 O36 C20 C18 -19.2(14) . . . . ?
Cu6 O36 C20 C22 -148.3(9) . . . . ?
Cu7 O80 C27 O82 -166.0(10) . . . . ?
Cu7 O80 C27 C13 13.4(14) . . . . ?
Cu7 O86 C13 C27 20.5(11) . . . . ?
Cu7 O86 C13 C52 -106.3(9) . . . . ?
Cu7 O88 C7 K6 -136.4(10) . . . 1_655 ?
Cu7 O88 C7 O90 -179.8(11) . . . . ?
Cu7 O88 C7 C29 -2.3(15) . . . . ?
Cu7 O96 C29 C7 -26.0(11) . . . . ?
Cu7 O96 C29 C15 -153.1(7) . . . . ?
Cu8 O32 C24 O34 -152.7(17) . . . . ?
Cu8 O32 C24 C22 6(3) . . . . ?
Cu8 O38 C22 C20 -127.2(9) . . . . ?
Cu8 O38 C22 C24 -1.2(18) . . . . ?
Cu8 O40 C26 O42 -175.4(12) . . . . ?
Cu8 O40 C26 C28 15(2) . . . . ?
Cu8 O48 C28 C26 -14.7(13) . . . . ?
Cu8 O48 C28 C30 -140.8(10) . . . . ?
Cu9 O52 C34 O54 179(3) . . . . ?
Cu9 O52 C34 C36 7(3) . . . . ?
Cu9 O60 C36 C34 -16(2) . . . . ?
Cu9 O60 C36 C38 -148.5(9) . . . . ?
Cu9 O60 C36 C49 -33.1(17) . . . . ?
Cu9 O92 C31 K6 132.6(7) . . . 1_655 ?
Cu9 O92 C31 O94 -176.7(10) . . . . ?
Cu9 O92 C31 C15 2.5(14) . . . . ?
Cu9 O98 C15 C29 -117.4(9) . . . . ?
Cu9 O98 C15 C31 11.5(12) . . . . ?
Cu9 O111 C49 O55 -176(3) . . . . ?
Cu9 O111 C49 C36 2(4) . . . . ?
Mn2 O33 C21 C41 45.9(14) . . . . ?
Mn2 O33 C21 C43 173.8(8) . . . . ?
Mn2 O72 C44 C42 145.3(9) . . . . ?
Mn2 O72 C44 C46 19.7(11) . . . . ?
Mn2 O74 C46 C44 48.2(9) . . . . ?
Mn2 O74 C46 C48 172.1(8) . . . . ?
Mn3 Mn2 O41 Mn1 -40.3(3) . . . . ?
Mn3 Mn2 O41 Mn7 -148.0(4) . . . . ?
Mn3 Mn2 O41 Mn11 71.7(5) . . . . ?
Mn3 Mn2 O79 Mn1 98.6(4) . . . . ?
Mn3 Mn2 O79 Mn12 -152.9(6) . . . . ?
Mn3 O33 C21 C41 -112.2(9) . . . . ?
Mn3 O33 C21 C43 15.7(12) . . . . ?
Mn3 O63 C43 O2 174.5(10) . . . . ?
Mn3 O63 C43 C21 -10.5(13) . . . . ?
Mn3 O67 C11 O17 173.9(11) . . . . ?
Mn3 O67 C11 C45 -10.8(14) . . . . ?
Mn3 O71 C45 C11 11.6(12) . . . . ?
Mn3 O71 C45 C23 -112.8(9) . . . . ?
Mn4 O12 C4 C1 148.6(9) . . . . ?
Mn4 O12 C4 C6 22.7(12) . . . . ?
Mn4 O14 C6 C4 50.4(11) . . . . ?
Mn4 O14 C6 C8 173.1(10) . . . . ?
Mn4 O73 C3 O29 61(4) . . . . ?
Mn4 O73 C3 O126 -132(2) . . . 1_455 ?
Mn4 O120 C37 C9 169.8(8) . . . . ?
Mn4 O120 C37 C19 42.2(16) . . . . ?
Mn5 Mn13 O5 Mn1 -40.5(2) . . . . ?
Mn5 Mn13 O5 Mn9 72.2(6) . . . . ?
Mn5 Mn13 O5 Mn12 -147.4(4) . . . . ?
Mn5 Mn13 O81 Mn1 100.0(4) . . . . ?
Mn5 Mn13 O81 Mn7 -152.4(6) . . . . ?
Mn5 Mn13 O98 Cu9 -140.7(5) . . . . ?
Mn5 Mn13 O98 C15 58.0(9) . . . . ?
Mn5 O104 C35 O106 176.2(11) . . . . ?
Mn5 O104 C35 C17 -7.3(15) . . . . ?
Mn5 O110 C17 C33 -114.6(11) . . . . ?
Mn5 O110 C17 C35 14.1(13) . . . . ?
Mn5 O112 C9 O114 172.6(9) . . . . ?
Mn5 O112 C9 C37 -8.4(12) . . . . ?
Mn5 O120 C37 C9 14.7(11) . . . . ?
Mn5 O120 C37 C19 -112.9(10) . . . . ?
Mn6 O48 C28 C26 149.9(9) . . . . ?
Mn6 O48 C28 C30 23.8(14) . . . . ?
Mn6 O50 C30 C28 47.2(13) . . . . ?
Mn6 O50 C30 C32 174.0(9) . . . . ?
Mn6 O73 C3 O29 -24(4) . . . . ?
Mn6 O73 C3 O126 143(2) . . . 1_455 ?
Mn6 O108 C33 C2 171.0(8) . . . . ?
Mn6 O108 C33 C17 42.0(15) . . . . ?
Mn7 O84 C52 C13 32.9(11) . . . . ?
Mn7 O84 C52 C50 159.0(8) . . . . ?
Mn7 O86 C13 C27 176.9(8) . . . . ?
Mn7 O86 C13 C52 50.1(10) . . . . ?
Mn7 O122 C19 C37 46.9(15) . . . . ?
Mn7 O122 C19 C39 172.8(8) . . . . ?
Mn8 O36 C20 C18 144.3(10) . . . . ?
Mn8 O36 C20 C22 15.2(13) . . . . ?
Mn8 O38 C22 C20 48.6(13) . . . . ?
Mn8 O38 C22 C24 174.6(12) . . . . ?
Mn8 O71 C45 C11 170.5(8) . . . . ?
Mn8 O71 C45 C23 46.1(16) . . . . ?
Mn8 O73 C3 O29 -112(3) . . . . ?
Mn8 O73 C3 O126 55(3) . . . 1_455 ?
Mn9 O9 C23 C45 -112.2(10) . . . . ?
Mn9 O9 C23 C47 13.1(16) . . . . ?
Mn9 O69 C47 O35 173.1(14) . . . . ?
Mn9 O69 C47 C23 -7.2(17) . . . . ?
Mn9 O100 C2 O102 176.0(11) . . . . ?
Mn9 O100 C2 C33 -9.1(14) . . . . ?
Mn9 O108 C33 C2 14.0(13) . . . . ?
Mn9 O108 C33 C17 -114.9(10) . . . . ?
Mn10 O24 C12 C10 152.4(8) . . . . ?
Mn10 O24 C12 C14 26.6(12) . . . . ?
Mn10 O26 C14 C12 49.8(10) . . . . ?
Mn10 O26 C14 C16 177.7(7) . . . . ?
Mn10 O65 C41 C5 173.4(9) . . . . ?
Mn10 O65 C41 C21 43.6(16) . . . . ?
Mn10 O73 C3 O29 152(3) . . . . ?
Mn10 O73 C3 O126 -41(4) . . . 1_455 ?
Mn11 Mn7 O41 Mn1 99.6(4) . . . . ?
Mn11 Mn7 O41 Mn2 -152.3(6) . . . . ?
Mn11 Mn7 O81 Mn1 -41.4(3) . . . . ?
Mn11 Mn7 O81 Mn5 69.7(5) . . . . ?
Mn11 Mn7 O81 Mn13 -149.4(3) . . . . ?
Mn11 Mn7 O86 Cu7 -144.0(4) . . . . ?
Mn11 Mn7 O86 C13 66.0(8) . . . . ?
Mn11 O65 C41 C5 16.4(13) . . . . ?
Mn11 O65 C41 C21 -113.4(9) . . . . ?
Mn11 O116 C39 O118 171.1(10) . . . . ?
Mn11 O116 C39 C19 -11.0(13) . . . . ?
Mn11 O122 C19 C37 -112.5(10) . . . . ?
Mn11 O122 C19 C39 13.4(11) . . . . ?
Mn11 O123 C5 O31 172.9(12) . . . . ?
Mn11 O123 C5 C41 -6.9(15) . . . . ?
Mn12 O9 C23 C45 48.5(19) . . . . ?
Mn12 O9 C23 C47 173.8(10) . . . . ?
Mn12 O21 C25 O51 113(4) . . . . ?
Mn12 O21 C25 C53 -114.2(19) . . . . ?
Mn12 O60 C36 C34 152.6(17) . . . . ?
Mn12 O60 C36 C38 20.1(14) . . . . ?
Mn12 O60 C36 C49 135.5(15) . . . . ?
Mn12 O62 C38 C36 48.0(12) . . . . ?
Mn12 O62 C38 C40 172.4(9) . . . . ?
Mn13 O96 C29 C7 144.3(8) . . . . ?
Mn13 O96 C29 C15 17.3(11) . . . . ?
Mn13 O98 C15 C29 47.1(11) . . . . ?
Mn13 O98 C15 C31 176.0(7) . . . . ?
Mn13 O110 C17 C33 46.1(16) . . . . ?
Mn13 O110 C17 C35 174.8(8) . . . . ?
K1 O18 C10 Na8 -161(2) 1_454 . . 1_544 ?
K1 O18 C10 O16 161.8(12) 1_454 . . . ?
K1 O18 C10 C12 -13(3) 1_454 . . . ?
K1 O22 C16 K6 -105.8(11) 1_454 . . 1_554 ?
K1 O22 C16 O20 -66.4(16) 1_454 . . . ?
K1 O22 C16 C14 111.9(11) 1_454 . . . ?
K1 O68 C48 O70 -14.0(15) 1_554 . . . ?
K1 O68 C48 C46 163.7(11) 1_554 . . . ?
K1 O70 C48 O68 15.3(16) 1_554 . . . ?
K1 O70 C48 C46 -162.3(11) 1_554 . . . ?
K1 O90 C7 K6 129.0(17) . . . 1_655 ?
K1 O90 C7 O88 -97.6(16) . . . . ?
K1 O90 C7 C29 85.0(16) . . . . ?
K1 O94 C31 K6 -103.8(13) . . . 1_655 ?
K1 O94 C31 O92 157.9(9) . . . . ?
K1 O94 C31 C15 -21.3(18) . . . . ?
K2 Cu6 O26 Mn10 -171.2(4) 1_554 . . . ?
K2 Cu6 O26 C14 -18.9(9) 1_554 . . . ?
K2 O20 C16 K1 -45.8(12) 1_554 . . 1_454 ?
K2 O20 C16 K6 21.1(12) 1_554 . . 1_554 ?
K2 O20 C16 O22 -1(2) 1_554 . . . ?
K2 O20 C16 C14 -179.8(8) 1_554 . . . ?
K2 O28 C18 K5 -52(2) 1_554 . . 1_565 ?
K2 O28 C18 Na5 -40.2(13) 1_554 . . 1_554 ?
K2 O28 C18 O30 -37(3) 1_554 . . . ?
K2 O28 C18 C20 137.9(12) 1_554 . . . ?
K2 O66 C42 Na5 99(3) 1_654 . . 1_654 ?
K2 O66 C42 O64 149.5(17) 1_654 . . . ?
K2 O66 C42 C44 -29(3) 1_654 . . . ?
K2 O70 C48 K1 -106.2(8) 1_654 . . 1_554 ?
K2 O70 C48 O68 -90.9(16) 1_654 . . . ?
K2 O70 C48 C46 91.5(13) 1_654 . . . ?
K2 O94 C31 K6 114.9(11) 1_655 . . 1_655 ?
K2 O94 C31 O92 16.7(18) 1_655 . . . ?
K2 O94 C31 C15 -162.6(8) 1_655 . . . ?
K3 O4 C1 O6 33.9(17) . . . . ?
K3 O4 C1 C4 -150.6(11) . . . . ?
K3 O6 C1 O4 -29.6(15) . . . . ?
K3 O6 C1 C4 155.2(14) . . . . ?
K3 O30 C18 Na5 -134(3) 1_565 . . 1_554 ?
K3 O30 C18 O28 -137(2) 1_565 . . . ?
K3 O30 C18 C20 48(4) 1_565 . . . ?
K3 O34 C24 O32 -146(2) 1_565 . . . ?
K3 O34 C24 C22 55(4) 1_565 . . . ?
K3 O56 C40 K4 82.2(6) 1_665 . . 1_665 ?
K3 O56 C40 O58 49.3(18) 1_665 . . . ?
K3 O56 C40 C38 -141.4(13) 1_665 . . . ?
K3 O58 C40 K4 -73.9(5) 1_665 . . 1_665 ?
K3 O58 C40 O56 -39.7(15) 1_665 . . . ?
K3 O58 C40 C38 151.6(16) 1_665 . . . ?
K4 O4 C1 O6 -56.1(18) . . . . ?
K4 O4 C1 C4 119.4(11) . . . . ?
K4 O44 C32 O46 47(3) . . . . ?
K4 O44 C32 C30 -135.0(12) . . . . ?
K4 O56 C40 K3 -82.2(6) 1_665 . . 1_665 ?
K4 O56 C40 K5 -84.9(6) 1_665 . . 1_665 ?
K4 O56 C40 O58 -32.9(17) 1_665 . . . ?
K4 O56 C40 C38 136.4(13) 1_665 . . . ?
K4 O58 C40 K3 73.9(5) 1_665 . . 1_665 ?
K4 O58 C40 K5 69.8(5) 1_665 . . 1_665 ?
K4 O58 C40 O56 34.1(17) 1_665 . . . ?
K4 O58 C40 C38 -134.6(14) 1_665 . . . ?
K4 O80 C27 O82 -19(2) 1_655 . . . ?
K4 O80 C27 C13 160.1(9) 1_655 . . . ?
K4 O88 C7 K6 20(2) 1_655 . . 1_655 ?
K4 O88 C7 O90 -24(2) 1_655 . . . ?
K4 O88 C7 C29 153.9(9) 1_655 . . . ?
K5 O4 C1 O6 31.9(16) . . . . ?
K5 O4 C1 C4 -152.7(12) . . . . ?
K5 O6 C1 O4 -32.2(16) . . . . ?
K5 O6 C1 C4 152.6(13) . . . . ?
K5 O30 C18 Na5 -126(4) 1_565 . . 1_554 ?
K5 O30 C18 O28 -129(3) 1_565 . . . ?
K5 O30 C18 C20 56(5) 1_565 . . . ?
K5 O34 C24 O32 -147.8(17) 1_565 . . . ?
K5 O34 C24 C22 53(3) 1_565 . . . ?
K5 O56 C40 K4 84.9(6) 1_665 . . 1_665 ?
K5 O56 C40 O58 52.0(19) 1_665 . . . ?
K5 O56 C40 C38 -138.7(12) 1_665 . . . ?
K5 C18 C20 O36 -159.4(9) 1_565 . . . ?
K5 C18 C20 C22 -35.5(14) 1_565 . . . ?
K6 O22 C16 K1 105.8(11) 1_554 . . 1_454 ?
K6 O22 C16 O20 39.4(19) 1_554 . . . ?
K6 O22 C16 C14 -142.2(10) 1_554 . . . ?
K6 O42 C26 O40 -142(2) . . . . ?
K6 O42 C26 O125 179(3) . . . . ?
K6 O42 C26 C28 28(4) . . . . ?
K6 O46 C32 O44 -107.3(17) . . . . ?
K6 O46 C32 C30 74.4(18) . . . . ?
K6 O90 C7 O88 133.4(11) 1_655 . . . ?
K6 O90 C7 C29 -44.0(17) 1_655 . . . ?
K6 O94 C31 O92 -98.2(14) 1_655 . . . ?
K6 O94 C31 C15 82.6(13) 1_655 . . . ?
K6 C7 C29 O96 172.2(7) 1_655 . . . ?
K6 C7 C29 C15 -67.3(10) 1_655 . . . ?
Na1 O6 C1 O4 100.0(17) . . . . ?
Na1 O6 C1 C4 -75.2(18) . . . . ?
Na1 O64 C42 Na5 64.4(7) 1_665 . . 1_654 ?
Na1 O64 C42 O66 28(2) 1_665 . . . ?
Na1 O64 C42 C44 -153.5(10) 1_665 . . . ?
Na1 O82 C27 O80 29(2) 1_655 . . . ?
Na1 O82 C27 C13 -150.6(9) 1_655 . . . ?
Na2 O8 C8 O10 -74(2) . . . . ?
Na2 O8 C8 C6 99.3(16) . . . . ?
Na2 O52 C34 O54 -26(4) 1_666 . . . ?
Na2 O52 C34 C36 163(2) 1_666 . . . ?
Na2 O54 C34 O52 26(4) 1_666 . . . ?
Na2 O54 C34 C36 -163(3) 1_666 . . . ?
Na2 O55 C49 O111 49(3) 1_666 . . . ?
Na2 O55 C49 C36 -130(3) 1_666 . . . ?
Na2 O118 C39 O116 8.0(16) . . . . ?
Na2 O118 C39 C19 -169.9(8) . . . . ?
Na5 O6 C1 O4 -113.7(16) 1_544 . . . ?
Na5 O6 C1 C4 71.1(19) 1_544 . . . ?
Na5 O10 C8 O8 166.1(12) 1_544 . . . ?
Na5 O10 C8 C6 -8(3) 1_544 . . . ?
Na5 O28 C18 K5 -12.1(13) 1_554 . . 1_565 ?
Na5 O28 C18 O30 2.9(19) 1_554 . . . ?
Na5 O28 C18 C20 178.2(14) 1_554 . . . ?
Na5 O30 C18 K5 126(4) 1_554 . . 1_565 ?
Na5 O30 C18 O28 -3(2) 1_554 . . . ?
Na5 O30 C18 C20 -178.6(12) 1_554 . . . ?
Na5 O66 C42 O64 50.5(19) 1_654 . . . ?
Na5 O66 C42 C44 -127.9(13) 1_654 . . . ?
Na5 C42 C44 O72 121.3(11) 1_654 . . . ?
Na5 C42 C44 C46 -116.9(13) 1_654 . . . ?
Na6 O34 C24 O32 13(3) . . . . ?
Na6 O34 C24 C22 -145.9(14) . . . . ?
Na6 O54 C34 O52 127(3) 1_655 . . . ?
Na6 O54 C34 C36 -63(4) 1_655 . . . ?
Na7 O31 C5 O123 125.2(13) . . . . ?
Na7 O31 C5 C41 -55.0(18) . . . . ?
Na7 O106 C35 O104 131.7(14) 1_556 . . . ?
Na7 O106 C35 C17 -45(2) 1_556 . . . ?
Na8 O18 C10 O16 -37.1(19) 1_544 . . . ?
Na8 O18 C10 C12 148.6(11) 1_544 . . . ?
Na8 O54 C34 O52 -104(3) 1_655 . . . ?
Na8 O54 C34 C36 67(4) 1_655 . . . ?
Na8 O55 C49 O111 -133(3) 1_655 . . . ?
Na8 O55 C49 C36 49(6) 1_655 . . . ?
Na8 O58 C40 K3 -170.9(13) 1_655 . . 1_665 ?
Na8 O58 C40 K4 115.2(15) 1_655 . . 1_665 ?
Na8 O58 C40 K5 -175.0(12) 1_655 . . 1_665 ?
Na8 O58 C40 O56 149.4(12) 1_655 . . . ?
Na8 O58 C40 C38 -19(3) 1_655 . . . ?
Na8 C10 C12 O24 -117(2) 1_544 . . . ?
Na8 C10 C12 C14 3(3) 1_544 . . . ?
O4 C1 C4 O12 23.4(17) . . . . ?
O4 C1 C4 C6 142.7(13) . . . . ?
O5 Mn9 O9 Mn12 -4.5(4) . . . . ?
O5 Mn9 O9 C23 163.0(10) . . . . ?
O5 Mn12 O79 Mn1 -0.2(3) . . . . ?
O5 Mn12 O79 Mn2 -108.8(4) . . . . ?
O5 Mn12 O79 Mn3 109.7(5) . . . . ?
O5 Mn13 O81 Mn1 -1.5(3) . . . . ?
O5 Mn13 O81 Mn5 -101.5(3) . . . . ?
O5 Mn13 O81 Mn7 106.1(4) . . . . ?
O5 Mn13 O98 Cu9 -37.3(6) . . . . ?
O5 Mn13 O98 C15 161.4(8) . . . . ?
O6 C1 C4 O12 -161.2(14) . . . . ?
O6 C1 C4 C6 -42(2) . . . . ?
O9 Mn12 O5 Mn1 96.7(4) . . . . ?
O9 Mn12 O5 Mn9 -4.6(4) . . . . ?
O9 Mn12 O5 Mn13 -156.8(5) . . . . ?
O9 Mn12 O62 Cu5 -129.3(6) . . . . ?
O9 Mn12 O62 C38 62.9(9) . . . . ?
O9 Mn12 O79 Mn1 -78.4(3) . . . . ?
O9 Mn12 O79 Mn2 173.0(4) . . . . ?
O9 Mn12 O79 Mn3 31.5(6) . . . . ?
O9 C23 C45 O71 46.0(15) . . . . ?
O9 C23 C45 C11 -76.7(14) . . . . ?
O9 C23 C47 O35 176.9(14) . . . . ?
O9 C23 C47 O69 -2.9(19) . . . . ?
O12 Cu1 O50 Mn6 5.4(7) . . . . ?
O12 Cu1 O50 C30 155.0(8) . . . . ?
O12 Mn4 O75 Mn1 -170.0(3) . . . . ?
O12 Mn4 O75 Mn5 87.9(4) . . . . ?
O12 Mn4 O75 Mn6 -64.1(5) . . . . ?
O12 C4 C6 O14 -45.0(13) . . . . ?
O12 C4 C6 C8 -162.7(12) . . . . ?
O14 Mn4 O19 Mn1 -173.9(3) . . . . ?
O14 Mn4 O19 Mn10 79.8(5) . . . . ?
O14 Mn4 O19 Mn11 -61.5(7) . . . . ?
O14 C6 C8 O8 -7(2) . . . . ?
O14 C6 C8 O10 166.8(16) . . . . ?
O16 C10 C12 O24 9.4(17) . . . . ?
O16 C10 C12 C14 130.1(13) . . . . ?
O17 C11 C45 O71 175.9(11) . . . . ?
O17 C11 C45 C23 -59.0(15) . . . . ?
O18 C10 C12 O24 -175.7(13) . . . . ?
O18 C10 C12 C14 -55.0(18) . . . . ?
O19 Mn4 O75 Mn1 2.0(3) . . . . ?
O19 Mn4 O75 Mn5 -100.1(3) . . . . ?
O19 Mn4 O75 Mn6 107.8(4) . . . . ?
O19 Mn10 O77 Mn1 -1.5(3) . . . . ?
O19 Mn10 O77 Mn3 113.7(6) . . . . ?
O19 Mn10 O77 Mn8 -107.6(4) . . . . ?
O19 Mn11 O65 Mn10 -3.3(4) . . . . ?
O19 Mn11 O65 C41 161.6(9) . . . . ?
O19 Mn11 O122 Mn7 -90.8(4) . . . . ?
O19 Mn11 O122 C19 75.7(8) . . . . ?
O20 Cu6 O26 Mn10 -164.3(7) . . . . ?
O20 Cu6 O26 C14 -12.0(8) . . . . ?
O21 Mn12 O5 Mn1 -80.6(3) . . . . ?
O21 Mn12 O5 Mn9 178.0(4) . . . . ?
O21 Mn12 O5 Mn13 25.8(5) . . . . ?
O21 Mn12 O62 Cu5 49.3(7) . . . . ?
O21 Mn12 O62 C38 -118.5(9) . . . . ?
O21 Mn12 O79 Mn1 79.8(3) . . . . ?
O21 Mn12 O79 Mn2 -28.8(4) . . . . ?
O21 Mn12 O79 Mn3 -170.2(6) . . . . ?
O24 Mn10 O19 Mn1 -166.3(3) . . . . ?
O24 Mn10 O19 Mn4 -59.9(5) . . . . ?
O24 Mn10 O19 Mn11 93.6(4) . . . . ?
O24 Mn10 O77 Mn1 124.4(12) . . . . ?
O24 Mn10 O77 Mn3 -120.5(12) . . . . ?
O24 Mn10 O77 Mn8 18.3(15) . . . . ?
O24 C12 C14 O26 -48.0(13) . . . . ?
O24 C12 C14 C16 -168.4(12) . . . . ?
O26 Mn10 O19 Mn1 105(2) . . . . ?
O26 Mn10 O19 Mn4 -148.3(19) . . . . ?
O26 Mn10 O19 Mn11 5(2) . . . . ?
O26 Mn10 O77 Mn1 -170.0(3) . . . . ?
O26 Mn10 O77 Mn3 -54.9(6) . . . . ?
O26 Mn10 O77 Mn8 83.9(4) . . . . ?
O26 C14 C16 K1 -140.7(9) . . . 1_454 ?
O26 C14 C16 K6 122.2(15) . . . 1_554 ?
O26 C14 C16 O20 -20.7(15) . . . . ?
O26 C14 C16 O22 160.8(12) . . . . ?
O28 C18 C20 O36 13(2) . . . . ?
O28 C18 C20 C22 136.4(15) . . . . ?
O30 C18 C20 O36 -172.0(16) . . . . ?
O30 C18 C20 C22 -48(2) . . . . ?
O31 C5 C41 O65 174.9(12) . . . . ?
O31 C5 C41 C21 -55.7(16) . . . . ?
O32 Cu2 O48 Mn6 -85(3) . . . . ?
O32 Cu2 O48 C28 101(3) . . . . ?
O32 Cu2 O125 C26 -171(3) . . . . ?
O32 Cu8 O38 Mn8 -171.1(9) . . . . ?
O32 Cu8 O38 C22 3.6(12) . . . . ?
O33 Mn2 O41 Mn1 -77.8(3) . . . . ?
O33 Mn2 O41 Mn7 174.5(4) . . . . ?
O33 Mn2 O41 Mn11 34.1(6) . . . . ?
O33 Mn2 O79 Mn1 94.9(4) . . . . ?
O33 Mn2 O79 Mn3 -3.7(3) . . . . ?
O33 Mn2 O79 Mn12 -156.6(5) . . . . ?
O33 C21 C41 O65 48.7(13) . . . . ?
O33 C21 C41 C5 -78.6(12) . . . . ?
O33 C21 C43 O2 173.1(11) . . . . ?
O33 C21 C43 O63 -2.1(15) . . . . ?
O36 Cu6 O26 Mn10 -5.7(7) . . . . ?
O36 Cu6 O26 C14 146.6(8) . . . . ?
O36 Mn8 O39 Mn1 122(2) . . . . ?
O36 Mn8 O39 Mn6 14(3) . . . . ?
O36 Mn8 O39 Mn9 -125(2) . . . . ?
O36 C20 C22 O38 -39.2(13) . . . . ?
O36 C20 C22 C24 -158.7(13) . . . . ?
O38 Cu2 O48 Mn6 0.6(11) . . . . ?
O38 Cu2 O48 C28 -173.1(9) . . . . ?
O38 Cu2 O125 C26 -114(4) . . . . ?
O38 Cu8 O32 C24 -5.8(16) . . . . ?
O38 Mn8 O39 Mn1 -173.9(4) . . . . ?
O38 Mn8 O39 Mn6 78.5(5) . . . . ?
O38 Mn8 O39 Mn9 -60.6(6) . . . . ?
O38 C22 C24 K3 173.0(11) . . . 1_565 ?
O38 C22 C24 O32 -3(3) . . . . ?
O38 C22 C24 O34 157.4(18) . . . . ?
O39 Mn6 O75 Mn1 0.3(4) . . . . ?
O39 Mn6 O75 Mn4 -106.2(4) . . . . ?
O39 Mn6 O75 Mn5 114.7(7) . . . . ?
O39 Mn9 O9 Mn12 -91.1(4) . . . . ?
O39 Mn9 O9 C23 76.5(10) . . . . ?
O40 Cu8 O32 C24 179.4(17) . . . . ?
O40 C26 C28 O48 0(2) . . . . ?
O40 C26 C28 C30 121.0(17) . . . . ?
O41 Mn2 O79 Mn1 -1.4(4) . . . . ?
O41 Mn2 O79 Mn3 -100.0(4) . . . . ?
O41 Mn2 O79 Mn12 107.1(4) . . . . ?
O41 Mn7 O81 Mn1 0.2(4) . . . . ?
O41 Mn7 O81 Mn5 111.3(6) . . . . ?
O41 Mn7 O81 Mn13 -107.8(5) . . . . ?
O41 Mn11 O65 Mn10 -90.5(4) . . . . ?
O41 Mn11 O65 C41 74.4(9) . . . . ?
O41 Mn11 O122 Mn7 -3.6(3) . . . . ?
O41 Mn11 O122 C19 162.9(8) . . . . ?
O42 C26 C28 O48 -170.0(13) . . . . ?
O42 C26 C28 C30 -49.5(19) . . . . ?
O44 Cu1 O50 Mn6 -161.2(7) . . . . ?
O44 Cu1 O50 C30 -11.5(9) . . . . ?
O48 Cu2 O125 C26 -3(3) . . . . ?
O48 Cu8 O32 C24 -95.9(18) . . . . ?
O48 Cu8 O38 Mn8 -19.3(9) . . . . ?
O48 Cu8 O38 C22 155.4(11) . . . . ?
O48 Mn6 O39 Mn1 -170.2(4) . . . . ?
O48 Mn6 O39 Mn8 -62.2(5) . . . . ?
O48 Mn6 O39 Mn9 89.7(4) . . . . ?
O48 Mn6 O75 Mn1 123.9(16) . . . . ?
O48 Mn6 O75 Mn4 17.5(19) . . . . ?
O48 Mn6 O75 Mn5 -121.7(16) . . . . ?
O48 C28 C30 O50 -43.4(15) . . . . ?
O48 C28 C30 C32 -164.3(13) . . . . ?
O50 Mn6 O39 Mn1 110.1(19) . . . . ?
O50 Mn6 O39 Mn8 -141.8(17) . . . . ?
O50 Mn6 O39 Mn9 10(2) . . . . ?
O50 Mn6 O75 Mn1 -169.2(4) . . . . ?
O50 Mn6 O75 Mn4 84.4(5) . . . . ?
O50 Mn6 O75 Mn5 -54.8(7) . . . . ?
O50 C30 C32 O44 -21.3(17) . . . . ?
O50 C30 C32 O46 157.1(13) . . . . ?
O52 C34 C36 O60 6(3) . . . . ?
O52 C34 C36 C38 133(2) . . . . ?
O54 C34 C36 O60 -165(3) . . . . ?
O54 C34 C36 C38 -38(4) . . . . ?
O60 Mn12 O5 Mn1 -170.0(4) . . . . ?
O60 Mn12 O5 Mn9 88.7(4) . . . . ?
O60 Mn12 O5 Mn13 -63.5(5) . . . . ?
O60 Mn12 O62 Cu5 136.9(7) . . . . ?
O60 Mn12 O62 C38 -30.9(9) . . . . ?
O60 Mn12 O79 Mn1 117.7(18) . . . . ?
O60 Mn12 O79 Mn2 9(2) . . . . ?
O60 Mn12 O79 Mn3 -132.3(17) . . . . ?
O60 C36 C38 O62 -42.1(15) . . . . ?
O60 C36 C38 C40 -162.2(12) . . . . ?
O60 C36 C49 O55 -161(3) . . . . ?
O60 C36 C49 O111 20(3) . . . . ?
O62 Mn12 O79 Mn1 -173.3(3) . . . . ?
O62 Mn12 O79 Mn2 78.0(5) . . . . ?
O62 Mn12 O79 Mn3 -63.4(6) . . . . ?
O62 C38 C40 K3 -65(2) . . . 1_665 ?
O62 C38 C40 K4 87.7(17) . . . 1_665 ?
O62 C38 C40 K5 -51(2) . . . 1_665 ?
O62 C38 C40 O56 2.9(19) . . . . ?
O62 C38 C40 O58 172.0(15) . . . . ?
O63 Mn3 O71 Mn8 86.7(4) . . . . ?
O63 Mn3 O71 C45 -106.8(8) . . . . ?
O64 C42 C44 O72 6.2(18) . . . . ?
O64 C42 C44 C46 128.0(14) . . . . ?
O65 Mn10 O19 Mn1 96.7(3) . . . . ?
O65 Mn10 O19 Mn4 -156.9(5) . . . . ?
O65 Mn10 O19 Mn11 -3.4(4) . . . . ?
O65 Mn10 O77 Mn1 -79.2(3) . . . . ?
O65 Mn10 O77 Mn3 35.9(6) . . . . ?
O65 Mn10 O77 Mn8 174.6(4) . . . . ?
O66 C42 C44 O72 -175.3(14) . . . . ?
O66 C42 C44 C46 -53.5(19) . . . . ?
O67 Mn3 O71 Mn8 179.6(4) . . . . ?
O67 Mn3 O71 C45 -13.9(8) . . . . ?
O67 C11 C45 O71 0.3(15) . . . . ?
O67 C11 C45 C23 125.4(12) . . . . ?
O69 Mn9 O9 Mn12 178.9(5) . . . . ?
O69 Mn9 O9 C23 -13.5(10) . . . . ?
O71 Mn8 O39 Mn1 -79.0(4) . . . . ?
O71 Mn8 O39 Mn6 173.4(4) . . . . ?
O71 Mn8 O39 Mn9 34.2(6) . . . . ?
O72 Mn2 O41 Mn1 114.1(16) . . . . ?
O72 Mn2 O41 Mn7 6(2) . . . . ?
O72 Mn2 O41 Mn11 -133.9(15) . . . . ?
O72 Mn2 O79 Mn1 -170.2(3) . . . . ?
O72 Mn2 O79 Mn3 91.2(4) . . . . ?
O72 Mn2 O79 Mn12 -61.7(5) . . . . ?
O72 C44 C46 O74 -42.8(11) . . . . ?
O72 C44 C46 C48 -161.1(9) . . . . ?
O73 Mn4 O19 Mn1 78.0(3) . . . . ?
O73 Mn4 O19 Mn10 -28.2(4) . . . . ?
O73 Mn4 O19 Mn11 -169.6(7) . . . . ?
O73 Mn4 O75 Mn1 -77.2(3) . . . . ?
O73 Mn4 O75 Mn5 -179.3(4) . . . . ?
O73 Mn4 O75 Mn6 28.6(4) . . . . ?
O73 Mn6 O39 Mn1 -79.5(3) . . . . ?
O73 Mn6 O39 Mn8 28.5(4) . . . . ?
O73 Mn6 O39 Mn9 -179.5(4) . . . . ?
O73 Mn6 O75 Mn1 78.1(3) . . . . ?
O73 Mn6 O75 Mn4 -28.4(4) . . . . ?
O73 Mn6 O75 Mn5 -167.5(7) . . . . ?
O73 Mn8 O39 Mn1 78.7(4) . . . . ?
O73 Mn8 O39 Mn6 -28.9(4) . . . . ?
O73 Mn8 O39 Mn9 -168.1(6) . . . . ?
O73 Mn10 O19 Mn1 -78.2(3) . . . . ?
O73 Mn10 O19 Mn4 28.2(4) . . . . ?
O73 Mn10 O19 Mn11 -178.3(4) . . . . ?
O73 Mn10 O77 Mn1 77.9(3) . . . . ?
O73 Mn10 O77 Mn3 -167.0(6) . . . . ?
O73 Mn10 O77 Mn8 -28.2(4) . . . . ?
O74 Mn2 O41 Mn1 -170.4(4) . . . . ?
O74 Mn2 O41 Mn7 81.9(5) . . . . ?
O74 Mn2 O41 Mn11 -58.4(6) . . . . ?
O74 C46 C48 K1 79(3) . . . 1_554 ?
O74 C46 C48 O68 -19.8(16) . . . . ?
O74 C46 C48 O70 157.9(13) . . . . ?
O75 Mn4 O19 Mn1 -2.0(3) . . . . ?
O75 Mn4 O19 Mn10 -108.3(5) . . . . ?
O75 Mn4 O19 Mn11 110.4(7) . . . . ?
O75 Mn5 O110 Mn13 -89.8(4) . . . . ?
O75 Mn5 O110 C17 77.0(9) . . . . ?
O75 Mn5 O120 Mn4 -4.6(3) . . . . ?
O75 Mn5 O120 C37 159.6(8) . . . . ?
O75 Mn6 O39 Mn1 -0.3(4) . . . . ?
O75 Mn6 O39 Mn8 107.7(5) . . . . ?
O75 Mn6 O39 Mn9 -100.4(4) . . . . ?
O76 C50 C52 O84 5.2(16) . . . . ?
O76 C50 C52 C13 124.2(12) . . . . ?
O77 Mn3 O71 Mn8 -3.8(3) . . . . ?
O77 Mn3 O71 C45 162.7(8) . . . . ?
O77 Mn8 O39 Mn1 -1.0(4) . . . . ?
O77 Mn8 O39 Mn6 -108.6(5) . . . . ?
O77 Mn8 O39 Mn9 112.3(6) . . . . ?
O77 Mn10 O19 Mn1 1.4(3) . . . . ?
O77 Mn10 O19 Mn4 107.8(5) . . . . ?
O77 Mn10 O19 Mn11 -98.7(4) . . . . ?
O78 C50 C52 O84 -178.5(12) . . . . ?
O78 C50 C52 C13 -59.5(17) . . . . ?
O79 Mn2 O41 Mn1 1.4(4) . . . . ?
O79 Mn2 O41 Mn7 -106.3(5) . . . . ?
O79 Mn2 O41 Mn11 113.4(6) . . . . ?
O79 Mn3 O71 Mn8 -91.1(4) . . . . ?
O79 Mn3 O71 C45 75.4(8) . . . . ?
O79 Mn12 O5 Mn1 0.2(3) . . . . ?
O79 Mn12 O5 Mn9 -101.2(4) . . . . ?
O79 Mn12 O5 Mn13 106.7(5) . . . . ?
O79 Mn12 O62 Cu5 -32.6(7) . . . . ?
O79 Mn12 O62 C38 159.6(9) . . . . ?
O81 Mn5 O110 Mn13 -3.8(3) . . . . ?
O81 Mn5 O110 C17 162.9(9) . . . . ?
O81 Mn5 O120 Mn4 -90.5(3) . . . . ?
O81 Mn5 O120 C37 73.7(8) . . . . ?
O81 Mn7 O41 Mn1 -0.2(4) . . . . ?
O81 Mn7 O41 Mn2 107.9(5) . . . . ?
O81 Mn7 O41 Mn11 -99.8(4) . . . . ?
O81 Mn7 O86 Cu7 -42.4(6) . . . . ?
O81 Mn7 O86 C13 167.6(8) . . . . ?
O81 Mn13 O5 Mn1 1.5(3) . . . . ?
O81 Mn13 O5 Mn9 114.2(7) . . . . ?
O81 Mn13 O5 Mn12 -105.4(5) . . . . ?
O84 Mn7 O41 Mn1 -167.0(4) . . . . ?
O84 Mn7 O41 Mn2 -58.9(5) . . . . ?
O84 Mn7 O41 Mn11 93.3(4) . . . . ?
O84 Mn7 O81 Mn1 117.1(12) . . . . ?
O84 Mn7 O81 Mn5 -131.8(12) . . . . ?
O84 Mn7 O81 Mn13 9.1(16) . . . . ?
O84 Mn7 O86 Cu7 123.6(6) . . . . ?
O84 Mn7 O86 C13 -26.4(8) . . . . ?
O86 Mn7 O81 Mn1 -172.3(4) . . . . ?
O86 Mn7 O81 Mn5 -61.2(6) . . . . ?
O86 Mn7 O81 Mn13 79.7(5) . . . . ?
O86 C13 C27 O80 -22.6(15) . . . . ?
O86 C13 C27 O82 156.9(11) . . . . ?
O86 C13 C52 O84 -51.8(12) . . . . ?
O86 C13 C52 C50 -173.4(10) . . . . ?
O88 C7 C29 O96 19.2(15) . . . . ?
O88 C7 C29 C15 139.7(12) . . . . ?
O90 C7 C29 O96 -163.3(12) . . . . ?
O90 C7 C29 C15 -42.8(18) . . . . ?
O96 Mn13 O5 Mn1 121.0(16) . . . . ?
O96 Mn13 O5 Mn9 -126.3(14) . . . . ?
O96 Mn13 O5 Mn12 14.1(19) . . . . ?
O96 Mn13 O81 Mn1 -169.7(3) . . . . ?
O96 Mn13 O81 Mn5 90.3(4) . . . . ?
O96 Mn13 O81 Mn7 -62.0(4) . . . . ?
O96 Mn13 O98 Cu9 130.1(7) . . . . ?
O96 Mn13 O98 C15 -31.2(8) . . . . ?
O98 Mn13 O5 Mn1 -171.5(4) . . . . ?
O98 Mn13 O5 Mn9 -58.8(7) . . . . ?
O98 Mn13 O5 Mn12 81.6(5) . . . . ?
O98 C15 C29 O96 -38.8(12) . . . . ?
O98 C15 C29 C7 -160.8(11) . . . . ?
O98 C15 C31 K6 -145.6(8) . . . 1_655 ?
O98 C15 C31 O92 -9.3(15) . . . . ?
O98 C15 C31 O94 170.0(11) . . . . ?
O100 Mn9 O9 Mn12 84.9(4) . . . . ?
O100 Mn9 O9 C23 -107.6(10) . . . . ?
O100 C2 C33 O108 -2.1(15) . . . . ?
O100 C2 C33 C17 125.3(12) . . . . ?
O102 C2 C33 O108 173.0(12) . . . . ?
O102 C2 C33 C17 -59.5(17) . . . . ?
O104 Mn5 O110 Mn13 178.7(4) . . . . ?
O104 Mn5 O110 C17 -14.5(9) . . . . ?
O104 Mn5 O120 Mn4 86.1(4) . . . . ?
O104 Mn5 O120 C37 -109.7(8) . . . . ?
O108 Mn6 O39 Mn1 96.2(4) . . . . ?
O108 Mn6 O39 Mn8 -155.8(5) . . . . ?
O108 Mn6 O39 Mn9 -3.8(3) . . . . ?
O108 Mn6 O75 Mn1 -79.2(3) . . . . ?
O108 Mn6 O75 Mn4 174.3(4) . . . . ?
O108 Mn6 O75 Mn5 35.2(7) . . . . ?
O110 Mn13 O5 Mn1 -77.9(3) . . . . ?
O110 Mn13 O5 Mn9 34.7(7) . . . . ?
O110 Mn13 O5 Mn12 175.2(5) . . . . ?
O110 Mn13 O81 Mn1 96.1(3) . . . . ?
O110 Mn13 O81 Mn5 -3.9(3) . . . . ?
O110 Mn13 O81 Mn7 -156.3(5) . . . . ?
O110 Mn13 O98 Cu9 -135.0(6) . . . . ?
O110 Mn13 O98 C15 63.7(8) . . . . ?
O110 C17 C33 O108 48.0(14) . . . . ?
O110 C17 C33 C2 -78.6(14) . . . . ?
O110 C17 C35 O104 -3.2(17) . . . . ?
O110 C17 C35 O106 173.5(12) . . . . ?
O112 Mn5 O110 Mn13 84.6(4) . . . . ?
O112 Mn5 O110 C17 -108.6(9) . . . . ?
O112 Mn5 O120 Mn4 -179.8(4) . . . . ?
O112 Mn5 O120 C37 -15.5(7) . . . . ?
O112 C9 C37 O120 -3.1(13) . . . . ?
O112 C9 C37 C19 124.7(11) . . . . ?
O114 C9 C37 O120 175.9(10) . . . . ?
O114 C9 C37 C19 -56.3(14) . . . . ?
O116 Mn11 O65 Mn10 86.8(4) . . . . ?
O116 Mn11 O65 C41 -108.3(9) . . . . ?
O116 Mn11 O122 Mn7 178.2(4) . . . . ?
O116 Mn11 O122 C19 -15.3(7) . . . . ?
O120 Mn4 O19 Mn1 -80.0(4) . . . . ?
O120 Mn4 O19 Mn10 173.8(5) . . . . ?
O120 Mn4 O19 Mn11 32.4(7) . . . . ?
O120 Mn4 O75 Mn1 97.4(3) . . . . ?
O120 Mn4 O75 Mn5 -4.7(3) . . . . ?
O120 Mn4 O75 Mn6 -156.8(4) . . . . ?
O122 Mn7 O41 Mn1 96.0(4) . . . . ?
O122 Mn7 O41 Mn2 -155.9(5) . . . . ?
O122 Mn7 O41 Mn11 -3.6(3) . . . . ?
O122 Mn7 O81 Mn1 -78.9(4) . . . . ?
O122 Mn7 O81 Mn5 32.2(6) . . . . ?
O122 Mn7 O81 Mn13 173.1(4) . . . . ?
O122 Mn7 O86 Cu7 -138.7(6) . . . . ?
O122 Mn7 O86 C13 71.3(8) . . . . ?
O122 C19 C37 O120 47.7(14) . . . . ?
O122 C19 C37 C9 -76.8(13) . . . . ?
O122 C19 C39 O116 -0.5(14) . . . . ?
O122 C19 C39 O118 177.5(11) . . . . ?
O123 Mn11 O65 Mn10 179.0(5) . . . . ?
O123 Mn11 O65 C41 -16.1(9) . . . . ?
O123 Mn11 O122 Mn7 86.0(4) . . . . ?
O123 Mn11 O122 C19 -107.5(8) . . . . ?
O123 C5 C41 O65 -5.3(16) . . . . ?
O123 C5 C41 C21 124.1(12) . . . . ?
O125 Cu2 O48 Mn6 -163.9(15) . . . . ?
O125 Cu2 O48 C28 22.3(15) . . . . ?
O125 C26 C28 O48 35(2) . . . . ?
O125 C26 C28 C30 156(2) . . . . ?
C1 C4 C6 O14 -165.7(11) . . . . ?
C1 C4 C6 C8 76.6(17) . . . . ?
C4 C6 C8 O8 108.8(18) . . . . ?
C4 C6 C8 O10 -78(2) . . . . ?
C10 C12 C14 O26 -171.4(11) . . . . ?
C10 C12 C14 C16 68.1(17) . . . . ?
C12 C14 C16 K1 -22.6(17) . . . 1_454 ?
C12 C14 C16 K6 -119.7(14) . . . 1_554 ?
C12 C14 C16 O20 97.4(16) . . . . ?
C12 C14 C16 O22 -81.1(16) . . . . ?
C18 C20 C22 O38 -163.7(12) . . . . ?
C18 C20 C22 C24 76.7(19) . . . . ?
C20 C22 C24 K3 -68.8(16) . . . 1_565 ?
C20 C22 C24 O32 114.9(19) . . . . ?
C20 C22 C24 O34 -84(2) . . . . ?
C26 C28 C30 O50 -165.4(12) . . . . ?
C26 C28 C30 C32 73.8(18) . . . . ?
C27 C13 C52 O84 -173.5(10) . . . . ?
C27 C13 C52 C50 64.9(15) . . . . ?
C28 C30 C32 O44 96.4(16) . . . . ?
C28 C30 C32 O46 -85.2(18) . . . . ?
C29 C15 C31 K6 -25.1(12) . . . 1_655 ?
C29 C15 C31 O92 111.2(13) . . . . ?
C29 C15 C31 O94 -69.5(15) . . . . ?
C31 C15 C29 O96 -161.8(10) . . . . ?
C31 C15 C29 C7 76.2(15) . . . . ?
C33 C17 C35 O104 123.3(13) . . . . ?
C33 C17 C35 O106 -60.0(18) . . . . ?
C34 C36 C38 O62 -172.5(19) . . . . ?
C34 C36 C38 C40 67(2) . . . . ?
C35 C17 C33 O108 -76.6(13) . . . . ?
C35 C17 C33 C2 156.8(12) . . . . ?
C36 C38 C40 K3 52(2) . . . 1_665 ?
C36 C38 C40 K4 -154.7(13) . . . 1_665 ?
C36 C38 C40 K5 66(2) . . . 1_665 ?
C36 C38 C40 O56 120.4(15) . . . . ?
C36 C38 C40 O58 -70(2) . . . . ?
C37 C19 C39 O116 124.6(11) . . . . ?
C37 C19 C39 O118 -57.4(15) . . . . ?
C38 C36 C49 O55 -48(4) . . . . ?
C38 C36 C49 O111 134(3) . . . . ?
C39 C19 C37 O120 -74.3(13) . . . . ?
C39 C19 C37 C9 161.3(10) . . . . ?
C41 C21 C43 O2 -59.6(15) . . . . ?
C41 C21 C43 O63 125.2(12) . . . . ?
C42 C44 C46 O74 -164.5(9) . . . . ?
C42 C44 C46 C48 77.1(13) . . . . ?
C43 C21 C41 O65 -77.5(12) . . . . ?
C43 C21 C41 C5 155.2(10) . . . . ?
C44 C46 C48 K1 -164(3) . . . 1_554 ?
C44 C46 C48 O68 97.1(14) . . . . ?
C44 C46 C48 O70 -85.2(15) . . . . ?
C45 C23 C47 O35 -58(2) . . . . ?
C45 C23 C47 O69 121.8(14) . . . . ?
C47 C23 C45 O71 -76.9(14) . . . . ?
C47 C23 C45 C11 160.3(12) . . . . ?
C49 C36 C38 O62 -152.7(18) . . . . ?
C49 C36 C38 C40 87(2) . . . . ?
C52 C13 C27 O80 95.7(13) . . . . ?
C52 C13 C27 O82 -84.9(16) . . . . ?

loop_
_twin_individual_id
_twin_individual_mass_fraction_refined
1 0.94(2)
2 0.06(2)
